data_4326007
loop_
_publ_author_name
'Binbin Zhou'
'Tobias Kr\"amer'
'Amber L. Thompson'
'John E. McGrady'
'Jos\'e M. Goicoechea'

_publ_contact_author 'Jos\'e M. Goicoechea'
_publ_contact_author_email jose.goicoechea@chem.ox.ac.uk
_publ_section_title
;
 A Highly Distorted Open-Shell Endohedral Zintl Cluster: [Mn@Pb12]3-
;
_journal_name_full 'Inorganic Chemistry'
_journal_page_first 8028
_journal_page_last 8037
_journal_paper_doi 10.1021/ic200329m
_journal_volume 50
_journal_year 2011
_chemical_formula_moiety '3(C18 H36 K N2 O6), Mn Pb12, C2 H8 N2'
_chemical_formula_sum 'C56 H116 K3 Mn N8 O18 Pb12'
_chemical_formula_weight 3848.21
_space_group_IT_number 14
_symmetry_cell_setting monoclinic
_symmetry_space_group_name_Hall '-P 2ybc'
_symmetry_space_group_name_H-M 'P 1 21/c 1'
_atom_sites_solution_hydrogens geom
_atom_sites_solution_primary direct
_audit_creation_date 10-10-25
_audit_creation_method CRYSTALS_ver_14.10
_cell_angle_alpha 90
_cell_angle_beta 109.82(3)
_cell_angle_gamma 90
_cell_formula_units_Z 8
_cell_length_a 17.373(3)
_cell_length_b 23.275(5)
_cell_length_c 50.436(12)
_cell_measurement_reflns_used 50361
_cell_measurement_temperature 150
_cell_measurement_theta_max 31.6465
_cell_measurement_theta_min 1.1876
_cell_volume 19186(8)
_computing_cell_refinement 'CrystalClear-SM Expert 2.0 r4 (Rigaku, 2009)'
_computing_data_collection 'CrystalClear-SM Expert 2.0 r4 (Rigaku, 2009)'
_computing_data_reduction 'CrystalClear-SM Expert 2.0 r4 (Rigaku, 2009)'
_computing_molecular_graphics 'CAMERON (Watkin et al., 1996)'
_computing_publication_material 'CRYSTALS (Betteridge et al., 2003)'
_computing_structure_refinement 'CRYSTALS (Betteridge et al., 2003)'
_computing_structure_solution 'SHELXS 86 (Sheldrick, 1986)'
_diffrn_ambient_temperature 150
_diffrn_detector CCD
_diffrn_detector_area_resol_mean 28.5714
_diffrn_measured_fraction_theta_full 0.940
_diffrn_measured_fraction_theta_max 0.840
_diffrn_measurement_details
;
scan:
    Number of images: 175
               Slice: -60.0000 - 115.0000
         Image width: 1.0000
            Exp time: 2.0000
       Rotation axis: Omega
               Omega: 0.0000
               Kappa: 0.0000
                 Phi: 0.0000
                 XTD: 59.6251
              2theta: 30.0507
scan:
    Number of images: 120
               Slice: -60.0000 - 60.0000
         Image width: 1.0000
            Exp time: 2.0000
       Rotation axis: Omega
               Omega: 0.0000
               Kappa: -50.0000
                 Phi: 0.0000
                 XTD: 59.6251
              2theta: 30.0507
scan:
    Number of images: 120
               Slice: -60.0000 - 60.0000
         Image width: 1.0000
            Exp time: 2.0000
       Rotation axis: Omega
               Omega: 0.0000
               Kappa: -50.0000
                 Phi: 120.0000
                 XTD: 59.6251
              2theta: 30.0507
;
_diffrn_measurement_device 'CrystalLogic Kappa (3 circle)'
_diffrn_measurement_device_type 'Rigaku Saturn724+ (2x2 bin mode)'
_diffrn_measurement_method 'profile data from \w-scans'
_diffrn_radiation_monochromator Synchrotron
_diffrn_radiation_type synchrotron
_diffrn_radiation_wavelength 0.68890
_diffrn_reflns_av_R_equivalents 0.121
_diffrn_reflns_limit_h_max 24
_diffrn_reflns_limit_h_min -25
_diffrn_reflns_limit_k_max 34
_diffrn_reflns_limit_k_min 0
_diffrn_reflns_limit_l_max 76
_diffrn_reflns_limit_l_min 0
_diffrn_reflns_number 163389
_diffrn_reflns_theta_full 25.118
_diffrn_reflns_theta_max 31.795
_diffrn_reflns_theta_min 1.188
_diffrn_source Synchrotron
_diffrn_standards_number 0
_exptl_absorpt_coefficient_mu 21.283
_exptl_absorpt_correction_T_max 0.90
_exptl_absorpt_correction_T_min 0.81
_exptl_absorpt_correction_type multi-scan
_exptl_absorpt_process_details 'Jacobson, R. (1998) Private communication'
_exptl_crystal_colour metallic_dark_grey
_exptl_crystal_density_diffrn 2.664
_exptl_crystal_description needle
_exptl_crystal_F_000 13744.009
_exptl_crystal_size_max 0.020
_exptl_crystal_size_mid 0.005
_exptl_crystal_size_min 0.005
_platon_squeeze_details
;
The difference map indicated the presence of diffuse electron
density believed to be disordered solvent.  SQUEEZE was used 
leaving a void from which the electron density was removed by
treating the discrete Fourier transform of the void region 
as a contribution to the A and B parts of the calculated 
structure factors.
;
_refine_diff_density_max 12.44
_refine_diff_density_min -9.34
_refine_ls_extinction_method none
_refine_ls_goodness_of_fit_ref 1.1056
_refine_ls_hydrogen_treatment none
_refine_ls_matrix_type full
_refine_ls_number_parameters 1877
_refine_ls_number_reflns 30589
_refine_ls_number_restraints 8839
_refine_ls_R_factor_all 0.1546
_refine_ls_R_factor_gt 0.1232
_refine_ls_shift/su_max 0.0199518
_refine_ls_shift/su_mean 0.0079490
_refine_ls_structure_factor_coef F
_refine_ls_weighting_details
;
 Method, part 1, Chebychev polynomial, (Watkin, 1994, Prince, 1982) 
 [weight] = 1.0/[A~0~*T~0~(x)+A~1~*T~1~(x) ... +A~n-1~]*T~n-1~(x)] 
 where A~i~ are the Chebychev coefficients listed below and x= Fcalc/Fmax 
 Method = Robust Weighting (Prince, 1982) 
 W = [weight] * [1-(deltaF/6*sigmaF)^2^]^2^ 
 A~i~ are: 
 2.37 2.21 1.36 
;
_refine_ls_weighting_scheme calc
_refine_ls_wR_factor_all 0.1727
_refine_ls_wR_factor_gt 0.1422
_refine_ls_wR_factor_ref 0.1316
_reflns_limit_h_max 24
_reflns_limit_h_min -25
_reflns_limit_k_max 34
_reflns_limit_k_min 0
_reflns_limit_l_max 76
_reflns_limit_l_min 0
_reflns_number_gt 40366
_reflns_number_total 60433
_reflns_threshold_expression I>2.0\s(I)
_oxford_diffrn_Wilson_B_factor 2.69
_oxford_diffrn_Wilson_scale 789.07
_oxford_refine_ls_r_factor_ref 0.1074
_oxford_refine_ls_scale 0.043
_oxford_reflns_number_all 60289
_oxford_reflns_threshold_expression_ref I>3.0\s(I)
_cod_data_source_file ic200329m_si_002_1.cif
_cod_data_source_block 1b
_cod_original_sg_symbol_H-M 'P 1 21/c 1 '
_cod_original_formula_sum 'C56 H116 K3 Mn1 N8 O18 Pb12'
_cod_database_code 4326007

loop_
_symmetry_equiv_pos_as_xyz
x,y,z
-x,-y,-z
-x,y+1/2,-z+1/2
x,-y+1/2,z+1/2

loop_
_atom_site_label
_atom_site_type_symbol
_atom_site_fract_x
_atom_site_fract_y
_atom_site_fract_z
_atom_site_U_iso_or_equiv
_atom_site_occupancy
_atom_site_adp_type
_atom_site_refinement_flags_posn
_atom_site_refinement_flags_adp
_atom_site_refinement_flags_occupancy
_atom_site_disorder_assembly
_atom_site_disorder_group
Mn1 Mn 0.74300(8) 0.49728(7) 0.75190(5) 0.0353 1.0000 Uani . U . 1 1
Pb11 Pb 0.81200(5) 0.60276(3) 0.796448(19) 0.0500 1.0000 Uani . U . 1 1
Pb12 Pb 0.93860(4) 0.52330(3) 0.782737(16) 0.0431 1.0000 Uani . U . 1 1
Pb13 Pb 0.54800(4) 0.47242(3) 0.720319(17) 0.0444 1.0000 Uani . U . 1 1
Pb14 Pb 0.67557(5) 0.39236(3) 0.706668(18) 0.0488 1.0000 Uani . U . 1 1
Pb15 Pb 0.82515(5) 0.60299(3) 0.736426(19) 0.0490 1.0000 Uani . U . 1 1
Pb16 Pb 0.82912(5) 0.47504(4) 0.815611(18) 0.0548 1.0000 Uani . U . 1 1
Pb17 Pb 0.65904(5) 0.52094(4) 0.688171(19) 0.0566 1.0000 Uani . U . 1 1
Pb18 Pb 0.65934(5) 0.39070(3) 0.766276(18) 0.0501 1.0000 Uani . U . 1 1
Pb19 Pb 0.64365(5) 0.59938(3) 0.73799(2) 0.0530 1.0000 Uani . U . 1 1
Pb110 Pb 0.64534(5) 0.51645(3) 0.787040(17) 0.0456 1.0000 Uani . U . 1 1
Pb111 Pb 0.84117(4) 0.47661(3) 0.716560(16) 0.0442 1.0000 Uani . U . 1 1
Pb112 Pb 0.84192(5) 0.39499(3) 0.76598(2) 0.0523 1.0000 Uani . U . 1 1
Mn2 Mn 0.5000 0.5000 1.0000 0.0412 0.74116(3) Uani DS U . 2 .
Pb21 Pb 0.67851(5) 0.51563(4) 0.995869(18) 0.0451 0.74116(3) Uani D U P 2 1
Pb22 Pb 0.48245(5) 0.53492(3) 0.941042(17) 0.0442 0.74116(3) Uani D U P 2 1
Pb23 Pb 0.55287(5) 0.41548(4) 0.968028(17) 0.0437 0.74116(3) Uani D U P 2 1
Pb24 Pb 0.54896(5) 0.61596(3) 0.993227(17) 0.0440 0.74116(3) Uani D U P 2 1
Pb25 Pb 0.34296(5) 0.57886(4) 0.963510(19) 0.0457 0.74116(3) Uani D U P 2 1
Pb26 Pb 0.34874(5) 0.45035(3) 0.948209(18) 0.0439 0.74116(3) Uani D U P 2 1
Mn3 Mn 0.0000 0.5000 0.5000 0.0568 0.44856(3) Uani DS U . 3 .
Pb31 Pb -0.02074(6) 0.49295(5) 0.55603(2) 0.0585 0.44856(3) Uani D U P 3 1
Pb32 Pb -0.02313(6) 0.38695(5) 0.51889(2) 0.0583 0.44856(3) Uani D U P 3 1
Pb33 Pb 0.15858(6) 0.44869(5) 0.54803(2) 0.0595 0.44856(3) Uani D U P 3 1
Pb34 Pb 0.10652(6) 0.57754(5) 0.54471(3) 0.0585 0.44856(3) Uani D U P 3 1
Pb35 Pb -0.10549(6) 0.59490(5) 0.51522(3) 0.0592 0.44856(3) Uani D U P 3 1
Pb36 Pb -0.18506(6) 0.47547(5) 0.49921(3) 0.0590 0.44856(3) Uani D U P 3 1
Mn4 Mn 0.5000 0.5000 1.0000 0.0412 0.25885(3) Uani DS . . 2 .
Pb41 Pb 0.68149(7) 0.52165(5) 1.00001(3) 0.0434 0.25885(3) Uani D . P 2 2
Pb42 Pb 0.49350(7) 0.52074(6) 0.94088(3) 0.0442 0.25885(3) Uani D . P 2 2
Pb43 Pb 0.57261(7) 0.41131(5) 0.97629(3) 0.0440 0.25885(3) Uani D . P 2 2
Pb44 Pb 0.53767(6) 0.61501(5) 0.98735(3) 0.0429 0.25885(3) Uani D . P 2 2
Pb45 Pb 0.33986(7) 0.56391(5) 0.95577(3) 0.0451 0.25885(3) Uani D . P 2 2
Pb46 Pb 0.36500(7) 0.43373(5) 0.94943(3) 0.0438 0.25885(3) Uani D . P 2 2
Mn5 Mn 0.0000 0.5000 0.5000 0.0568 0.55144(3) Uani DS . . 3 .
Pb51 Pb -0.00383(6) 0.47368(4) 0.557478(19) 0.0601 0.55144(3) Uani D . P 3 2
Pb52 Pb -0.02836(6) 0.38195(4) 0.51104(2) 0.0549 0.55144(3) Uani D . P 3 2
Pb53 Pb 0.16111(6) 0.43366(4) 0.53940(2) 0.0588 0.55144(3) Uani D . P 3 2
Pb54 Pb 0.12364(6) 0.56209(4) 0.54826(2) 0.0586 0.55144(3) Uani D . P 3 2
Pb55 Pb -0.08697(6) 0.58808(4) 0.52702(2) 0.0635 0.55144(3) Uani D . P 3 2
Pb56 Pb -0.18088(6) 0.47550(5) 0.50383(3) 0.0552 0.55144(3) Uani D . P 3 2
K1 K 0.58312(2) 0.64333(2) 0.591968(16) 0.0587 1.0000 Uani D U . . .
N11 N 0.41349(2) 0.69596(2) 0.573833(18) 0.0702 1.0000 Uani D U . . .
N12 N 0.75275(2) 0.59070(2) 0.610127(18) 0.0804 1.0000 Uani D U . . .
O11 O 0.53452(5) 0.70749(6) 0.63105(2) 0.0784 1.0000 Uani D U . . .
O12 O 0.69043(4) 0.65945(5) 0.64767(2) 0.0736 1.0000 Uani D U . . .
O13 O 0.53656(4) 0.72320(5) 0.54727(3) 0.0950 1.0000 Uani D U . . .
O14 O 0.69235(4) 0.67493(6) 0.56396(3) 0.1034 1.0000 Uani D U . . .
O15 O 0.44448(3) 0.57150(3) 0.57259(4) 0.0806 1.0000 Uani D U . . .
O16 O 0.60022(4) 0.52316(3) 0.58940(4) 0.0825 1.0000 Uani D U . . .
C101 C 0.41300(4) 0.74458(3) 0.59254(2) 0.0773 1.0000 Uani D U . . .
C102 C 0.45265(4) 0.73139(5) 0.62415(2) 0.0819 1.0000 Uani D U . . .
C103 C 0.58067(4) 0.70308(5) 0.66044(2) 0.0797 1.0000 Uani D U . . .
C104 C 0.67273(4) 0.70276(4) 0.66488(3) 0.0834 1.0000 Uani D U . . .
C105 C 0.77408(4) 0.63804(4) 0.65730(3) 0.0879 1.0000 Uani D U . . .
C106 C 0.78408(4) 0.58424(3) 0.641056(19) 0.0855 1.0000 Uani D U . . .
C107 C 0.39111(3) 0.71663(4) 0.54454(2) 0.0810 1.0000 Uani D U . . .
C108 C 0.45784(4) 0.75240(4) 0.53856(3) 0.0968 1.0000 Uani D U . . .
C109 C 0.59798(4) 0.74906(4) 0.53815(3) 0.1108 1.0000 Uani D U . . .
C110 C 0.66172(4) 0.70380(4) 0.53740(2) 0.1156 1.0000 Uani D U . . .
C111 C 0.77291(4) 0.64898(5) 0.57059(2) 0.1084 1.0000 Uani D U . . .
C112 C 0.80796(3) 0.62845(3) 0.60134(2) 0.0986 1.0000 Uani D U . . .
C113 C 0.35395(4) 0.65225(3) 0.57562(2) 0.0798 1.0000 Uani D U . . .
C114 C 0.36153(4) 0.59417(4) 0.56216(3) 0.0821 1.0000 Uani D U . . .
C115 C 0.45383(4) 0.51341(4) 0.56496(4) 0.0863 1.0000 Uani D U . . .
C116 C 0.53121(4) 0.48697(4) 0.58634(4) 0.0839 1.0000 Uani D U . . .
C117 C 0.67966(4) 0.49491(3) 0.59915(4) 0.0941 1.0000 Uani D U . . .
C118 C 0.74861(4) 0.53383(3) 0.59680(2) 0.0942 1.0000 Uani D U . . .
K2 K 0.70228(3) 0.74852(2) 0.890999(13) 0.0380 1.0000 Uani D U . . .
N21 N 0.66343(3) 0.77644(2) 0.829107(14) 0.0530 1.0000 Uani D U . . .
N22 N 0.74109(3) 0.72054(2) 0.952883(14) 0.0522 1.0000 Uani D U . . .
O21 O 0.59013(6) 0.83704(5) 0.86614(2) 0.0643 1.0000 Uani D U . . .
O22 O 0.62542(7) 0.81112(4) 0.922926(19) 0.0697 1.0000 Uani D U . . .
O23 O 0.63453(7) 0.66300(3) 0.850098(18) 0.0613 1.0000 Uani D U . . .
O24 O 0.67016(7) 0.63735(3) 0.906920(19) 0.0551 1.0000 Uani D U . . .
O25 O 0.82895(4) 0.78411(6) 0.871543(19) 0.0579 1.0000 Uani D U . . .
O26 O 0.86452(4) 0.75884(6) 0.928413(19) 0.0588 1.0000 Uani D U . . .
C201 C 0.63214(4) 0.83576(3) 0.823620(19) 0.0623 1.0000 Uani D U . . .
C202 C 0.56544(4) 0.85050(4) 0.83623(2) 0.0729 1.0000 Uani D U . . .
C203 C 0.53742(4) 0.85816(4) 0.88040(2) 0.0745 1.0000 Uani D U . . .
C204 C 0.58524(5) 0.86406(4) 0.91211(2) 0.0736 1.0000 Uani D U . . .
C205 C 0.64445(5) 0.80191(3) 0.95301(2) 0.0714 1.0000 Uani D U . . .
C206 C 0.67334(4) 0.74022(3) 0.962034(19) 0.0612 1.0000 Uani D U . . .
C207 C 0.60089(4) 0.73613(3) 0.811867(19) 0.0642 1.0000 Uani D U . . .
C208 C 0.61839(5) 0.67265(3) 0.82019(2) 0.0635 1.0000 Uani D U . . .
C209 C 0.63718(5) 0.60422(3) 0.85862(2) 0.0673 1.0000 Uani D U . . .
C210 C 0.61788(5) 0.59972(4) 0.88614(2) 0.0654 1.0000 Uani D U . . .
C211 C 0.68346(5) 0.62194(4) 0.93611(2) 0.0619 1.0000 Uani D U . . .
C212 C 0.75143(4) 0.65791(3) 0.957050(19) 0.0602 1.0000 Uani D U . . .
C213 C 0.73839(3) 0.77100(3) 0.821762(18) 0.0654 1.0000 Uani D U . . .
C214 C 0.81379(4) 0.80103(4) 0.84243(2) 0.0679 1.0000 Uani D U . . .
C215 C 0.90520(4) 0.80263(4) 0.89142(2) 0.0657 1.0000 Uani D U . . .
C216 C 0.93001(4) 0.76301(5) 0.91736(2) 0.0685 1.0000 Uani D U . . .
C217 C 0.88806(4) 0.74309(5) 0.95802(2) 0.0696 1.0000 Uani D U . . .
C218 C 0.81734(3) 0.74990(3) 0.969630(18) 0.0685 1.0000 Uani D U . . .
K3 K 0.22014(3) 0.59874(2) 0.702254(15) 0.0469 1.0000 Uani D U . . .
N31 N 0.07939(2) 0.52441(2) 0.666914(17) 0.0562 1.0000 Uani D U . . .
N32 N 0.36087(2) 0.67311(2) 0.737589(17) 0.0593 1.0000 Uani D U . . .
O31 O 0.17395(6) 0.60138(5) 0.642992(18) 0.0654 1.0000 Uani D U . . .
O32 O 0.30350(6) 0.66936(5) 0.675436(19) 0.0710 1.0000 Uani D U . . .
O33 O 0.22929(5) 0.47840(3) 0.70920(3) 0.0552 1.0000 Uani D U . . .
O34 O 0.35849(5) 0.54666(3) 0.74165(3) 0.0579 1.0000 Uani D U . . .
O35 O 0.06304(4) 0.61434(5) 0.70591(3) 0.0597 1.0000 Uani D U . . .
O36 O 0.19214(4) 0.68284(5) 0.73821(3) 0.0552 1.0000 Uani D U . . .
C301 C 0.08720(4) 0.51454(3) 0.639044(19) 0.0676 1.0000 Uani D U . . .
C302 C 0.10431(5) 0.56912(4) 0.62477(2) 0.0813 1.0000 Uani D U . . .
C303 C 0.20232(4) 0.64714(4) 0.62978(2) 0.0734 1.0000 Uani D U . . .
C304 C 0.29273(4) 0.65998(5) 0.64637(2) 0.0767 1.0000 Uani D U . . .
C305 C 0.37442(4) 0.70354(4) 0.69116(2) 0.0828 1.0000 Uani D U . . .
C306 C 0.37276(4) 0.72124(3) 0.72034(2) 0.0882 1.0000 Uani D U . . .
C307 C 0.08135(3) 0.46882(3) 0.68118(2) 0.0765 1.0000 Uani D U . . .
C308 C 0.16605(4) 0.44010(3) 0.69181(3) 0.0818 1.0000 Uani D U . . .
C309 C 0.30657(4) 0.45219(4) 0.72373(3) 0.0643 1.0000 Uani D U . . .
C310 C 0.35380(5) 0.48821(4) 0.74972(3) 0.0593 1.0000 Uani D U . . .
C311 C 0.42594(5) 0.58001(3) 0.76038(3) 0.0882 1.0000 Uani D U . . .
C312 C 0.43622(3) 0.63831(3) 0.74762(2) 0.0772 1.0000 Uani D U . . .
C313 C 0.00124(3) 0.55376(3) 0.66334(2) 0.0659 1.0000 Uani D U . . .
C314 C -0.00601(4) 0.57798(4) 0.69076(2) 0.0699 1.0000 Uani D U . . .
C315 C 0.05408(4) 0.64678(4) 0.72877(3) 0.0584 1.0000 Uani D U . . .
C316 C 0.11008(4) 0.69986(4) 0.73454(3) 0.0553 1.0000 Uani D U . . .
C317 C 0.25591(4) 0.72196(4) 0.75458(3) 0.0739 1.0000 Uani D U . . .
C318 C 0.34200(4) 0.69591(4) 0.761984(19) 0.0698 1.0000 Uani D U . . .
K4 K 0.27564(2) 0.37666(2) 0.808309(15) 0.0463 1.0000 Uani D U . . .
N41 N 0.11828(2) 0.32728(2) 0.767690(17) 0.0620 1.0000 Uani D U . . .
N42 N 0.43300(2) 0.42598(2) 0.848948(17) 0.0650 1.0000 Uani D U . . .
O41 O 0.28175(4) 0.30354(5) 0.76446(3) 0.0677 1.0000 Uani D U . . .
O42 O 0.42628(4) 0.34857(6) 0.80189(3) 0.0692 1.0000 Uani D U . . .
O43 O 0.17569(5) 0.30725(6) 0.829079(19) 0.0726 1.0000 Uani D U . . .
O44 O 0.32016(5) 0.35258(5) 0.866388(18) 0.0722 1.0000 Uani D U . . .
O45 O 0.15259(5) 0.45151(3) 0.77537(3) 0.0712 1.0000 Uani D U . . .
O46 O 0.29737(5) 0.49683(3) 0.81252(3) 0.0725 1.0000 Uani D U . . .
C401 C 0.13087(4) 0.31097(4) 0.741192(18) 0.0731 1.0000 Uani D U . . .
C402 C 0.20908(4) 0.27593(4) 0.74522(3) 0.0790 1.0000 Uani D U . . .
C403 C 0.35821(4) 0.27886(4) 0.76562(3) 0.0622 1.0000 Uani D U . . .
C404 C 0.42676(4) 0.32383(4) 0.77599(2) 0.0635 1.0000 Uani D U . . .
C405 C 0.50356(4) 0.37300(5) 0.81977(2) 0.0803 1.0000 Uani D U . . .
C406 C 0.50238(3) 0.38918(3) 0.84920(2) 0.0789 1.0000 Uani D U . . .
C407 C 0.09465(4) 0.27609(3) 0.78038(2) 0.0716 1.0000 Uani D U . . .
C408 C 0.09748(4) 0.28458(5) 0.81094(2) 0.0730 1.0000 Uani D U . . .
C409 C 0.18813(4) 0.30731(5) 0.85860(2) 0.0734 1.0000 Uani D U . . .
C410 C 0.28025(4) 0.30688(4) 0.87558(2) 0.0711 1.0000 Uani D U . . .
C411 C 0.39680(4) 0.37244(4) 0.88682(2) 0.0791 1.0000 Uani D U . . .
C412 C 0.42768(4) 0.42823(3) 0.877507(19) 0.0766 1.0000 Uani D U . . .
C413 C 0.05287(3) 0.37080(3) 0.76176(2) 0.0720 1.0000 Uani D U . . .
C414 C 0.07751(4) 0.43063(3) 0.75444(3) 0.0766 1.0000 Uani D U . . .
C415 C 0.17215(5) 0.51040(4) 0.77262(3) 0.0767 1.0000 Uani D U . . .
C416 C 0.22804(4) 0.53366(4) 0.80121(3) 0.0756 1.0000 Uani D U . . .
C417 C 0.36947(4) 0.52335(3) 0.83265(3) 0.0798 1.0000 Uani D U . . .
C418 C 0.44541(3) 0.48449(3) 0.83989(2) 0.0766 1.0000 Uani D U . . .
K5 K 0.20152(3) 0.75166(2) 0.888623(13) 0.0390 1.0000 Uani D U . . .
N51 N 0.24679(3) 0.78604(2) 0.950002(14) 0.0574 1.0000 Uani D U . . .
N52 N 0.15658(3) 0.71720(2) 0.827262(14) 0.0516 1.0000 Uani D U . . .
O51 O 0.12404(7) 0.69732(4) 0.922802(19) 0.0657 1.0000 Uani D U . . .
O52 O 0.08323(6) 0.66528(5) 0.86650(2) 0.0607 1.0000 Uani D U . . .
O53 O 0.36463(4) 0.73968(6) 0.925008(19) 0.0669 1.0000 Uani D U . . .
O54 O 0.32297(4) 0.70718(6) 0.86883(2) 0.0653 1.0000 Uani D U . . .
O55 O 0.17800(7) 0.86618(3) 0.902481(19) 0.0585 1.0000 Uani D U . . .
O56 O 0.13570(7) 0.83442(3) 0.846095(18) 0.0569 1.0000 Uani D U . . .
C501 C 0.17926(4) 0.77099(3) 0.960240(19) 0.0679 1.0000 Uani D U . . .
C502 C 0.14589(5) 0.70970(3) 0.95274(2) 0.0756 1.0000 Uani D U . . .
C503 C 0.08013(5) 0.64497(4) 0.91343(2) 0.0690 1.0000 Uani D U . . .
C504 C 0.03080(4) 0.64871(5) 0.88175(2) 0.0715 1.0000 Uani D U . . .
C505 C 0.05600(4) 0.64864(4) 0.83693(2) 0.0764 1.0000 Uani D U . . .
C506 C 0.12194(4) 0.65866(3) 0.823362(19) 0.0674 1.0000 Uani D U . . .
C507 C 0.32169(3) 0.75531(3) 0.966856(18) 0.0677 1.0000 Uani D U . . .
C508 C 0.39138(4) 0.75693(5) 0.95449(2) 0.0712 1.0000 Uani D U . . .
C509 C 0.42036(4) 0.70481(4) 0.91671(2) 0.0853 1.0000 Uani D U . . .
C510 C 0.40749(4) 0.71434(5) 0.88529(2) 0.0922 1.0000 Uani D U . . .
C511 C 0.30541(4) 0.68802(4) 0.83990(2) 0.0712 1.0000 Uani D U . . .
C512 C 0.23047(3) 0.71836(3) 0.819088(18) 0.0659 1.0000 Uani D U . . .
C513 C 0.26144(4) 0.84855(3) 0.952738(19) 0.0653 1.0000 Uani D U . . .
C514 C 0.19482(5) 0.88492(4) 0.93144(2) 0.0631 1.0000 Uani D U . . .
C515 C 0.12661(5) 0.90328(4) 0.88120(2) 0.0676 1.0000 Uani D U . . .
C516 C 0.14268(5) 0.89407(3) 0.85333(2) 0.0643 1.0000 Uani D U . . .
C517 C 0.11686(5) 0.82149(3) 0.81633(2) 0.0624 1.0000 Uani D U . . .
C518 C 0.09549(4) 0.75781(3) 0.809520(19) 0.0668 1.0000 Uani D U . . .
K6 K 0.09431(2) 0.86427(2) 0.586999(15) 0.0455 1.0000 Uani D U . . .
N61 N 0.24214(2) 0.94091(2) 0.596014(18) 0.0579 1.0000 Uani D U . . .
N62 N -0.05349(2) 0.78761(2) 0.578010(18) 0.0626 1.0000 Uani D U . . .
O61 O 0.07300(4) 0.98425(3) 0.58074(4) 0.0734 1.0000 Uani D U . . .
O62 O -0.06268(3) 0.91388(3) 0.57265(4) 0.0800 1.0000 Uani D U . . .
O63 O 0.22136(5) 0.86425(5) 0.63968(2) 0.0580 1.0000 Uani D U . . .
O64 O 0.08566(5) 0.79383(5) 0.63141(2) 0.0696 1.0000 Uani D U . . .
O65 O 0.19229(6) 0.84973(5) 0.55289(2) 0.0745 1.0000 Uani D U . . .
O66 O 0.05621(5) 0.77960(4) 0.54449(3) 0.0690 1.0000 Uani D U . . .
C601 C 0.21579(4) 0.99588(3) 0.58114(2) 0.0725 1.0000 Uani D U . . .
C602 C 0.14170(4) 1.02366(3) 0.58623(4) 0.0777 1.0000 Uani D U . . .
C603 C -0.00241(4) 1.00938(4) 0.58043(4) 0.0892 1.0000 Uani D U . . .
C604 C -0.07474(4) 0.97198(4) 0.56289(4) 0.0924 1.0000 Uani D U . . .
C605 C -0.13652(4) 0.87939(4) 0.56664(3) 0.0847 1.0000 Uani D U . . .
C606 C -0.12036(4) 0.82139(3) 0.58216(2) 0.0777 1.0000 Uani D U . . .
C607 C 0.28197(4) 0.95189(3) 0.626420(19) 0.0589 1.0000 Uani D U . . .
C608 C 0.29577(4) 0.89780(4) 0.64497(3) 0.0647 1.0000 Uani D U . . .
C609 C 0.22576(4) 0.81879(4) 0.65922(3) 0.0619 1.0000 Uani D U . . .
C610 C 0.13960(4) 0.80450(5) 0.65949(2) 0.0695 1.0000 Uani D U . . .
C611 C 0.01466(4) 0.75829(4) 0.62898(2) 0.0738 1.0000 Uani D U . . .
C612 C -0.03143(4) 0.73981(3) 0.59842(2) 0.0720 1.0000 Uani D U . . .
C613 C 0.30049(3) 0.91221(3) 0.58487(2) 0.0687 1.0000 Uani D U . . .
C614 C 0.26150(4) 0.88697(4) 0.55512(2) 0.0762 1.0000 Uani D U . . .
C615 C 0.16160(5) 0.81699(4) 0.52747(2) 0.0834 1.0000 Uani D U . . .
C616 C 0.11662(5) 0.76335(3) 0.53246(3) 0.0826 1.0000 Uani D U . . .
C617 C -0.01120(4) 0.73943(4) 0.54007(3) 0.0753 1.0000 Uani D U . . .
C618 C -0.08050(3) 0.76438(4) 0.54909(2) 0.0717 1.0000 Uani D U . . .
N711 N -0.06798(5) 0.92847(4) 0.64318(5) 0.0776 1.0000 Uani D U . . .
C712 C -0.14766(4) 0.95838(4) 0.63785(5) 0.0881 1.0000 Uani D U . . .
C713 C -0.14356(4) 1.02158(4) 0.63028(5) 0.0923 1.0000 Uani D U . . .
N714 N -0.22322(5) 1.05150(4) 0.62497(5) 0.0751 1.0000 Uani D U . . .
N721 N 0.73817(5) 0.94269(4) 0.87286(4) 0.0688 1.0000 Uani D U . . .
C722 C 0.67842(5) 0.98745(5) 0.85743(3) 0.0648 1.0000 Uani D U . . .
C723 C 0.62944(5) 1.01118(4) 0.87506(3) 0.0712 1.0000 Uani D U . . .
N724 N 0.57653(5) 1.06042(4) 0.86097(4) 0.0714 1.0000 Uani D U . . .
H1011 H 0.4421 0.7785 0.5899 0.0891 1.0000 Uiso R . . . .
H1012 H 0.3560 0.7540 0.5889 0.0890 1.0000 Uiso R . . . .
H1021 H 0.4464 0.7616 0.6365 0.0880 1.0000 Uiso R . . . .
H1022 H 0.4251 0.6970 0.6271 0.0880 1.0000 Uiso R . . . .
H1032 H 0.5666 0.7343 0.6707 0.0850 1.0000 Uiso R . . . .
H1031 H 0.5680 0.6668 0.6674 0.0850 1.0000 Uiso R . . . .
H1041 H 0.7037 0.6969 0.6847 0.0910 1.0000 Uiso R . . . .
H1042 H 0.6864 0.7399 0.6588 0.0910 1.0000 Uiso R . . . .
H1052 H 0.7999 0.6361 0.6776 0.0970 1.0000 Uiso R . . . .
H1051 H 0.7988 0.6685 0.6498 0.0970 1.0000 Uiso R . . . .
H1061 H 0.8420 0.5761 0.6466 0.0931 1.0000 Uiso R . . . .
H1062 H 0.7574 0.5544 0.6481 0.0931 1.0000 Uiso R . . . .
H1071 H 0.3436 0.7411 0.5410 0.0970 1.0000 Uiso R . . . .
H1072 H 0.3795 0.6865 0.5304 0.0971 1.0000 Uiso R . . . .
H1081 H 0.4705 0.7825 0.5527 0.1070 1.0000 Uiso R . . . .
H1082 H 0.4420 0.7692 0.5199 0.1069 1.0000 Uiso R . . . .
H1091 H 0.6259 0.7782 0.5518 0.1220 1.0000 Uiso R . . . .
H1092 H 0.5742 0.7664 0.5197 0.1221 1.0000 Uiso R . . . .
H1102 H 0.7064 0.7217 0.5330 0.1240 1.0000 Uiso R . . . .
H1101 H 0.6347 0.6760 0.5229 0.1240 1.0000 Uiso R . . . .
H1111 H 0.8114 0.6702 0.5641 0.1160 1.0000 Uiso R . . . .
H1112 H 0.7566 0.6139 0.5597 0.1159 1.0000 Uiso R . . . .
H1122 H 0.8222 0.6641 0.6120 0.1110 1.0000 Uiso R . . . .
H1121 H 0.8573 0.6064 0.6035 0.1110 1.0000 Uiso R . . . .
H1131 H 0.3573 0.6422 0.5946 0.0940 1.0000 Uiso R . . . .
H1132 H 0.3000 0.6675 0.5654 0.0940 1.0000 Uiso R . . . .
H1141 H 0.3186 0.5667 0.5610 0.1010 1.0000 Uiso R . . . .
H1142 H 0.3603 0.6040 0.5433 0.1009 1.0000 Uiso R . . . .
H1151 H 0.4059 0.4908 0.5639 0.1050 1.0000 Uiso R . . . .
H1152 H 0.4616 0.5135 0.5468 0.1051 1.0000 Uiso R . . . .
H1161 H 0.5217 0.4850 0.6042 0.1021 1.0000 Uiso R . . . .
H1162 H 0.5410 0.4487 0.5805 0.1020 1.0000 Uiso R . . . .
H1172 H 0.6872 0.4942 0.6192 0.1050 1.0000 Uiso R . . . .
H1171 H 0.6808 0.4559 0.5925 0.1050 1.0000 Uiso R . . . .
H1181 H 0.8001 0.5149 0.6068 0.1090 1.0000 Uiso R . . . .
H1182 H 0.7403 0.5347 0.5768 0.1090 1.0000 Uiso R . . . .
H2012 H 0.6729 0.8655 0.8311 0.0700 1.0000 Uiso R . . . .
H2011 H 0.6083 0.8396 0.8033 0.0701 1.0000 Uiso R . . . .
H2021 H 0.5400 0.8878 0.8308 0.0710 1.0000 Uiso R . . . .
H2022 H 0.5249 0.8205 0.8291 0.0711 1.0000 Uiso R . . . .
H2031 H 0.5129 0.8946 0.8725 0.0820 1.0000 Uiso R . . . .
H2032 H 0.4948 0.8300 0.8783 0.0820 1.0000 Uiso R . . . .
H2041 H 0.5486 0.8754 0.9220 0.0830 1.0000 Uiso R . . . .
H2042 H 0.6261 0.8937 0.9143 0.0830 1.0000 Uiso R . . . .
H2051 H 0.6048 0.8170 0.9608 0.0750 1.0000 Uiso R . . . .
H2052 H 0.6942 0.8247 0.9596 0.0750 1.0000 Uiso R . . . .
H2062 H 0.6932 0.7391 0.9825 0.0721 1.0000 Uiso R . . . .
H2061 H 0.6236 0.7176 0.9547 0.0719 1.0000 Uiso R . . . .
H2071 H 0.5462 0.7425 0.8124 0.0699 1.0000 Uiso R . . . .
H2072 H 0.6004 0.7402 0.7927 0.0701 1.0000 Uiso R . . . .
H2082 H 0.6735 0.6665 0.8202 0.0690 1.0000 Uiso R . . . .
H2081 H 0.5814 0.6455 0.8076 0.0690 1.0000 Uiso R . . . .
H2091 H 0.6925 0.5899 0.8627 0.0700 1.0000 Uiso R . . . .
H2092 H 0.5991 0.5814 0.8438 0.0700 1.0000 Uiso R . . . .
H2101 H 0.6233 0.5604 0.8930 0.0680 1.0000 Uiso R . . . .
H2102 H 0.5619 0.6124 0.8821 0.0680 1.0000 Uiso R . . . .
H2111 H 0.6331 0.6376 0.9374 0.0679 1.0000 Uiso R . . . .
H2112 H 0.6861 0.5810 0.9399 0.0680 1.0000 Uiso R . . . .
H2121 H 0.7513 0.6497 0.9759 0.0659 1.0000 Uiso R . . . .
H2122 H 0.8008 0.6426 0.9549 0.0660 1.0000 Uiso R . . . .
H2132 H 0.7568 0.7318 0.8213 0.0680 1.0000 Uiso R . . . .
H2131 H 0.7275 0.7885 0.8034 0.0680 1.0000 Uiso R . . . .
H2141 H 0.7962 0.8403 0.8435 0.0670 1.0000 Uiso R . . . .
H2142 H 0.8617 0.8013 0.8367 0.0670 1.0000 Uiso R . . . .
H2152 H 0.8987 0.8411 0.8977 0.0701 1.0000 Uiso R . . . .
H2151 H 0.9475 0.8028 0.8829 0.0700 1.0000 Uiso R . . . .
H2161 H 0.9791 0.7770 0.9317 0.0741 1.0000 Uiso R . . . .
H2162 H 0.9399 0.7252 0.9111 0.0741 1.0000 Uiso R . . . .
H2171 H 0.9400 0.7584 0.9702 0.0750 1.0000 Uiso R . . . .
H2172 H 0.8926 0.7019 0.9560 0.0750 1.0000 Uiso R . . . .
H2181 H 0.8342 0.7331 0.9883 0.0750 1.0000 Uiso R . . . .
H2182 H 0.8122 0.7910 0.9710 0.0750 1.0000 Uiso R . . . .
H3011 H 0.1311 0.4887 0.6390 0.0700 1.0000 Uiso R . . . .
H3012 H 0.0353 0.4990 0.6269 0.0700 1.0000 Uiso R . . . .
H3022 H 0.0613 0.5954 0.6251 0.0799 1.0000 Uiso R . . . .
H3021 H 0.1023 0.5638 0.6055 0.0800 1.0000 Uiso R . . . .
H3031 H 0.1716 0.6814 0.6304 0.0790 1.0000 Uiso R . . . .
H3032 H 0.1945 0.6374 0.6103 0.0790 1.0000 Uiso R . . . .
H3042 H 0.3111 0.6930 0.6384 0.0820 1.0000 Uiso R . . . .
H3041 H 0.3240 0.6262 0.6449 0.0821 1.0000 Uiso R . . . .
H3051 H 0.3889 0.7340 0.6806 0.0800 1.0000 Uiso R . . . .
H3052 H 0.4154 0.6735 0.6952 0.0800 1.0000 Uiso R . . . .
H3061 H 0.4257 0.7379 0.7306 0.0800 1.0000 Uiso R . . . .
H3062 H 0.3308 0.7508 0.7162 0.0801 1.0000 Uiso R . . . .
H3071 H 0.0663 0.4706 0.6981 0.0700 1.0000 Uiso R . . . .
H3072 H 0.0441 0.4434 0.6676 0.0700 1.0000 Uiso R . . . .
H3081 H 0.1667 0.4015 0.6991 0.0984 1.0000 Uiso R . . . .
H3082 H 0.1827 0.4390 0.6753 0.0984 1.0000 Uiso R . . . .
H3092 H 0.2997 0.4129 0.7291 0.0700 1.0000 Uiso R . . . .
H3091 H 0.3383 0.4522 0.7112 0.0700 1.0000 Uiso R . . . .
H3101 H 0.3239 0.4867 0.7628 0.0720 1.0000 Uiso R . . . .
H3102 H 0.4082 0.4728 0.7586 0.0720 1.0000 Uiso R . . . .
H3112 H 0.4016 0.5894 0.7745 0.0809 1.0000 Uiso R . . . .
H3111 H 0.4764 0.5588 0.7692 0.0810 1.0000 Uiso R . . . .
H3121 H 0.4760 0.6606 0.7622 0.0820 1.0000 Uiso R . . . .
H3122 H 0.4588 0.6281 0.7331 0.0820 1.0000 Uiso R . . . .
H3131 H -0.0099 0.5868 0.6508 0.0690 1.0000 Uiso R . . . .
H3132 H -0.0420 0.5254 0.6561 0.0690 1.0000 Uiso R . . . .
H3141 H -0.0595 0.5933 0.6890 0.0670 1.0000 Uiso R . . . .
H3142 H 0.0068 0.5458 0.7038 0.0670 1.0000 Uiso R . . . .
H3151 H 0.0715 0.6231 0.7456 0.0640 1.0000 Uiso R . . . .
H3152 H -0.0023 0.6582 0.7247 0.0639 1.0000 Uiso R . . . .
H3162 H 0.1080 0.7206 0.7510 0.0631 1.0000 Uiso R . . . .
H3161 H 0.0905 0.7246 0.7181 0.0630 1.0000 Uiso R . . . .
H3171 H 0.2455 0.7411 0.7701 0.0888 1.0000 Uiso R . . . .
H3172 H 0.2524 0.7493 0.7398 0.0888 1.0000 Uiso R . . . .
H3182 H 0.3815 0.7264 0.7698 0.0690 1.0000 Uiso R . . . .
H3181 H 0.3445 0.6681 0.7766 0.0691 1.0000 Uiso R . . . .
H4011 H 0.0843 0.2871 0.7309 0.0821 1.0000 Uiso R . . . .
H4012 H 0.1352 0.3430 0.7295 0.0820 1.0000 Uiso R . . . .
H4021 H 0.2059 0.2442 0.7572 0.0851 1.0000 Uiso R . . . .
H4022 H 0.2144 0.2614 0.7279 0.0850 1.0000 Uiso R . . . .
H4031 H 0.3714 0.2479 0.7793 0.0780 1.0000 Uiso R . . . .
H4032 H 0.3547 0.2637 0.7473 0.0780 1.0000 Uiso R . . . .
H4041 H 0.4792 0.3063 0.7784 0.0750 1.0000 Uiso R . . . .
H4042 H 0.4158 0.3536 0.7617 0.0750 1.0000 Uiso R . . . .
H4052 H 0.5524 0.3527 0.8197 0.0980 1.0000 Uiso R . . . .
H4051 H 0.4995 0.4095 0.8099 0.0979 1.0000 Uiso R . . . .
H4061 H 0.5519 0.4108 0.8585 0.0960 1.0000 Uiso R . . . .
H4062 H 0.5048 0.3524 0.8585 0.0960 1.0000 Uiso R . . . .
H4072 H 0.1294 0.2429 0.7816 0.0860 1.0000 Uiso R . . . .
H4071 H 0.0386 0.2667 0.7692 0.0861 1.0000 Uiso R . . . .
H4081 H 0.0762 0.2528 0.8188 0.0890 1.0000 Uiso R . . . .
H4082 H 0.0643 0.3185 0.8103 0.0890 1.0000 Uiso R . . . .
H4091 H 0.1661 0.3425 0.8634 0.0890 1.0000 Uiso R . . . .
H4092 H 0.1616 0.2745 0.8638 0.0890 1.0000 Uiso R . . . .
H4101 H 0.2900 0.3101 0.8956 0.0890 1.0000 Uiso R . . . .
H4102 H 0.3019 0.2705 0.8717 0.0891 1.0000 Uiso R . . . .
H4111 H 0.3992 0.3724 0.9064 0.0960 1.0000 Uiso R . . . .
H4112 H 0.4328 0.3427 0.8840 0.0960 1.0000 Uiso R . . . .
H4122 H 0.4828 0.4353 0.8903 0.0829 1.0000 Uiso R . . . .
H4121 H 0.3911 0.4572 0.8803 0.0830 1.0000 Uiso R . . . .
H4131 H 0.0340 0.3784 0.7774 0.0810 1.0000 Uiso R . . . .
H4132 H 0.0076 0.3570 0.7459 0.0810 1.0000 Uiso R . . . .
H4142 H 0.0328 0.4580 0.7482 0.0880 1.0000 Uiso R . . . .
H4141 H 0.0984 0.4234 0.7392 0.0880 1.0000 Uiso R . . . .
H4151 H 0.1226 0.5330 0.7658 0.0890 1.0000 Uiso R . . . .
H4152 H 0.2011 0.5130 0.7592 0.0890 1.0000 Uiso R . . . .
H4161 H 0.1972 0.5335 0.8140 0.0890 1.0000 Uiso R . . . .
H4162 H 0.2455 0.5726 0.7991 0.0890 1.0000 Uiso R . . . .
H4171 H 0.3534 0.5222 0.8493 0.0930 1.0000 Uiso R . . . .
H4172 H 0.3785 0.5629 0.8283 0.0930 1.0000 Uiso R . . . .
H4181 H 0.4883 0.5022 0.8554 0.0880 1.0000 Uiso R . . . .
H4182 H 0.4600 0.4859 0.8230 0.0880 1.0000 Uiso R . . . .
H5012 H 0.2018 0.7732 0.9806 0.0760 1.0000 Uiso R . . . .
H5011 H 0.1313 0.7954 0.9533 0.0760 1.0000 Uiso R . . . .
H5021 H 0.1058 0.6983 0.9612 0.0770 1.0000 Uiso R . . . .
H5022 H 0.1933 0.6846 0.9594 0.0770 1.0000 Uiso R . . . .
H5032 H 0.0435 0.6374 0.9239 0.0741 1.0000 Uiso R . . . .
H5031 H 0.1183 0.6134 0.9161 0.0741 1.0000 Uiso R . . . .
H5041 H -0.0093 0.6789 0.8793 0.0740 1.0000 Uiso R . . . .
H5042 H 0.0032 0.6125 0.8749 0.0740 1.0000 Uiso R . . . .
H5051 H 0.0161 0.6785 0.8291 0.0730 1.0000 Uiso R . . . .
H5052 H 0.0294 0.6115 0.8327 0.0729 1.0000 Uiso R . . . .
H5061 H 0.1622 0.6289 0.8316 0.0720 1.0000 Uiso R . . . .
H5062 H 0.0971 0.6526 0.8032 0.0721 1.0000 Uiso R . . . .
H5071 H 0.3417 0.7741 0.9850 0.0760 1.0000 Uiso R . . . .
H5072 H 0.3136 0.7148 0.9694 0.0760 1.0000 Uiso R . . . .
H5082 H 0.4423 0.7398 0.9664 0.0780 1.0000 Uiso R . . . .
H5081 H 0.4000 0.7974 0.9517 0.0781 1.0000 Uiso R . . . .
H5091 H 0.4710 0.7250 0.9260 0.0860 1.0000 Uiso R . . . .
H5092 H 0.4272 0.6643 0.9214 0.0861 1.0000 Uiso R . . . .
H5102 H 0.4146 0.7542 0.8809 0.0961 1.0000 Uiso R . . . .
H5101 H 0.4432 0.6902 0.8789 0.0960 1.0000 Uiso R . . . .
H5111 H 0.2879 0.6485 0.8403 0.0730 1.0000 Uiso R . . . .
H5112 H 0.3534 0.6887 0.8342 0.0730 1.0000 Uiso R . . . .
H5121 H 0.2499 0.7569 0.8178 0.0730 1.0000 Uiso R . . . .
H5122 H 0.2167 0.6995 0.8009 0.0730 1.0000 Uiso R . . . .
H5131 H 0.2630 0.8589 0.9715 0.0780 1.0000 Uiso R . . . .
H5132 H 0.3115 0.8612 0.9501 0.0780 1.0000 Uiso R . . . .
H5141 H 0.2004 0.9261 0.9345 0.0800 1.0000 Uiso R . . . .
H5142 H 0.1442 0.8717 0.9336 0.0799 1.0000 Uiso R . . . .
H5152 H 0.1357 0.9431 0.8871 0.0760 1.0000 Uiso R . . . .
H5151 H 0.0701 0.8930 0.8783 0.0760 1.0000 Uiso R . . . .
H5161 H 0.1984 0.9062 0.8564 0.0760 1.0000 Uiso R . . . .
H5162 H 0.1047 0.9166 0.8384 0.0760 1.0000 Uiso R . . . .
H5172 H 0.0795 0.8482 0.8035 0.0700 1.0000 Uiso R . . . .
H5171 H 0.1715 0.8259 0.8154 0.0699 1.0000 Uiso R . . . .
H5181 H 0.0414 0.7534 0.8109 0.0699 1.0000 Uiso R . . . .
H5182 H 0.0925 0.7512 0.7902 0.0701 1.0000 Uiso R . . . .
H6011 H 0.2614 1.0224 0.5881 0.0870 1.0000 Uiso R . . . .
H6012 H 0.1991 0.9935 0.5608 0.0870 1.0000 Uiso R . . . .
H6021 H 0.1574 1.0255 0.6066 0.0911 1.0000 Uiso R . . . .
H6022 H 0.1275 1.0618 0.5784 0.0910 1.0000 Uiso R . . . .
H6031 H -0.0035 1.0097 0.5995 0.0981 1.0000 Uiso R . . . .
H6032 H -0.0080 1.0484 0.5732 0.0980 1.0000 Uiso R . . . .
H6042 H -0.1260 0.9865 0.5640 0.1040 1.0000 Uiso R . . . .
H6041 H -0.0762 0.9734 0.5435 0.1040 1.0000 Uiso R . . . .
H6051 H -0.1847 0.8994 0.5672 0.0931 1.0000 Uiso R . . . .
H6052 H -0.1428 0.8701 0.5473 0.0930 1.0000 Uiso R . . . .
H6062 H -0.1126 0.8313 0.6016 0.0910 1.0000 Uiso R . . . .
H6061 H -0.1694 0.7983 0.5745 0.0910 1.0000 Uiso R . . . .
H6071 H 0.2516 0.9772 0.6345 0.0680 1.0000 Uiso R . . . .
H6072 H 0.3352 0.9687 0.6289 0.0680 1.0000 Uiso R . . . .
H6081 H 0.3272 0.9038 0.6647 0.0710 1.0000 Uiso R . . . .
H6082 H 0.3246 0.8717 0.6367 0.0711 1.0000 Uiso R . . . .
H6091 H 0.2617 0.8290 0.6781 0.0800 1.0000 Uiso R . . . .
H6092 H 0.2468 0.7847 0.6529 0.0800 1.0000 Uiso R . . . .
H6101 H 0.1194 0.8378 0.6667 0.0800 1.0000 Uiso R . . . .
H6102 H 0.1412 0.7716 0.6715 0.0800 1.0000 Uiso R . . . .
H6112 H -0.0201 0.7875 0.6326 0.0860 1.0000 Uiso R . . . .
H6111 H 0.0238 0.7278 0.6428 0.0860 1.0000 Uiso R . . . .
H6121 H -0.0822 0.7215 0.5979 0.0840 1.0000 Uiso R . . . .
H6122 H 0.0049 0.7113 0.5950 0.0840 1.0000 Uiso R . . . .
H6132 H 0.3392 0.9414 0.5840 0.0800 1.0000 Uiso R . . . .
H6131 H 0.3297 0.8801 0.5960 0.0800 1.0000 Uiso R . . . .
H6141 H 0.2311 0.9186 0.5439 0.0850 1.0000 Uiso R . . . .
H6142 H 0.3001 0.8726 0.5467 0.0850 1.0000 Uiso R . . . .
H6151 H 0.1219 0.8399 0.5131 0.0911 1.0000 Uiso R . . . .
H6152 H 0.2063 0.8064 0.5209 0.0910 1.0000 Uiso R . . . .
H6161 H 0.1567 0.7394 0.5460 0.0889 1.0000 Uiso R . . . .
H6162 H 0.0922 0.7425 0.5149 0.0890 1.0000 Uiso R . . . .
H6171 H 0.0159 0.7119 0.5548 0.0800 1.0000 Uiso R . . . .
H6172 H -0.0290 0.7206 0.5219 0.0800 1.0000 Uiso R . . . .
H6182 H -0.1060 0.7921 0.5345 0.0780 1.0000 Uiso R . . . .
H6181 H -0.1187 0.7335 0.5483 0.0780 1.0000 Uiso R . . . .
H7121 H -0.1695 0.9512 0.6529 0.0960 1.0000 Uiso R . . . .
H7122 H -0.1857 0.9443 0.6202 0.0960 1.0000 Uiso R . . . .
H7132 H -0.1096 1.0361 0.6486 0.0989 1.0000 Uiso R . . . .
H7131 H -0.1173 1.0289 0.6164 0.0990 1.0000 Uiso R . . . .
H7221 H 0.7097 1.0180 0.8527 0.0810 1.0000 Uiso R . . . .
H7222 H 0.6388 0.9722 0.8403 0.0810 1.0000 Uiso R . . . .
H7231 H 0.6692 1.0277 0.8918 0.0830 1.0000 Uiso R . . . .
H7232 H 0.5999 0.9804 0.8804 0.0831 1.0000 Uiso R . . . .
H7111 H -0.0775 0.8885 0.6445 0.0902 1.0000 Uiso R . . . .
H7112 H -0.0461 0.9350 0.6285 0.0902 1.0000 Uiso R . . . .
H7141 H -0.2137 1.0915 0.6238 0.0851 1.0000 Uiso R . . . .
H7142 H -0.2493 1.0452 0.6385 0.0851 1.0000 Uiso R . . . .
H7211 H 0.7648 0.9286 0.8606 0.0785 1.0000 Uiso R . . . .
H7212 H 0.7085 0.9124 0.8776 0.0785 1.0000 Uiso R . . . .
H7241 H 0.5500 1.0746 0.8733 0.0800 1.0000 Uiso R . . . .
H7242 H 0.6047 1.0909 0.8557 0.0800 1.0000 Uiso R . . . .

loop_
_atom_site_aniso_label
_atom_site_aniso_U_11
_atom_site_aniso_U_22
_atom_site_aniso_U_33
_atom_site_aniso_U_23
_atom_site_aniso_U_13
_atom_site_aniso_U_12
Mn1 0.02708(7) 0.03549(9) 0.04285(9) -0.00211(9) 0.01119(9) 0.00384(9)
Pb11 0.04621(7) 0.04804(9) 0.06026(9) -0.01627(9) 0.02377(9) -0.00614(9)
Pb12 0.03042(7) 0.04938(9) 0.04635(9) -0.00308(9) 0.00876(9) -0.00102(9)
Pb13 0.02964(7) 0.05210(9) 0.04759(9) -0.00085(9) 0.00818(9) -0.00195(9)
Pb14 0.04464(7) 0.04979(9) 0.05452(9) -0.01543(9) 0.02002(9) -0.00873(9)
Pb15 0.04698(7) 0.04399(9) 0.06123(9) 0.01237(9) 0.02516(9) 0.00482(9)
Pb16 0.04489(7) 0.07006(9) 0.04826(9) 0.01567(9) 0.01414(9) 0.00253(9)
Pb17 0.04253(7) 0.07196(9) 0.05280(9) 0.02011(9) 0.01280(9) 0.00288(9)
Pb18 0.05306(7) 0.04434(9) 0.05796(9) 0.01027(9) 0.02554(9) 0.00475(9)
Pb19 0.04119(7) 0.03925(9) 0.08098(9) 0.01632(9) 0.02407(9) 0.01073(9)
Pb110 0.04043(7) 0.05409(9) 0.04627(9) -0.00320(9) 0.02007(9) 0.00265(9)
Pb111 0.03629(7) 0.05310(9) 0.04623(9) -0.00458(9) 0.01797(9) -0.00074(9)
Pb112 0.04474(7) 0.03846(9) 0.07307(9) 0.01195(9) 0.01925(9) 0.01061(9)
Mn2 0.04585(5) 0.03883(7) 0.04357(7) -0.00565(7) 0.02138(7) -0.00737(7)
Pb21 0.04621(7) 0.04758(9) 0.04781(9) -0.00425(9) 0.02411(9) -0.00854(9)
Pb22 0.05206(7) 0.04239(9) 0.04423(9) -0.00352(9) 0.02422(9) -0.00858(9)
Pb23 0.04836(7) 0.04278(9) 0.04592(9) -0.00769(9) 0.02378(9) -0.00476(9)
Pb24 0.05242(7) 0.03794(9) 0.04717(9) -0.00330(9) 0.02424(9) -0.00970(9)
Pb25 0.04713(7) 0.04412(9) 0.04747(9) 0.00000(9) 0.01805(9) 0.00074(9)
Pb26 0.04320(7) 0.04488(9) 0.04568(9) -0.00703(9) 0.01780(9) -0.00848(9)
Mn3 0.07149(5) 0.05425(7) 0.04706(7) -0.00872(7) 0.02322(7) -0.02042(7)
Pb31 0.07233(7) 0.05878(9) 0.04558(9) -0.00990(9) 0.02167(9) -0.02309(9)
Pb32 0.07366(7) 0.05495(9) 0.04874(9) -0.00640(9) 0.02405(9) -0.02081(9)
Pb33 0.07119(7) 0.05886(9) 0.04821(9) -0.00615(9) 0.01994(9) -0.01876(9)
Pb34 0.07107(7) 0.05632(9) 0.04832(9) -0.00962(9) 0.02051(9) -0.02171(9)
Pb35 0.07139(7) 0.05885(9) 0.04938(9) -0.00982(9) 0.02297(9) -0.01909(9)
Pb36 0.06766(7) 0.06167(9) 0.04836(9) -0.00728(9) 0.02066(9) -0.02214(9)
Mn4 0.04585(5) 0.03883(7) 0.04357(7) -0.00565(7) 0.02138(7) -0.00737(7)
Pb41 0.04739(7) 0.04242(9) 0.04514(9) -0.00698(9) 0.02208(9) -0.01082(9)
Pb42 0.05242(7) 0.04021(9) 0.04492(9) -0.00912(9) 0.02314(9) -0.01159(9)
Pb43 0.04999(7) 0.04224(9) 0.04498(9) -0.00959(9) 0.02297(9) -0.00932(9)
Pb44 0.05007(7) 0.03897(9) 0.04503(9) -0.00791(9) 0.02315(9) -0.01214(9)
Pb45 0.04960(7) 0.04015(9) 0.04551(9) -0.00563(9) 0.01624(9) -0.00652(9)
Pb46 0.04990(7) 0.03882(9) 0.04658(9) -0.01061(9) 0.02162(9) -0.01024(9)
Mn5 0.07149(5) 0.05425(7) 0.04706(7) -0.00872(7) 0.02322(7) -0.02042(7)
Pb51 0.07757(7) 0.05765(9) 0.04722(9) -0.01437(9) 0.02384(9) -0.02280(9)
Pb52 0.07704(7) 0.04776(9) 0.04641(9) -0.00869(9) 0.02950(9) -0.01811(9)
Pb53 0.07114(7) 0.05546(9) 0.05104(9) -0.00683(9) 0.02221(9) -0.01261(9)
Pb54 0.07631(7) 0.05516(9) 0.04850(9) -0.01492(9) 0.02672(9) -0.02037(9)
Pb55 0.08034(7) 0.06023(9) 0.05295(9) -0.01373(9) 0.02647(9) -0.01836(9)
Pb56 0.06158(7) 0.06078(9) 0.04945(9) -0.00977(9) 0.02699(9) -0.02380(9)
K1 0.06107(7) 0.05836(9) 0.05606(9) 0.01136(9) 0.01921(9) -0.01615(9)
N11 0.06855(7) 0.06992(9) 0.05898(9) 0.00633(9) 0.00450(9) -0.00382(9)
N12 0.06391(7) 0.09377(9) 0.09008(9) 0.01515(9) 0.03450(9) -0.00588(9)
O11 0.07318(7) 0.11339(10) 0.04498(10) 0.00128(10) 0.01537(10) 0.00496(10)
O12 0.06286(7) 0.08226(10) 0.06461(9) 0.00910(9) 0.00698(9) -0.00358(9)
O13 0.10197(7) 0.10334(10) 0.07328(10) 0.04096(9) 0.02143(9) -0.01358(9)
O14 0.09329(7) 0.13381(10) 0.09602(9) 0.04163(9) 0.04897(9) -0.01875(9)
O15 0.06674(7) 0.06515(9) 0.10197(10) -0.00512(10) 0.01837(10) -0.02127(9)
O16 0.07985(7) 0.06303(9) 0.10882(10) -0.00275(10) 0.03742(10) -0.00713(9)
C101 0.07281(7) 0.08504(10) 0.06358(9) -0.00072(9) 0.00955(10) 0.00238(10)
C102 0.07528(7) 0.10076(10) 0.06217(9) -0.00046(10) 0.01337(10) 0.00570(10)
C103 0.08144(7) 0.10491(10) 0.04601(10) 0.00322(10) 0.01300(10) 0.00244(10)
C104 0.07828(7) 0.10128(10) 0.05784(10) 0.00132(9) 0.00655(10) -0.00160(10)
C105 0.05633(7) 0.11332(10) 0.08337(10) 0.00722(9) 0.00957(10) -0.00667(9)
C106 0.05817(7) 0.10826(10) 0.09113(9) 0.01983(9) 0.02670(10) 0.00451(10)
C107 0.09123(7) 0.07874(10) 0.05867(9) 0.00795(9) 0.00687(9) 0.00594(9)
C108 0.11942(7) 0.08300(10) 0.07411(10) 0.03142(10) 0.01471(9) -0.00206(9)
C109 0.12562(7) 0.11720(10) 0.08435(10) 0.04761(10) 0.02888(9) -0.03248(9)
C110 0.11706(7) 0.14592(10) 0.09478(10) 0.04503(9) 0.05003(9) -0.03355(9)
C111 0.08520(7) 0.14332(10) 0.11287(9) 0.02563(10) 0.05490(10) -0.02863(10)
C112 0.06981(7) 0.12355(10) 0.11341(9) 0.02041(9) 0.04532(9) -0.01474(9)
C113 0.05886(7) 0.08786(9) 0.08207(10) 0.00690(9) 0.01012(10) -0.00590(9)
C114 0.06414(7) 0.08162(9) 0.08900(10) 0.00220(10) 0.01091(10) -0.02198(9)
C115 0.08502(7) 0.06957(9) 0.10738(10) -0.01492(10) 0.03670(10) -0.02920(9)
C116 0.09494(7) 0.05621(10) 0.11054(10) -0.01083(10) 0.04779(10) -0.01432(9)
C117 0.08994(7) 0.07511(10) 0.11905(10) 0.00802(10) 0.03765(10) 0.00581(9)
C118 0.07707(7) 0.10043(9) 0.10906(10) 0.00681(9) 0.03662(10) 0.00655(9)
K2 0.04130(7) 0.03425(9) 0.03833(9) 0.00102(9) 0.01336(9) -0.00090(9)
N21 0.06772(7) 0.04932(9) 0.04058(9) 0.00679(9) 0.01649(9) -0.00581(9)
N22 0.05686(7) 0.05958(9) 0.03777(9) 0.00260(9) 0.01303(9) -0.00732(9)
O21 0.06655(7) 0.06135(10) 0.06118(9) 0.01172(9) 0.01654(9) 0.02409(9)
O22 0.08118(7) 0.07599(9) 0.05793(9) -0.00334(9) 0.03157(9) 0.02567(9)
O23 0.09271(7) 0.04658(9) 0.04244(9) -0.00528(9) 0.02004(10) -0.02188(10)
O24 0.07101(7) 0.04600(9) 0.04659(9) 0.00589(9) 0.01777(10) -0.01740(9)
O25 0.05277(7) 0.06407(10) 0.06069(9) 0.01569(10) 0.02414(9) -0.00718(9)
O26 0.04418(7) 0.06716(10) 0.05660(9) 0.01646(10) 0.00612(9) -0.01122(10)
C201 0.07578(7) 0.05281(9) 0.04972(10) 0.01607(10) 0.01012(9) -0.00165(10)
C202 0.06366(7) 0.07890(10) 0.05914(9) 0.01382(10) -0.00138(9) 0.02172(10)
C203 0.06179(7) 0.07416(10) 0.08499(9) 0.00515(10) 0.02142(9) 0.02759(10)
C204 0.06904(7) 0.07669(10) 0.08124(9) -0.00502(10) 0.03364(10) 0.02717(10)
C205 0.09085(7) 0.07468(9) 0.05391(9) -0.01887(10) 0.03122(10) 0.00466(10)
C206 0.07398(7) 0.07244(9) 0.04156(10) -0.01129(10) 0.02546(9) -0.01020(10)
C207 0.08638(7) 0.06308(9) 0.03813(10) 0.00040(10) 0.01469(10) -0.01643(10)
C208 0.09481(7) 0.05654(9) 0.04333(9) -0.00997(10) 0.02899(10) -0.01920(10)
C209 0.09499(7) 0.04598(9) 0.05309(9) -0.00626(10) 0.01471(9) -0.02914(10)
C210 0.07524(7) 0.05463(10) 0.05924(9) 0.00697(10) 0.01351(9) -0.03042(10)
C211 0.08241(7) 0.05889(10) 0.05274(9) 0.00789(10) 0.03363(10) -0.02022(10)
C212 0.07085(7) 0.06285(9) 0.04254(10) 0.01360(10) 0.01373(10) -0.00055(10)
C213 0.08140(7) 0.07149(10) 0.05030(10) 0.01666(10) 0.03163(9) -0.00152(10)
C214 0.06990(7) 0.07662(10) 0.06598(9) 0.02175(10) 0.03457(9) -0.00519(10)
C215 0.05284(7) 0.07181(10) 0.07559(10) 0.01162(9) 0.0259(1) -0.01460(10)
C216 0.04312(7) 0.08186(10) 0.07433(9) 0.01466(9) 0.01184(9) -0.01112(10)
C217 0.05229(7) 0.08196(10) 0.05904(9) 0.02525(10) -0.00135(9) -0.01334(10)
C218 0.06760(7) 0.08405(10) 0.04166(10) 0.00799(10) 0.00267(9) -0.01986(10)
K3 0.03606(7) 0.04674(9) 0.06177(9) -0.01477(9) 0.02176(9) -0.00009(9)
N31 0.05151(7) 0.05324(10) 0.06163(9) -0.01756(9) 0.01614(9) -0.00690(9)
N32 0.03538(7) 0.05809(9) 0.08130(9) -0.01411(9) 0.01555(9) -0.00469(9)
O31 0.07562(7) 0.05955(10) 0.06278(9) -0.01097(9) 0.02580(9) -0.00869(9)
O32 0.06585(7) 0.07402(10) 0.08098(9) -0.00748(9) 0.03505(9) -0.01771(9)
O33 0.05688(7) 0.04634(9) 0.06318(10) -0.01634(9) 0.02146(10) 0.00412(9)
O34 0.04023(7) 0.05706(9) 0.07551(10) -0.01570(9) 0.01842(9) 0.00884(9)
O35 0.03259(7) 0.06220(10) 0.08517(9) -0.02634(9) 0.02099(9) -0.00072(9)
O36 0.03972(7) 0.04937(9) 0.07582(10) -0.02440(9) 0.01869(9) 0.00214(9)
C301 0.06521(7) 0.07686(10) 0.05874(9) -0.01681(9) 0.01839(9) -0.01924(10)
C302 0.08574(7) 0.08751(10) 0.05958(10) -0.00201(9) 0.01020(10) -0.01941(9)
C303 0.09211(7) 0.06277(10) 0.06971(10) -0.00402(9) 0.03319(10) -0.00591(9)
C304 0.08994(7) 0.06919(10) 0.08173(9) -0.00126(10) 0.04298(10) -0.01443(10)
C305 0.05980(7) 0.10706(10) 0.09199(9) -0.00924(10) 0.0394(1) -0.02920(9)
C306 0.08210(7) 0.09568(10) 0.09813(9) -0.02485(10) 0.04527(10) -0.05153(10)
C307 0.06821(7) 0.06209(10) 0.08155(10) -0.00279(10) 0.00219(10) -0.01478(10)
C308 0.08907(7) 0.04446(10) 0.08527(10) -0.01779(10) -0.00518(10) 0.00231(9)
C309 0.06433(7) 0.05226(9) 0.07526(10) -0.01671(9) 0.02225(10) 0.01400(9)
C310 0.05134(7) 0.05930(9) 0.06742(10) -0.01169(9) 0.02045(10) 0.01272(10)
C311 0.06548(7) 0.06718(9) 0.10115(10) -0.01171(9) -0.01210(10) 0.00376(9)
C312 0.03779(7) 0.0676(1) 0.11363(10) -0.01904(10) 0.00935(10) 0.00021(9)
C313 0.04479(7) 0.06094(10) 0.08269(9) -0.02009(9) 0.00946(9) -0.00841(9)
C314 0.04004(7) 0.06928(10) 0.10443(9) -0.02890(9) 0.02969(9) -0.01284(9)
C315 0.03444(7) 0.05717(10) 0.08615(10) -0.01836(9) 0.02369(9) 0.01137(9)
C316 0.04541(7) 0.04557(10) 0.07329(10) -0.01296(10) 0.01801(10) 0.01508(9)
C317 0.05602(7) 0.06105(10) 0.10663(10) -0.04313(10) 0.03012(10) -0.01203(9)
C318 0.04510(7) 0.07442(10) 0.08689(9) -0.03209(10) 0.01847(9) -0.01887(9)
K4 0.03789(7) 0.05000(9) 0.04785(9) -0.01023(9) 0.01047(9) 0.00484(9)
N41 0.04674(7) 0.07487(9) 0.05676(9) -0.00477(9) 0.00773(9) -0.01246(9)
N42 0.04748(7) 0.07857(9) 0.05932(9) -0.02329(9) 0.00569(9) -0.00281(9)
O41 0.06150(7) 0.07653(10) 0.06268(9) -0.03122(9) 0.01778(9) -0.00153(9)
O42 0.04181(7) 0.09434(10) 0.06771(9) -0.02627(9) 0.01389(9) 0.01330(9)
O43 0.06769(7) 0.08962(10) 0.05870(9) 0.00082(9) 0.01900(9) -0.01662(9)
O44 0.06921(7) 0.09350(10) 0.04757(9) -0.00792(9) 0.01165(9) -0.00347(9)
O45 0.04548(7) 0.06526(9) 0.09058(10) 0.00639(9) 0.00691(9) 0.01211(9)
O46 0.06552(7) 0.05084(9) 0.09095(10) -0.01543(9) 0.01331(10) 0.00150(9)
C401 0.06133(7) 0.09335(10) 0.05500(9) -0.01606(10) 0.00726(9) -0.02301(9)
C402 0.07917(7) 0.08527(10) 0.06811(10) -0.03628(10) 0.01930(10) -0.01804(9)
C403 0.07639(7) 0.07154(10) 0.04276(10) -0.00927(10) 0.02540(10) 0.01432(9)
C404 0.05499(7) 0.07881(10) 0.05920(9) -0.00484(10) 0.02243(9) 0.02160(9)
C405 0.03777(7) 0.11130(10) 0.08545(9) -0.02568(10) 0.01237(9) 0.01075(10)
C406 0.04132(7) 0.10301(10) 0.07813(9) -0.02924(10) 0.00154(9) 0.00238(9)
C407 0.05716(7) 0.07955(10) 0.06876(9) -0.00162(9) 0.00902(9) -0.01992(10)
C408 0.06496(7) 0.07786(10) 0.07334(9) 0.00514(10) 0.01988(9) -0.01660(10)
C409 0.07883(7) 0.08287(10) 0.06220(9) 0.00157(10) 0.02881(10) -0.00382(10)
C410 0.08160(7) 0.08668(10) 0.04738(10) -0.00717(10) 0.02498(10) 0.00527(9)
C411 0.07213(7) 0.10377(10) 0.04904(10) -0.01308(10) 0.00459(10) 0.00274(9)
C412 0.06282(7) 0.09894(10) 0.05587(9) -0.02559(9) 0.00428(9) -0.00392(9)
C413 0.04757(7) 0.09060(9) 0.06045(10) -0.00005(10) -0.00451(10) -0.00310(9)
C414 0.05064(7) 0.09079(9) 0.07363(10) 0.01433(10) 0.00185(10) 0.00938(9)
C415 0.06443(7) 0.06240(9) 0.09761(10) 0.01024(10) 0.01999(10) 0.01886(10)
C416 0.07754(7) 0.05117(10) 0.09884(10) 0.00229(10) 0.03072(10) 0.00999(9)
C417 0.07902(7) 0.06126(10) 0.09213(10) -0.02429(10) 0.01991(10) -0.01387(9)
C418 0.05955(7) 0.08297(9) 0.07890(10) -0.02602(10) 0.01239(10) -0.01929(9)
K5 0.04312(7) 0.03786(9) 0.03609(9) -0.00132(9) 0.01334(9) 0.00513(9)
N51 0.07249(7) 0.05896(9) 0.03630(9) -0.00454(9) 0.01270(9) 0.01204(9)
N52 0.06613(7) 0.05109(9) 0.03672(9) -0.00298(9) 0.01620(9) 0.01238(9)
O51 0.08241(7) 0.07105(9) 0.05101(9) 0.00606(9) 0.03210(9) -0.00982(9)
O52 0.06654(7) 0.05669(10) 0.05551(9) -0.00488(9) 0.01642(9) -0.01597(9)
O53 0.04838(7) 0.08207(10) 0.05817(9) -0.01441(9) 0.00245(9) 0.01539(9)
O54 0.05240(7) 0.08412(10) 0.06172(9) -0.01496(9) 0.02241(9) 0.01659(9)
O55 0.08157(7) 0.04229(9) 0.04693(9) -0.00554(9) 0.01582(10) 0.01419(9)
O56 0.08379(7) 0.04444(9) 0.04098(9) 0.00484(9) 0.01931(10) 0.01371(10)
C501 0.08830(7) 0.08140(9) 0.03625(10) 0.00420(10) 0.02401(9) 0.01413(10)
C502 0.10100(7) 0.08468(10) 0.04613(9) 0.01707(10) 0.03150(10) 0.00059(10)
C503 0.07229(7) 0.07027(10) 0.07320(9) 0.01055(10) 0.03608(10) -0.00936(10)
C504 0.06033(7) 0.07311(10) 0.07968(9) 0.00397(10) 0.02181(9) -0.01730(10)
C505 0.08154(7) 0.07559(10) 0.05788(9) -0.01292(10) 0.00531(9) -0.02466(10)
C506 0.09247(7) 0.06041(9) 0.03879(10) -0.00995(10) 0.00836(9) -0.00438(10)
C507 0.07822(7) 0.06737(10) 0.04125(10) -0.00950(10) -0.00105(9) 0.01342(10)
C508 0.06127(7) 0.07255(10) 0.05942(9) -0.01639(10) -0.00607(9) 0.01057(10)
C509 0.04692(7) 0.11898(10) 0.07874(9) -0.02281(10) 0.00653(9) 0.02406(9)
C510 0.04971(7) 0.14112(10) 0.08308(9) -0.02329(10) 0.01886(9) 0.02689(10)
C511 0.06992(7) 0.08501(10) 0.06639(9) -0.01850(10) 0.03309(9) 0.01715(10)
C512 0.07962(7) 0.07537(10) 0.05026(10) -0.01407(10) 0.03177(9) 0.01200(10)
C513 0.08311(7) 0.06011(9) 0.04490(10) -0.01503(10) 0.01146(10) 0.00994(10)
C514 0.08358(7) 0.05297(10) 0.05211(9) -0.01247(9) 0.02216(10) 0.01608(10)
C515 0.08642(7) 0.04959(10) 0.05846(9) -0.0055(1) 0.01367(9) 0.02766(10)
C516 0.08831(7) 0.04333(9) 0.05274(9) 0.00584(10) 0.01276(9) 0.01739(10)
C517 0.08881(7) 0.05903(9) 0.04090(9) 0.00775(10) 0.02386(10) 0.02840(10)
C518 0.07884(7) 0.06772(9) 0.03932(10) -0.00610(10) 0.00117(10) 0.02121(10)
K6 0.04262(7) 0.04860(9) 0.04593(9) -0.00662(9) 0.01598(9) 0.00255(9)
N61 0.05848(7) 0.05953(9) 0.06122(9) -0.01081(9) 0.02764(9) -0.01093(9)
N62 0.05072(7) 0.07915(9) 0.05572(9) -0.01210(9) 0.01505(9) -0.01528(9)
O61 0.07277(7) 0.05103(9) 0.08913(10) 0.00045(10) 0.01779(10) 0.01123(9)
O62 0.04757(7) 0.08062(9) 0.10273(10) -0.00952(10) 0.01354(10) 0.01615(9)
O63 0.05075(7) 0.06086(10) 0.05461(9) -0.00231(9) 0.00777(9) -0.00879(9)
O64 0.06822(7) 0.08045(10) 0.05235(9) 0.00427(9) 0.01033(9) -0.02587(9)
O65 0.07626(7) 0.08689(10) 0.07734(9) -0.03348(9) 0.04809(9) -0.01979(9)
O66 0.07062(7) 0.07490(10) 0.06579(9) -0.02994(9) 0.02870(9) -0.01563(9)
C601 0.08425(7) 0.06037(10) 0.07053(10) -0.00464(9) 0.02313(9) -0.01963(9)
C602 0.09212(7) 0.04843(10) 0.08158(10) -0.00448(10) 0.01510(9) -0.00107(9)
C603 0.08840(7) 0.06213(10) 0.11191(10) 0.00165(10) 0.02707(10) 0.02819(9)
C604 0.06684(7) 0.08928(9) 0.11129(10) 0.00338(10) 0.01737(10) 0.03391(9)
C605 0.04187(7) 0.11159(9) 0.08885(10) -0.02021(10) 0.00695(10) 0.00841(9)
C606 0.04271(7) 0.11015(9) 0.07658(10) -0.02425(9) 0.01530(9) -0.01449(9)
C607 0.04766(7) 0.07511(10) 0.06114(9) -0.01080(9) 0.02767(10) -0.01574(10)
C608 0.04512(7) 0.07994(10) 0.06398(10) -0.00492(9) 0.01175(10) -0.00962(9)
C609 0.06154(7) 0.05872(10) 0.05382(10) -0.00086(9) 0.00442(10) -0.00270(10)
C610 0.07217(7) 0.07593(10) 0.05129(10) 0.00551(10) 0.00910(9) -0.01913(10)
C611 0.07019(7) 0.09024(10) 0.05903(10) 0.00063(10) 0.01932(10) -0.02848(9)
C612 0.06273(7) 0.08706(10) 0.06327(9) -0.00367(9) 0.01742(10) -0.02835(10)
C613 0.06307(7) 0.08433(10) 0.07243(9) -0.01655(9) 0.04088(9) -0.01755(9)
C614 0.07501(7) 0.09449(10) 0.07555(10) -0.02420(10) 0.0472(1) -0.01964(9)
C615 0.08502(7) 0.09539(10) 0.08875(10) -0.04586(9) 0.05405(9) -0.01686(9)
C616 0.08647(7) 0.08030(10) 0.09127(10) -0.04328(10) 0.04351(9) -0.01050(9)
C617 0.09022(7) 0.06816(10) 0.07098(10) -0.02480(10) 0.03181(9) -0.02384(9)
C618 0.06900(7) 0.08730(10) 0.05744(9) -0.01596(9) 0.01960(9) -0.02834(10)
N711 0.07656(7) 0.08698(10) 0.07367(10) 0.01356(10) 0.03107(10) 0.00219(9)
C712 0.08343(7) 0.08697(9) 0.09674(10) -0.00125(10) 0.03419(10) 0.00625(9)
C713 0.08398(7) 0.08970(9) 0.10352(10) 0.00578(10) 0.03205(10) 0.00845(9)
N714 0.08623(7) 0.09402(10) 0.05232(10) 0.01118(10) 0.03311(10) 0.01109(9)
N721 0.08687(7) 0.05865(10) 0.06928(10) 0.00118(10) 0.03758(10) 0.0089(1)
C722 0.07298(7) 0.05781(10) 0.07356(10) 0.00717(10) 0.03766(9) 0.00008(9)
C723 0.08203(7) 0.06173(10) 0.08253(10) 0.00880(10) 0.04445(9) 0.00773(9)
N724 0.08520(7) 0.04283(10) 0.09291(10) -0.00079(10) 0.03899(10) -0.00153(10)

loop_
_atom_type_symbol
_atom_type_scat_dispersion_real
_atom_type_scat_dispersion_imag
_atom_type_scat_Cromer_Mann_a1
_atom_type_scat_Cromer_Mann_b1
_atom_type_scat_Cromer_Mann_a2
_atom_type_scat_Cromer_Mann_b2
_atom_type_scat_Cromer_Mann_a3
_atom_type_scat_Cromer_Mann_b3
_atom_type_scat_Cromer_Mann_a4
_atom_type_scat_Cromer_Mann_b4
_atom_type_scat_Cromer_Mann_c
_atom_type_scat_source
C 0.0020 0.0020 2.3100 20.8439 1.0200 10.2075 1.5886 0.5687 0.8650 51.6512 0.2156 'International Tables Vol C 4.2.6.8 and 6.1.1.4'
H 0.0000 0.0000 0.4930 10.5109 0.3229 26.1257 0.1402 3.1424 0.0408 57.7998 0.0030 'International Tables Vol C 4.2.6.8 and 6.1.1.4'
K 0.1720 0.2360 8.2186 12.7949 7.4398 0.7748 1.0519 213.1870 0.8659 41.6841 1.4228 'International Tables Vol C 4.2.6.8 and 6.1.1.4'
Mn 0.2890 0.6900 11.2819 5.3409 7.3573 0.3432 3.0193 17.8674 2.2441 83.7543 1.0896 'International Tables Vol C 4.2.6.8 and 6.1.1.4'
N 0.0040 0.0030 12.2126 0.0057 3.1322 9.8933 2.0125 28.9975 1.1663 0.5826 -11.5290 'International Tables Vol C 4.2.6.8 and 6.1.1.4'
O 0.0070 0.0060 3.0485 13.2771 2.2868 5.7011 1.5463 0.3239 0.8670 32.9089 0.2508 'International Tables Vol C 4.2.6.8 and 6.1.1.4'
Pb -3.6390 9.6520 31.0617 0.6902 13.0637 2.3576 18.4420 8.6180 5.9696 47.2579 13.4118 'International Tables Vol C 4.2.6.8 and 6.1.1.4'

loop_
_geom_angle_atom_site_label_1
_geom_angle_site_symmetry_1
_geom_angle_atom_site_label_2
_geom_angle_atom_site_label_3
_geom_angle_site_symmetry_3
_geom_angle
_geom_angle_publ_flag
Pb11 . Mn1 Pb110 . 67.36(5) yes
Pb11 . Mn1 Pb15 . 58.66(4) yes
Pb110 . Mn1 Pb15 . 117.01(6) yes
Pb11 . Mn1 Pb19 . 66.27(5) yes
Pb110 . Mn1 Pb19 . 65.90(5) yes
Pb15 . Mn1 Pb19 . 64.50(5) yes
Pb11 . Mn1 Pb18 . 122.32(8) yes
Pb110 . Mn1 Pb18 . 63.63(5) yes
Pb15 . Mn1 Pb18 . 178.97(9) yes
Pb19 . Mn1 Pb18 . 115.44(6) yes
Pb11 . Mn1 Pb112 . 113.71(6) yes
Pb110 . Mn1 Pb112 . 113.82(8) yes
Pb15 . Mn1 Pb112 . 115.76(6) yes
Pb19 . Mn1 Pb112 . 179.71(9) yes
Pb18 . Mn1 Pb112 . 64.31(5) yes
Pb11 . Mn1 Pb111 . 113.13(6) yes
Pb110 . Mn1 Pb111 . 179.36(7) yes
Pb15 . Mn1 Pb111 . 63.62(5) yes
Pb19 . Mn1 Pb111 . 114.63(8) yes
Pb18 . Mn1 Pb111 . 115.74(7) yes
Pb11 . Mn1 Pb14 . 179.10(8) yes
Pb110 . Mn1 Pb14 . 113.50(6) yes
Pb15 . Mn1 Pb14 . 120.47(8) yes
Pb19 . Mn1 Pb14 . 113.72(6) yes
Pb18 . Mn1 Pb14 . 58.54(4) yes
Pb112 . Mn1 Pb111 . 65.65(5) yes
Pb112 . Mn1 Pb14 . 66.30(5) yes
Pb111 . Mn1 Pb14 . 66.02(5) yes
Mn1 . Pb11 Pb110 . 50.81(4) yes
Mn1 . Pb11 Pb16 . 57.98(5) yes
Pb110 . Pb11 Pb16 . 57.93(3) yes
Mn1 . Pb11 Pb12 . 61.65(4) yes
Pb110 . Pb11 Pb12 . 104.35(3) yes
Pb16 . Pb11 Pb12 . 60.17(3) yes
Mn1 . Pb11 Pb15 . 57.55(5) yes
Pb110 . Pb11 Pb15 . 101.76(4) yes
Pb16 . Pb11 Pb15 . 105.86(4) yes
Pb12 . Pb11 Pb15 . 59.77(3) yes
Mn1 . Pb11 Pb19 . 51.34(4) yes
Pb110 . Pb11 Pb19 . 54.81(3) yes
Pb16 . Pb11 Pb19 . 102.26(4) yes
Pb12 . Pb11 Pb19 . 105.02(4) yes
Pb15 . Pb11 Pb19 . 58.56(4) yes
Pb11 . Pb110 Mn1 . 61.83(4) yes
Pb11 . Pb110 Pb19 . 61.86(4) yes
Mn1 . Pb110 Pb19 . 57.15(4) yes
Pb11 . Pb110 Pb18 . 115.79(3) yes
Mn1 . Pb110 Pb18 . 61.43(4) yes
Pb19 . Pb110 Pb18 . 106.96(4) yes
Pb11 . Pb16 Pb12 . 60.17(3) yes
Pb11 . Pb16 Pb18 . 109.08(3) yes
Pb12 . Pb16 Pb18 . 108.83(4) yes
Pb11 . Pb16 Pb112 . 109.85(3) yes
Pb12 . Pb16 Pb112 . 64.95(3) yes
Pb18 . Pb16 Pb112 . 54.23(3) yes
Pb16 . Pb12 Pb11 . 59.65(3) yes
Pb16 . Pb12 Pb15 . 105.57(4) yes
Pb11 . Pb12 Pb15 . 59.91(3) yes
Pb16 . Pb12 Pb112 . 58.42(3) yes
Pb11 . Pb12 Pb112 . 104.48(3) yes
Pb15 . Pb12 Pb112 . 101.77(4) yes
Mn1 . Pb15 Pb11 . 63.79(5) yes
Mn1 . Pb15 Pb12 . 64.05(4) yes
Pb11 . Pb15 Pb12 . 60.32(3) yes
Mn1 . Pb15 Pb19 . 54.79(4) yes
Pb11 . Pb15 Pb19 . 64.89(4) yes
Pb12 . Pb15 Pb19 . 110.29(4) yes
Mn1 . Pb15 Pb111 . 55.40(5) yes
Pb11 . Pb15 Pb111 . 110.57(3) yes
Pb12 . Pb15 Pb111 . 65.16(4) yes
Pb19 . Pb15 Pb111 . 100.28(3) yes
Mn1 . Pb15 Pb17 . 54.29(4) yes
Pb11 . Pb15 Pb17 . 110.36(4) yes
Pb12 . Pb15 Pb17 . 110.36(4) yes
Pb19 . Pb15 Pb17 . 55.43(3) yes
Pb111 . Pb15 Pb17 . 55.28(2) yes
Pb15 . Pb19 Pb11 . 56.56(4) yes
Pb15 . Pb19 Pb110 . 106.99(4) yes
Pb11 . Pb19 Pb110 . 63.33(3) yes
Pb15 . Pb19 Mn1 . 60.71(4) yes
Pb11 . Pb19 Mn1 . 62.39(4) yes
Pb110 . Pb19 Mn1 . 56.95(5) yes
Pb15 . Pb19 Pb13 . 114.95(3) yes
Pb11 . Pb19 Pb13 . 117.14(3) yes
Pb110 . Pb19 Pb13 . 62.52(3) yes
Mn1 . Pb19 Pb13 . 62.65(4) yes
Pb15 . Pb19 Pb17 . 69.34(4) yes
Pb11 . Pb19 Pb17 . 114.96(3) yes
Pb110 . Pb19 Pb17 . 106.79(4) yes
Mn1 . Pb19 Pb17 . 61.07(6) yes
Pb13 . Pb19 Pb17 . 56.87(3) yes
Pb19 . Pb13 Pb18 . 102.32(3) yes
Pb19 . Pb13 Pb17 . 58.83(3) yes
Pb18 . Pb13 Pb17 . 105.69(4) yes
Pb19 . Pb13 Pb14 . 104.92(3) yes
Pb18 . Pb13 Pb14 . 59.67(3) yes
Pb17 . Pb13 Pb14 . 59.69(3) yes
Mn1 . Pb18 Pb110 . 54.94(5) yes
Mn1 . Pb18 Pb13 . 63.69(4) yes
Pb110 . Pb18 Pb13 . 65.21(3) yes
Mn1 . Pb18 Pb16 . 53.22(4) yes
Pb110 . Pb18 Pb16 . 54.42(2) yes
Pb13 . Pb18 Pb16 . 109.15(4) yes
Mn1 . Pb18 Pb112 . 54.75(4) yes
Pb110 . Pb18 Pb112 . 99.34(3) yes
Pb13 . Pb18 Pb112 . 110.27(4) yes
Pb16 . Pb18 Pb112 . 54.47(3) yes
Mn1 . Pb18 Pb14 . 63.81(5) yes
Pb110 . Pb18 Pb14 . 110.64(4) yes
Pb13 . Pb18 Pb14 . 60.68(3) yes
Pb16 . Pb18 Pb14 . 109.23(3) yes
Pb112 . Pb18 Pb14 . 65.03(4) yes
Pb16 . Pb112 Pb18 . 71.29(4) yes
Pb16 . Pb112 Pb12 . 56.63(3) yes
Pb18 . Pb112 Pb12 . 115.93(3) yes
Pb16 . Pb112 Mn1 . 61.06(6) yes
Pb18 . Pb112 Mn1 . 60.94(4) yes
Pb12 . Pb112 Mn1 . 62.42(4) yes
Pb16 . Pb112 Pb111 . 106.74(3) yes
Pb18 . Pb112 Pb111 . 106.74(4) yes
Pb12 . Pb112 Pb111 . 62.08(3) yes
Mn1 . Pb112 Pb111 . 57.39(5) yes
Pb16 . Pb112 Pb14 . 116.03(4) yes
Pb18 . Pb112 Pb14 . 56.56(4) yes
Pb12 . Pb112 Pb14 . 116.04(4) yes
Mn1 . Pb112 Pb14 . 62.45(5) yes
Pb111 . Pb112 Pb14 . 62.30(4) yes
Pb15 . Pb111 Pb112 . 106.88(3) yes
Pb15 . Pb111 Mn1 . 60.98(4) yes
Pb112 . Pb111 Mn1 . 56.96(5) yes
Pb15 . Pb111 Pb17 . 69.97(3) yes
Pb112 . Pb111 Pb17 . 106.92(4) yes
Mn1 . Pb111 Pb17 . 61.17(4) yes
Pb15 . Pb111 Pb14 . 115.25(3) yes
Pb112 . Pb111 Pb14 . 62.51(4) yes
Mn1 . Pb111 Pb14 . 62.42(4) yes
Pb17 . Pb111 Pb14 . 56.79(3) yes
Pb19 . Pb17 Pb111 . 99.66(4) yes
Pb19 . Pb17 Pb13 . 64.30(3) yes
Pb111 . Pb17 Pb13 . 110.21(4) yes
Pb19 . Pb17 Pb15 . 55.23(3) yes
Pb111 . Pb17 Pb15 . 54.75(3) yes
Pb13 . Pb17 Pb15 . 109.47(4) yes
Pb19 . Pb17 Pb14 . 109.72(4) yes
Pb111 . Pb17 Pb14 . 64.92(3) yes
Pb13 . Pb17 Pb14 . 60.53(3) yes
Pb15 . Pb17 Pb14 . 109.46(4) yes
Pb13 . Pb14 Pb111 . 104.59(3) yes
Pb13 . Pb14 Pb112 . 104.47(4) yes
Pb111 . Pb14 Pb112 . 55.19(3) yes
Pb13 . Pb14 Pb17 . 59.78(3) yes
Pb111 . Pb14 Pb17 . 58.29(3) yes
Pb112 . Pb14 Pb17 . 102.22(3) yes
Pb13 . Pb14 Pb18 . 59.65(3) yes
Pb111 . Pb14 Pb18 . 102.48(4) yes
Pb112 . Pb14 Pb18 . 58.42(3) yes
Pb17 . Pb14 Pb18 . 105.75(4) yes
Pb13 . Pb14 Mn1 . 61.18(4) yes
Pb111 . Pb14 Mn1 . 51.56(4) yes
Pb112 . Pb14 Mn1 . 51.24(3) yes
Pb17 . Pb14 Mn1 . 57.85(4) yes
Pb18 . Pb14 Mn1 . 57.65(5) yes
Pb22 2_667 Mn2 Pb21 2_667 71.29(4) yes
Pb22 2_667 Mn2 Pb26 2_667 60.85(3) yes
Pb21 2_667 Mn2 Pb26 2_667 121.97(3) yes
Pb22 2_667 Mn2 Pb24 2_667 64.13(3) yes
Pb21 2_667 Mn2 Pb24 2_667 63.55(2) yes
Pb26 2_667 Mn2 Pb24 2_667 115.54(3) yes
Pb22 2_667 Mn2 Pb23 2_667 64.83(2) yes
Pb21 2_667 Mn2 Pb23 2_667 62.71(3) yes
Pb26 2_667 Mn2 Pb23 2_667 68.25(3) yes
Pb24 2_667 Mn2 Pb23 2_667 114.16(2) yes
Pb22 2_667 Mn2 Pb25 2_667 60.45(3) yes
Pb21 2_667 Mn2 Pb25 2_667 122.63(3) yes
Pb26 2_667 Mn2 Pb25 2_667 56.83(3) yes
Pb24 2_667 Mn2 Pb25 2_667 68.48(2) yes
Pb23 2_667 Mn2 Pb25 2_667 115.42(3) yes
Pb22 2_667 Mn2 Pb21 . 108.71(4) yes
Pb21 2_667 Mn2 Pb21 . 179.996 yes
Pb26 2_667 Mn2 Pb21 . 58.03(2) yes
Pb24 2_667 Mn2 Pb21 . 116.45(2) yes
Pb23 2_667 Mn2 Pb21 . 117.29(3) yes
Pb22 2_667 Mn2 Pb22 . 179.996 yes
Pb21 2_667 Mn2 Pb22 . 108.71(4) yes
Pb26 2_667 Mn2 Pb22 . 119.15(3) yes
Pb24 2_667 Mn2 Pb22 . 115.87(2) yes
Pb23 2_667 Mn2 Pb22 . 115.17(3) yes
Pb22 2_667 Mn2 Pb23 . 115.17(2) yes
Pb21 2_667 Mn2 Pb23 . 117.29(3) yes
Pb26 2_667 Mn2 Pb23 . 111.75(3) yes
Pb24 2_667 Mn2 Pb23 . 65.84(2) yes
Pb23 2_667 Mn2 Pb23 . 179.996 yes
Pb22 2_667 Mn2 Pb24 . 115.87(3) yes
Pb21 2_667 Mn2 Pb24 . 116.45(2) yes
Pb26 2_667 Mn2 Pb24 . 64.46(3) yes
Pb24 2_667 Mn2 Pb24 . 179.996 yes
Pb23 2_667 Mn2 Pb24 . 65.84(3) yes
Pb22 2_667 Mn2 Pb25 . 119.55(3) yes
Pb21 2_667 Mn2 Pb25 . 57.37(3) yes
Pb26 2_667 Mn2 Pb25 . 123.17(3) yes
Pb24 2_667 Mn2 Pb25 . 111.52(2) yes
Pb23 2_667 Mn2 Pb25 . 64.58(3) yes
Pb22 2_667 Mn2 Pb26 . 119.15(3) yes
Pb21 2_667 Mn2 Pb26 . 58.03(3) yes
Pb26 2_667 Mn2 Pb26 . 179.996 yes
Pb24 2_667 Mn2 Pb26 . 64.46(2) yes
Pb23 2_667 Mn2 Pb26 . 111.75(3) yes
Pb25 2_667 Mn2 Pb21 . 57.37(2) yes
Pb25 2_667 Mn2 Pb22 . 119.55(3) yes
Pb21 . Mn2 Pb22 . 71.29(4) yes
Pb25 2_667 Mn2 Pb23 . 64.58(3) yes
Pb21 . Mn2 Pb23 . 62.71(3) yes
Pb22 . Mn2 Pb23 . 64.83(2) yes
Pb25 2_667 Mn2 Pb24 . 111.52(3) yes
Pb21 . Mn2 Pb24 . 63.55(2) yes
Pb22 . Mn2 Pb24 . 64.13(3) yes
Pb23 . Mn2 Pb24 . 114.16(3) yes
Pb25 2_667 Mn2 Pb25 . 179.996 yes
Pb21 . Mn2 Pb25 . 122.63(3) yes
Pb22 . Mn2 Pb25 . 60.45(3) yes
Pb23 . Mn2 Pb25 . 115.42(3) yes
Pb24 . Mn2 Pb25 . 68.48(2) yes
Pb25 2_667 Mn2 Pb26 . 123.17(3) yes
Pb21 . Mn2 Pb26 . 121.97(3) yes
Pb22 . Mn2 Pb26 . 60.85(3) yes
Pb23 . Mn2 Pb26 . 68.25(3) yes
Pb24 . Mn2 Pb26 . 115.54(2) yes
Pb25 . Mn2 Pb26 . 56.83(3) yes
Pb42 2_667 Mn2 Pb41 2_667 71.18(4) yes
Pb42 2_667 Mn2 Pb46 2_667 60.96(4) yes
Pb41 2_667 Mn2 Pb46 2_667 122.06(4) yes
Pb42 2_667 Mn2 Pb43 2_667 64.84(3) yes
Pb41 2_667 Mn2 Pb43 2_667 62.74(3) yes
Pb46 2_667 Mn2 Pb43 2_667 68.36(3) yes
Pb42 2_667 Mn2 Pb44 2_667 64.06(3) yes
Pb41 2_667 Mn2 Pb44 2_667 63.55(3) yes
Pb46 2_667 Mn2 Pb44 2_667 115.48(3) yes
Pb43 2_667 Mn2 Pb44 2_667 114.19(3) yes
Pb42 2_667 Mn2 Pb45 2_667 60.68(4) yes
Pb41 2_667 Mn2 Pb45 2_667 122.64(3) yes
Pb46 2_667 Mn2 Pb45 2_667 56.94(3) yes
Pb43 2_667 Mn2 Pb45 2_667 115.66(3) yes
Pb44 2_667 Mn2 Pb45 2_667 68.35(3) yes
Pb42 2_667 Mn2 Pb41 . 108.82(4) yes
Pb41 2_667 Mn2 Pb41 . 179.996 yes
Pb46 2_667 Mn2 Pb41 . 57.94(3) yes
Pb43 2_667 Mn2 Pb41 . 117.26(3) yes
Pb44 2_667 Mn2 Pb41 . 116.45(3) yes
Pb42 2_667 Mn2 Pb42 . 179.996 yes
Pb41 2_667 Mn2 Pb42 . 108.82(4) yes
Pb46 2_667 Mn2 Pb42 . 119.04(3) yes
Pb43 2_667 Mn2 Pb42 . 115.16(3) yes
Pb44 2_667 Mn2 Pb42 . 115.94(3) yes
Pb42 2_667 Mn2 Pb43 . 115.16(3) yes
Pb41 2_667 Mn2 Pb43 . 117.26(3) yes
Pb46 2_667 Mn2 Pb43 . 111.64(3) yes
Pb43 2_667 Mn2 Pb43 . 179.996 yes
Pb44 2_667 Mn2 Pb43 . 65.81(3) yes
Pb42 2_667 Mn2 Pb44 . 115.94(3) yes
Pb41 2_667 Mn2 Pb44 . 116.45(3) yes
Pb46 2_667 Mn2 Pb44 . 64.52(3) yes
Pb43 2_667 Mn2 Pb44 . 65.81(3) yes
Pb44 2_667 Mn2 Pb44 . 179.996 yes
Pb42 2_667 Mn2 Pb45 . 119.32(4) yes
Pb41 2_667 Mn2 Pb45 . 57.36(3) yes
Pb46 2_667 Mn2 Pb45 . 123.06(3) yes
Pb43 2_667 Mn2 Pb45 . 64.34(3) yes
Pb44 2_667 Mn2 Pb45 . 111.65(3) yes
Pb42 2_667 Mn2 Pb46 . 119.04(4) yes
Pb41 2_667 Mn2 Pb46 . 57.94(4) yes
Pb46 2_667 Mn2 Pb46 . 179.996 yes
Pb43 2_667 Mn2 Pb46 . 111.64(3) yes
Pb44 2_667 Mn2 Pb46 . 64.52(3) yes
Pb45 2_667 Mn2 Pb41 . 57.36(3) yes
Pb45 2_667 Mn2 Pb42 . 119.32(3) yes
Pb41 . Mn2 Pb42 . 71.18(4) yes
Pb45 2_667 Mn2 Pb43 . 64.34(4) yes
Pb41 . Mn2 Pb43 . 62.74(3) yes
Pb42 . Mn2 Pb43 . 64.84(3) yes
Pb45 2_667 Mn2 Pb44 . 111.65(3) yes
Pb41 . Mn2 Pb44 . 63.55(3) yes
Pb42 . Mn2 Pb44 . 64.06(3) yes
Pb43 . Mn2 Pb44 . 114.19(3) yes
Pb45 2_667 Mn2 Pb45 . 179.996 yes
Pb41 . Mn2 Pb45 . 122.64(3) yes
Pb42 . Mn2 Pb45 . 60.68(4) yes
Pb43 . Mn2 Pb45 . 115.66(3) yes
Pb44 . Mn2 Pb45 . 68.35(3) yes
Pb45 2_667 Mn2 Pb46 . 123.06(3) yes
Pb41 . Mn2 Pb46 . 122.06(4) yes
Pb42 . Mn2 Pb46 . 60.96(4) yes
Pb43 . Mn2 Pb46 . 68.36(3) yes
Pb44 . Mn2 Pb46 . 115.48(3) yes
Pb45 . Mn2 Pb46 . 56.94(3) yes
Pb26 2_667 Pb21 Pb25 2_667 59.67(3) yes
Pb26 2_667 Pb21 Pb23 . 107.10(4) yes
Pb25 2_667 Pb21 Pb23 . 63.57(3) yes
Pb26 2_667 Pb21 Pb24 . 62.22(3) yes
Pb25 2_667 Pb21 Pb24 . 107.58(4) yes
Pb23 . Pb21 Pb24 . 98.52(4) yes
Pb23 . Pb22 Pb24 . 100.95(3) yes
Pb23 . Pb22 Pb25 . 111.19(3) yes
Pb24 . Pb22 Pb25 . 67.27(4) yes
Pb23 . Pb22 Pb26 . 66.04(3) yes
Pb24 . Pb22 Pb26 . 110.87(3) yes
Pb25 . Pb22 Pb26 . 58.62(2) yes
Pb21 . Pb23 Pb22 . 69.63(4) yes
Pb21 . Pb23 Pb24 2_667 110.13(4) yes
Pb22 . Pb23 Pb24 2_667 104.86(3) yes
Pb26 2_667 Pb24 Pb21 . 57.42(3) yes
Pb26 2_667 Pb24 Pb23 2_667 64.90(3) yes
Pb21 . Pb24 Pb23 2_667 109.86(4) yes
Pb26 2_667 Pb24 Pb22 . 114.10(3) yes
Pb21 . Pb24 Pb22 . 69.52(3) yes
Pb23 2_667 Pb24 Pb22 . 104.98(3) yes
Pb22 . Pb25 Pb21 2_667 106.49(3) yes
Pb22 . Pb25 Pb26 . 60.45(3) yes
Pb21 2_667 Pb25 Pb26 . 60.22(3) yes
Pb24 2_667 Pb26 Pb22 . 101.65(4) yes
Pb24 2_667 Pb26 Pb21 2_667 60.36(3) yes
Pb22 . Pb26 Pb21 2_667 106.78(4) yes
Pb24 2_667 Pb26 Pb25 . 106.50(4) yes
Pb22 . Pb26 Pb25 . 60.93(3) yes
Pb21 2_667 Pb26 Pb25 . 60.12(3) yes
Pb35 2_566 Mn3 Pb34 2_566 69.69(3) yes
Pb35 2_566 Mn3 Pb31 2_566 62.32(3) yes
Pb34 2_566 Mn3 Pb31 2_566 63.88(3) yes
Pb35 2_566 Mn3 Pb33 2_566 120.04(3) yes
Pb34 2_566 Mn3 Pb33 2_566 60.22(3) yes
Pb31 2_566 Mn3 Pb33 2_566 67.21(4) yes
Pb35 2_566 Mn3 Pb32 2_566 113.95(3) yes
Pb34 2_566 Mn3 Pb32 2_566 115.04(4) yes
Pb31 2_566 Mn3 Pb32 2_566 63.79(2) yes
Pb33 2_566 Mn3 Pb32 2_566 65.85(3) yes
Pb35 2_566 Mn3 Pb31 . 117.68(3) yes
Pb34 2_566 Mn3 Pb31 . 116.12(3) yes
Pb31 2_566 Mn3 Pb31 . 179.996 yes
Pb33 2_566 Mn3 Pb31 . 112.79(3) yes
Pb32 2_566 Mn3 Pb31 . 116.21(3) yes
Pb35 2_566 Mn3 Pb32 . 66.05(3) yes
Pb34 2_566 Mn3 Pb32 . 64.96(4) yes
Pb31 2_566 Mn3 Pb32 . 116.21(2) yes
Pb33 2_566 Mn3 Pb32 . 114.15(3) yes
Pb32 2_566 Mn3 Pb32 . 179.996 yes
Pb35 2_566 Mn3 Pb33 . 59.96(3) yes
Pb34 2_566 Mn3 Pb33 . 119.78(3) yes
Pb31 2_566 Mn3 Pb33 . 112.79(4) yes
Pb33 2_566 Mn3 Pb33 . 179.996 yes
Pb32 2_566 Mn3 Pb33 . 114.15(3) yes
Pb35 2_566 Mn3 Pb34 . 110.31(3) yes
Pb34 2_566 Mn3 Pb34 . 179.996 yes
Pb31 2_566 Mn3 Pb34 . 116.12(3) yes
Pb33 2_566 Mn3 Pb34 . 119.78(3) yes
Pb32 2_566 Mn3 Pb34 . 64.96(3) yes
Pb35 2_566 Mn3 Pb35 . 179.996 yes
Pb34 2_566 Mn3 Pb35 . 110.31(4) yes
Pb31 2_566 Mn3 Pb35 . 117.68(3) yes
Pb33 2_566 Mn3 Pb35 . 59.96(3) yes
Pb32 2_566 Mn3 Pb35 . 66.05(3) yes
Pb31 . Mn3 Pb32 . 63.79(2) yes
Pb31 . Mn3 Pb33 . 67.21(4) yes
Pb32 . Mn3 Pb33 . 65.85(3) yes
Pb31 . Mn3 Pb34 . 63.88(3) yes
Pb32 . Mn3 Pb34 . 115.04(3) yes
Pb33 . Mn3 Pb34 . 60.22(3) yes
Pb31 . Mn3 Pb35 . 62.32(3) yes
Pb32 . Mn3 Pb35 . 113.95(3) yes
Pb33 . Mn3 Pb35 . 120.04(3) yes
Pb34 . Mn3 Pb35 . 69.69(4) yes
Pb55 2_566 Mn3 Pb54 2_566 69.54(3) yes
Pb55 2_566 Mn3 Pb51 2_566 62.44(3) yes
Pb54 2_566 Mn3 Pb51 2_566 63.81(3) yes
Pb55 2_566 Mn3 Pb53 2_566 119.55(3) yes
Pb54 2_566 Mn3 Pb53 2_566 59.98(3) yes
Pb51 2_566 Mn3 Pb53 2_566 66.66(4) yes
Pb55 2_566 Mn3 Pb52 2_566 113.74(3) yes
Pb54 2_566 Mn3 Pb52 2_566 115.04(3) yes
Pb51 2_566 Mn3 Pb52 2_566 63.56(3) yes
Pb53 2_566 Mn3 Pb52 2_566 66.01(3) yes
Pb55 2_566 Mn3 Pb56 2_566 58.02(3) yes
Pb54 2_566 Mn3 Pb56 2_566 118.23(3) yes
Pb51 2_566 Mn3 Pb56 2_566 64.39(4) yes
Pb53 2_566 Mn3 Pb56 2_566 122.15(3) yes
Pb52 2_566 Mn3 Pb56 2_566 65.82(3) yes
Pb55 2_566 Mn3 Pb51 . 117.56(3) yes
Pb54 2_566 Mn3 Pb51 . 116.19(3) yes
Pb51 2_566 Mn3 Pb51 . 179.996 yes
Pb53 2_566 Mn3 Pb51 . 113.34(3) yes
Pb52 2_566 Mn3 Pb51 . 116.44(3) yes
Pb55 2_566 Mn3 Pb52 . 66.26(3) yes
Pb54 2_566 Mn3 Pb52 . 64.96(3) yes
Pb51 2_566 Mn3 Pb52 . 116.44(3) yes
Pb53 2_566 Mn3 Pb52 . 113.99(3) yes
Pb52 2_566 Mn3 Pb52 . 179.996 yes
Pb55 2_566 Mn3 Pb53 . 60.45(3) yes
Pb54 2_566 Mn3 Pb53 . 120.02(3) yes
Pb51 2_566 Mn3 Pb53 . 113.34(4) yes
Pb53 2_566 Mn3 Pb53 . 179.996 yes
Pb52 2_566 Mn3 Pb53 . 113.99(2) yes
Pb55 2_566 Mn3 Pb54 . 110.46(3) yes
Pb54 2_566 Mn3 Pb54 . 179.996 yes
Pb51 2_566 Mn3 Pb54 . 116.19(3) yes
Pb53 2_566 Mn3 Pb54 . 120.02(3) yes
Pb52 2_566 Mn3 Pb54 . 64.96(2) yes
Pb55 2_566 Mn3 Pb55 . 179.996 yes
Pb54 2_566 Mn3 Pb55 . 110.46(3) yes
Pb51 2_566 Mn3 Pb55 . 117.56(3) yes
Pb53 2_566 Mn3 Pb55 . 60.45(3) yes
Pb52 2_566 Mn3 Pb55 . 66.26(3) yes
Pb55 2_566 Mn3 Pb56 . 121.98(3) yes
Pb54 2_566 Mn3 Pb56 . 61.77(3) yes
Pb51 2_566 Mn3 Pb56 . 115.61(4) yes
Pb53 2_566 Mn3 Pb56 . 57.85(3) yes
Pb52 2_566 Mn3 Pb56 . 114.18(3) yes
Pb56 2_566 Mn3 Pb51 . 115.61(4) yes
Pb56 2_566 Mn3 Pb52 . 114.18(3) yes
Pb51 . Mn3 Pb52 . 63.56(3) yes
Pb56 2_566 Mn3 Pb53 . 57.85(3) yes
Pb51 . Mn3 Pb53 . 66.66(4) yes
Pb52 . Mn3 Pb53 . 66.01(2) yes
Pb56 2_566 Mn3 Pb54 . 61.77(4) yes
Pb51 . Mn3 Pb54 . 63.81(3) yes
Pb52 . Mn3 Pb54 . 115.04(2) yes
Pb53 . Mn3 Pb54 . 59.98(3) yes
Pb56 2_566 Mn3 Pb55 . 121.98(3) yes
Pb51 . Mn3 Pb55 . 62.44(3) yes
Pb52 . Mn3 Pb55 . 113.74(3) yes
Pb53 . Mn3 Pb55 . 119.55(3) yes
Pb54 . Mn3 Pb55 . 69.54(3) yes
Pb56 2_566 Mn3 Pb56 . 179.996 yes
Pb51 . Mn3 Pb56 . 64.39(4) yes
Pb52 . Mn3 Pb56 . 65.82(3) yes
Pb53 . Mn3 Pb56 . 122.15(3) yes
Pb54 . Mn3 Pb56 . 118.23(3) yes
Pb55 . Mn3 Pb56 . 58.02(3) yes
Pb32 . Pb31 Pb33 . 61.00(3) yes
Pb32 . Pb31 Pb34 . 104.77(4) yes
Pb33 . Pb31 Pb34 . 56.37(3) yes
Pb32 . Pb31 Pb35 . 107.30(4) yes
Pb33 . Pb31 Pb35 . 112.95(4) yes
Pb34 . Pb31 Pb35 . 67.27(3) yes
Pb32 . Pb31 Pb36 . 63.07(4) yes
Pb33 . Pb31 Pb36 . 114.31(4) yes
Pb34 . Pb31 Pb36 . 111.80(4) yes
Pb35 . Pb31 Pb36 . 56.92(4) yes
Pb35 2_566 Pb32 Pb31 . 110.12(3) yes
Pb35 2_566 Pb32 Pb33 . 57.44(3) yes
Pb31 . Pb32 Pb33 . 64.61(3) yes
Pb35 2_566 Pb32 Pb36 . 114.72(4) yes
Pb31 . Pb32 Pb36 . 61.73(4) yes
Pb33 . Pb32 Pb36 . 116.16(4) yes
Pb32 . Pb33 Pb36 2_566 105.71(5) yes
Pb32 . Pb33 Pb31 . 54.39(3) yes
Pb36 2_566 Pb33 Pb31 . 107.13(4) yes
Pb32 . Pb33 Pb34 . 100.21(4) yes
Pb36 2_566 Pb33 Pb34 . 62.01(4) yes
Pb31 . Pb33 Pb34 . 57.30(3) yes
Pb36 2_566 Pb34 Pb31 . 111.86(4) yes
Pb36 2_566 Pb34 Pb33 . 59.02(3) yes
Pb31 . Pb34 Pb33 . 66.33(3) yes
Pb32 2_566 Pb35 Pb31 . 100.88(4) yes
Pb32 2_566 Pb35 Pb36 . 107.65(4) yes
Pb31 . Pb35 Pb36 . 64.06(4) yes
Pb34 2_566 Pb36 Pb31 . 101.56(5) yes
Pb34 2_566 Pb36 Pb32 . 57.25(3) yes
Pb31 . Pb36 Pb32 . 55.20(3) yes
Pb34 2_566 Pb36 Pb33 2_566 58.97(3) yes
Pb31 . Pb36 Pb33 2_566 106.50(4) yes
Pb32 . Pb36 Pb33 2_566 104.32(4) yes
Pb34 2_566 Pb36 Pb35 . 105.59(4) yes
Pb31 . Pb36 Pb35 . 59.02(3) yes
Pb32 . Pb36 Pb35 . 102.67(4) yes
Pb33 2_566 Pb36 Pb35 . 61.43(4) yes
Pb22 2_667 Mn4 Pb22 . 179.996 yes
Pb22 2_667 Mn4 Pb21 2_667 71.29(4) yes
Pb22 . Mn4 Pb21 2_667 108.71(4) yes
Pb22 2_667 Mn4 Pb21 . 108.71(4) yes
Pb22 . Mn4 Pb21 . 71.29(4) yes
Pb21 2_667 Mn4 Pb21 . 179.996 yes
Pb22 2_667 Mn4 Pb26 . 119.15(3) yes
Pb22 . Mn4 Pb26 . 60.85(3) yes
Pb21 2_667 Mn4 Pb26 . 58.03(3) yes
Pb21 . Mn4 Pb26 . 121.97(3) yes
Pb22 2_667 Mn4 Pb26 2_667 60.85(3) yes
Pb22 . Mn4 Pb26 2_667 119.15(3) yes
Pb21 2_667 Mn4 Pb26 2_667 121.97(3) yes
Pb21 . Mn4 Pb26 2_667 58.03(3) yes
Pb26 . Mn4 Pb26 2_667 179.996 yes
Pb22 2_667 Mn4 Pb24 . 115.87(3) yes
Pb22 . Mn4 Pb24 . 64.13(3) yes
Pb21 2_667 Mn4 Pb24 . 116.45(2) yes
Pb21 . Mn4 Pb24 . 63.55(2) yes
Pb26 . Mn4 Pb24 . 115.54(3) yes
Pb22 2_667 Mn4 Pb24 2_667 64.13(3) yes
Pb22 . Mn4 Pb24 2_667 115.87(3) yes
Pb21 2_667 Mn4 Pb24 2_667 63.55(2) yes
Pb21 . Mn4 Pb24 2_667 116.45(2) yes
Pb26 . Mn4 Pb24 2_667 64.46(3) yes
Pb22 2_667 Mn4 Pb23 . 115.17(2) yes
Pb22 . Mn4 Pb23 . 64.83(2) yes
Pb21 2_667 Mn4 Pb23 . 117.29(3) yes
Pb21 . Mn4 Pb23 . 62.71(3) yes
Pb26 . Mn4 Pb23 . 68.25(3) yes
Pb26 2_667 Mn4 Pb24 . 64.46(3) yes
Pb26 2_667 Mn4 Pb24 2_667 115.54(3) yes
Pb24 . Mn4 Pb24 2_667 179.996 yes
Pb26 2_667 Mn4 Pb23 . 111.75(3) yes
Pb24 . Mn4 Pb23 . 114.16(2) yes
Pb24 2_667 Mn4 Pb23 . 65.84(2) yes
Pb42 2_667 Mn4 Pb41 2_667 71.18(4) yes
Pb42 2_667 Mn4 Pb46 2_667 60.96(4) yes
Pb41 2_667 Mn4 Pb46 2_667 122.06(4) yes
Pb42 2_667 Mn4 Pb41 . 108.82(4) yes
Pb41 2_667 Mn4 Pb41 . 179.996 yes
Pb46 2_667 Mn4 Pb41 . 57.94(3) yes
Pb42 2_667 Mn4 Pb42 . 179.996 yes
Pb41 2_667 Mn4 Pb42 . 108.82(4) yes
Pb46 2_667 Mn4 Pb42 . 119.04(3) yes
Pb41 . Mn4 Pb42 . 71.18(4) yes
Pb42 2_667 Mn4 Pb43 . 115.16(3) yes
Pb41 2_667 Mn4 Pb43 . 117.26(3) yes
Pb46 2_667 Mn4 Pb43 . 111.64(3) yes
Pb41 . Mn4 Pb43 . 62.74(3) yes
Pb42 . Mn4 Pb43 . 64.84(3) yes
Pb42 2_667 Mn4 Pb44 . 115.94(3) yes
Pb41 2_667 Mn4 Pb44 . 116.45(3) yes
Pb46 2_667 Mn4 Pb44 . 64.52(3) yes
Pb41 . Mn4 Pb44 . 63.55(3) yes
Pb42 . Mn4 Pb44 . 64.06(3) yes
Pb42 2_667 Mn4 Pb45 . 119.32(4) yes
Pb41 2_667 Mn4 Pb45 . 57.36(3) yes
Pb46 2_667 Mn4 Pb45 . 123.06(3) yes
Pb41 . Mn4 Pb45 . 122.64(3) yes
Pb42 . Mn4 Pb45 . 60.68(4) yes
Pb42 2_667 Mn4 Pb46 . 119.04(4) yes
Pb41 2_667 Mn4 Pb46 . 57.94(4) yes
Pb46 2_667 Mn4 Pb46 . 179.996 yes
Pb41 . Mn4 Pb46 . 122.06(4) yes
Pb42 . Mn4 Pb46 . 60.96(4) yes
Pb43 . Mn4 Pb44 . 114.19(3) yes
Pb43 . Mn4 Pb45 . 115.66(3) yes
Pb44 . Mn4 Pb45 . 68.35(3) yes
Pb43 . Mn4 Pb46 . 68.36(3) yes
Pb44 . Mn4 Pb46 . 115.48(3) yes
Pb45 . Mn4 Pb46 . 56.94(3) yes
Pb45 2_667 Pb41 Pb46 2_667 59.77(4) yes
Pb45 2_667 Pb41 Pb43 . 63.30(4) yes
Pb46 2_667 Pb41 Pb43 . 107.02(4) yes
Pb45 2_667 Pb41 Pb44 . 107.62(4) yes
Pb46 2_667 Pb41 Pb44 . 62.26(4) yes
Pb43 . Pb41 Pb44 . 98.55(4) yes
Pb43 . Pb42 Pb44 . 101.22(4) yes
Pb43 . Pb42 Pb45 . 111.28(4) yes
Pb44 . Pb42 Pb45 . 67.08(4) yes
Pb43 . Pb42 Pb46 . 66.13(4) yes
Pb44 . Pb42 Pb46 . 110.82(4) yes
Pb45 . Pb42 Pb46 . 58.59(3) yes
Pb41 . Pb43 Pb42 . 69.44(4) yes
Pb41 . Pb43 Pb44 2_667 110.04(4) yes
Pb42 . Pb43 Pb44 2_667 104.76(4) yes
Pb46 2_667 Pb44 Pb41 . 57.29(3) yes
Pb46 2_667 Pb44 Pb43 2_667 64.97(4) yes
Pb41 . Pb44 Pb43 2_667 109.94(4) yes
Pb46 2_667 Pb44 Pb42 . 113.86(4) yes
Pb41 . Pb44 Pb42 . 69.43(4) yes
Pb43 2_667 Pb44 Pb42 . 105.06(4) yes
Pb42 . Pb45 Pb41 2_667 106.38(4) yes
Pb44 2_667 Pb46 Pb42 . 101.58(5) yes
Pb44 2_667 Pb46 Pb41 2_667 60.44(4) yes
Pb42 . Pb46 Pb41 2_667 106.94(4) yes
Pb35 2_566 Mn5 Pb35 . 179.996 yes
Pb35 2_566 Mn5 Pb34 . 110.31(3) yes
Pb35 . Mn5 Pb34 . 69.69(3) yes
Pb35 2_566 Mn5 Pb34 2_566 69.69(3) yes
Pb35 . Mn5 Pb34 2_566 110.31(3) yes
Pb34 . Mn5 Pb34 2_566 179.996 yes
Pb35 2_566 Mn5 Pb31 . 117.68(3) yes
Pb35 . Mn5 Pb31 . 62.32(3) yes
Pb34 . Mn5 Pb31 . 63.88(3) yes
Pb34 2_566 Mn5 Pb31 . 116.12(3) yes
Pb35 2_566 Mn5 Pb31 2_566 62.32(3) yes
Pb35 . Mn5 Pb31 2_566 117.68(3) yes
Pb34 . Mn5 Pb31 2_566 116.12(3) yes
Pb34 2_566 Mn5 Pb31 2_566 63.88(3) yes
Pb31 . Mn5 Pb31 2_566 179.996 yes
Pb35 2_566 Mn5 Pb33 2_566 120.04(3) yes
Pb35 . Mn5 Pb33 2_566 59.96(3) yes
Pb34 . Mn5 Pb33 2_566 119.78(3) yes
Pb34 2_566 Mn5 Pb33 2_566 60.22(3) yes
Pb31 . Mn5 Pb33 2_566 112.79(4) yes
Pb35 2_566 Mn5 Pb33 . 59.96(3) yes
Pb35 . Mn5 Pb33 . 120.04(3) yes
Pb34 . Mn5 Pb33 . 60.22(3) yes
Pb34 2_566 Mn5 Pb33 . 119.78(3) yes
Pb31 . Mn5 Pb33 . 67.21(4) yes
Pb31 2_566 Mn5 Pb33 2_566 67.21(4) yes
Pb31 2_566 Mn5 Pb33 . 112.79(4) yes
Pb33 2_566 Mn5 Pb33 . 179.996 yes
Pb55 2_566 Mn5 Pb54 2_566 69.54(3) yes
Pb55 2_566 Mn5 Pb51 2_566 62.44(3) yes
Pb54 2_566 Mn5 Pb51 2_566 63.81(3) yes
Pb55 2_566 Mn5 Pb53 2_566 119.55(3) yes
Pb54 2_566 Mn5 Pb53 2_566 59.98(3) yes
Pb51 2_566 Mn5 Pb53 2_566 66.66(4) yes
Pb55 2_566 Mn5 Pb51 . 117.56(3) yes
Pb54 2_566 Mn5 Pb51 . 116.19(3) yes
Pb51 2_566 Mn5 Pb51 . 179.996 yes
Pb53 2_566 Mn5 Pb51 . 113.34(3) yes
Pb55 2_566 Mn5 Pb52 . 66.26(3) yes
Pb54 2_566 Mn5 Pb52 . 64.96(3) yes
Pb51 2_566 Mn5 Pb52 . 116.44(3) yes
Pb53 2_566 Mn5 Pb52 . 113.99(3) yes
Pb51 . Mn5 Pb52 . 63.56(3) yes
Pb55 2_566 Mn5 Pb53 . 60.45(3) yes
Pb54 2_566 Mn5 Pb53 . 120.02(3) yes
Pb51 2_566 Mn5 Pb53 . 113.34(4) yes
Pb53 2_566 Mn5 Pb53 . 179.996 yes
Pb51 . Mn5 Pb53 . 66.66(4) yes
Pb55 2_566 Mn5 Pb54 . 110.46(3) yes
Pb54 2_566 Mn5 Pb54 . 179.996 yes
Pb51 2_566 Mn5 Pb54 . 116.19(3) yes
Pb53 2_566 Mn5 Pb54 . 120.02(3) yes
Pb51 . Mn5 Pb54 . 63.81(3) yes
Pb55 2_566 Mn5 Pb55 . 179.996 yes
Pb54 2_566 Mn5 Pb55 . 110.46(3) yes
Pb51 2_566 Mn5 Pb55 . 117.56(3) yes
Pb53 2_566 Mn5 Pb55 . 60.45(3) yes
Pb51 . Mn5 Pb55 . 62.44(3) yes
Pb55 2_566 Mn5 Pb56 . 121.98(3) yes
Pb54 2_566 Mn5 Pb56 . 61.77(3) yes
Pb51 2_566 Mn5 Pb56 . 115.61(4) yes
Pb53 2_566 Mn5 Pb56 . 57.85(3) yes
Pb51 . Mn5 Pb56 . 64.39(4) yes
Pb52 . Mn5 Pb53 . 66.01(2) yes
Pb52 . Mn5 Pb54 . 115.04(2) yes
Pb53 . Mn5 Pb54 . 59.98(3) yes
Pb52 . Mn5 Pb55 . 113.74(3) yes
Pb53 . Mn5 Pb55 . 119.55(3) yes
Pb54 . Mn5 Pb55 . 69.54(3) yes
Pb52 . Mn5 Pb56 . 65.82(3) yes
Pb53 . Mn5 Pb56 . 122.15(3) yes
Pb54 . Mn5 Pb56 . 118.23(3) yes
Pb55 . Mn5 Pb56 . 58.02(3) yes
Pb52 . Pb51 Pb53 . 61.45(3) yes
Pb52 . Pb51 Pb54 . 105.13(4) yes
Pb53 . Pb51 Pb54 . 56.45(3) yes
Pb52 . Pb51 Pb55 . 106.87(4) yes
Pb53 . Pb51 Pb55 . 112.67(4) yes
Pb54 . Pb51 Pb55 . 67.02(3) yes
Pb52 . Pb51 Pb56 . 62.74(4) yes
Pb53 . Pb51 Pb56 . 114.37(4) yes
Pb54 . Pb51 Pb56 . 111.74(4) yes
Pb55 . Pb51 Pb56 . 56.82(3) yes
Pb55 2_566 Pb52 Pb54 2_566 65.66(3) yes
Pb55 2_566 Pb52 Pb51 . 109.96(3) yes
Pb54 2_566 Pb52 Pb51 . 108.98(4) yes
Pb55 2_566 Pb52 Pb56 . 114.51(4) yes
Pb54 2_566 Pb52 Pb56 . 59.30(4) yes
Pb51 . Pb52 Pb56 . 62.24(4) yes
Pb56 2_566 Pb53 Pb51 . 107.51(4) yes
Pb56 2_566 Pb53 Pb54 . 62.09(4) yes
Pb51 . Pb53 Pb54 . 57.78(3) yes
Pb56 2_566 Pb54 Pb51 . 111.50(4) yes
Pb56 2_566 Pb54 Pb52 2_566 63.23(4) yes
Pb51 . Pb54 Pb52 2_566 103.77(4) yes
Pb56 2_566 Pb54 Pb53 . 59.18(3) yes
Pb51 . Pb54 Pb53 . 65.78(3) yes
Pb52 2_566 Pb54 Pb53 . 109.03(4) yes
Pb52 2_566 Pb55 Pb51 . 101.17(4) yes
Pb52 2_566 Pb55 Pb56 . 107.84(4) yes
Pb51 . Pb55 Pb56 . 64.36(4) yes
Pb54 2_566 Pb56 Pb51 . 101.70(5) yes
Pb54 2_566 Pb56 Pb52 . 57.47(3) yes
Pb51 . Pb56 Pb52 . 55.01(3) yes
Pb54 2_566 Pb56 Pb53 2_566 58.73(3) yes
Pb51 . Pb56 Pb53 2_566 106.50(3) yes
Pb52 . Pb56 Pb53 2_566 104.14(4) yes
Pb54 2_566 Pb56 Pb55 . 105.56(4) yes
Pb51 . Pb56 Pb55 . 58.82(3) yes
Pb52 . Pb56 Pb55 . 102.28(4) yes
Pb53 2_566 Pb56 Pb55 . 61.63(3) yes
N11 . K1 N12 . 179.98(2) yes
N11 . K1 O11 . 60.42(3) yes
N12 . K1 O11 . 119.56(4) yes
N11 . K1 O12 . 119.56(4) yes
N12 . K1 O12 . 60.42(3) yes
O11 . K1 O12 . 59.14(3) yes
N11 . K1 O13 . 60.44(3) yes
N12 . K1 O13 . 119.58(3) yes
O11 . K1 O13 . 97.87(4) yes
O12 . K1 O13 . 128.46(4) yes
N11 . K1 O14 . 119.59(3) yes
N12 . K1 O14 . 60.43(3) yes
O11 . K1 O14 . 128.58(4) yes
O12 . K1 O14 . 97.73(5) yes
O13 . K1 O14 . 59.15(3) yes
N11 . K1 O15 . 60.43(2) yes
N12 . K1 O15 . 119.57(2) yes
O11 . K1 O15 . 97.65(5) yes
O12 . K1 O15 . 128.49(5) yes
O13 . K1 O15 . 97.70(5) yes
N11 . K1 O16 . 119.57(2) yes
N12 . K1 O16 . 60.43(2) yes
O11 . K1 O16 . 128.18(5) yes
O12 . K1 O16 . 97.65(5) yes
O13 . K1 O16 . 128.54(5) yes
O14 . K1 O15 . 128.42(5) yes
O14 . K1 O16 . 97.84(4) yes
O15 . K1 O16 . 59.15(3) yes
C101 . N11 C107 . 109.50(2) yes
C101 . N11 C113 . 109.500(19) yes
C107 . N11 C113 . 109.50(3) yes
C101 . N11 K1 . 109.43(3) yes
C107 . N11 K1 . 109.45(4) yes
C113 . N11 K1 . 109.44(3) yes
C106 . N12 C112 . 109.50(3) yes
C106 . N12 C118 . 109.500(7) yes
C112 . N12 C118 . 109.50(2) yes
C106 . N12 K1 . 109.44(4) yes
C112 . N12 K1 . 109.45(3) yes
C118 . N12 K1 . 109.43(3) yes
C102 . O11 C103 . 115.73(5) yes
C102 . O11 K1 . 122.35(5) yes
C103 . O11 K1 . 119.41(5) yes
C104 . O12 C105 . 115.76(4) yes
C104 . O12 K1 . 119.52(5) yes
C105 . O12 K1 . 122.34(5) yes
C108 . O13 C109 . 115.70(4) yes
C108 . O13 K1 . 122.31(5) yes
C109 . O13 K1 . 119.44(5) yes
C110 . O14 C111 . 115.71(5) yes
C110 . O14 K1 . 119.44(5) yes
C111 . O14 K1 . 122.32(4) yes
C114 . O15 C115 . 115.76(5) yes
C114 . O15 K1 . 122.34(4) yes
C115 . O15 K1 . 119.47(4) yes
C116 . O16 C117 . 115.76(5) yes
C116 . O16 K1 . 119.45(5) yes
C117 . O16 K1 . 122.35(4) yes
N11 . C101 C102 . 114.34(5) yes
N11 . C101 H1011 . 114.9 no
C102 . C101 H1011 . 103.4 no
N11 . C101 H1012 . 106.2 no
C102 . C101 H1012 . 108.1 no
H1011 . C101 H1012 . 109.7 no
C101 . C102 O11 . 112.46(5) yes
C101 . C102 H1021 . 114.3 no
O11 . C102 H1021 . 115.9 no
C101 . C102 H1022 . 104.5 no
O11 . C102 H1022 . 98.1 no
H1021 . C102 H1022 . 109.6 no
O11 . C103 C104 . 109.94(6) yes
O11 . C103 H1032 . 110.1 no
C104 . C103 H1032 . 111.3 no
O11 . C103 H1031 . 108.7 no
C104 . C103 H1031 . 107.2 no
H1032 . C103 H1031 . 109.4 no
C103 . C104 O12 . 109.99(5) yes
C103 . C104 H1041 . 109.7 no
O12 . C104 H1041 . 111.5 no
C103 . C104 H1042 . 107.6 no
O12 . C104 H1042 . 108.1 no
H1041 . C104 H1042 . 109.9 no
O12 . C105 C106 . 112.42(5) yes
O12 . C105 H1052 . 114.8 no
C106 . C105 H1052 . 115.4 no
O12 . C105 H1051 . 98.3 no
C106 . C105 H1051 . 103.9 no
H1052 . C105 H1051 . 109.9 no
C105 . C106 N12 . 114.36(5) yes
C105 . C106 H1061 . 107.5 no
N12 . C106 H1061 . 107.5 no
C105 . C106 H1062 . 103.5 no
N12 . C106 H1062 . 114.3 no
H1061 . C106 H1062 . 109.5 no
N11 . C107 C108 . 114.37(6) yes
N11 . C107 H1071 . 107.1 no
C108 . C107 H1071 . 107.4 no
N11 . C107 H1072 . 114.7 no
C108 . C107 H1072 . 103.3 no
H1071 . C107 H1072 . 109.7 no
C107 . C108 O13 . 112.45(5) yes
C107 . C108 H1081 . 104.3 no
O13 . C108 H1081 . 99.2 no
C107 . C108 H1082 . 115.1 no
O13 . C108 H1082 . 114.3 no
H1081 . C108 H1082 . 109.8 no
O13 . C109 C110 . 109.97(5) yes
O13 . C109 H1091 . 108.2 no
C110 . C109 H1091 . 107.8 no
O13 . C109 H1092 . 111.3 no
C110 . C109 H1092 . 109.7 no
H1091 . C109 H1092 . 109.8 no
C109 . C110 O14 . 109.97(6) yes
C109 . C110 H1102 . 110.5 no
O14 . C110 H1102 . 110.1 no
C109 . C110 H1101 . 107.9 no
O14 . C110 H1101 . 108.9 no
H1102 . C110 H1101 . 109.4 no
O14 . C111 C112 . 112.44(6) yes
O14 . C111 H1111 . 115.4 no
C112 . C111 H1111 . 114.4 no
O14 . C111 H1112 . 98.4 no
C112 . C111 H1112 . 104.5 no
H1111 . C111 H1112 . 109.9 no
C111 . C112 N12 . 114.37(5) yes
C111 . C112 H1122 . 103.3 no
N12 . C112 H1122 . 114.4 no
C111 . C112 H1121 . 108.2 no
N12 . C112 H1121 . 106.7 no
H1122 . C112 H1121 . 109.7 no
N11 . C113 C114 . 114.36(5) yes
N11 . C113 H1131 . 114.7 no
C114 . C113 H1131 . 103.8 no
N11 . C113 H1132 . 106.7 no
C114 . C113 H1132 . 107.4 no
H1131 . C113 H1132 . 109.6 no
C113 . C114 O15 . 112.44(5) yes
C113 . C114 H1141 . 115.3 no
O15 . C114 H1141 . 115.4 no
C113 . C114 H1142 . 104.4 no
O15 . C114 H1142 . 97.4 no
H1141 . C114 H1142 . 109.6 no
O15 . C115 C116 . 109.98(5) yes
O15 . C115 H1151 . 110.7 no
C116 . C115 H1151 . 110.5 no
O15 . C115 H1152 . 108.5 no
C116 . C115 H1152 . 107.1 no
H1151 . C115 H1152 . 109.9 no
C115 . C116 O16 . 109.97(5) yes
C115 . C116 H1161 . 106.6 no
O16 . C116 H1161 . 109.2 no
C115 . C116 H1162 . 110.8 no
O16 . C116 H1162 . 110.3 no
H1161 . C116 H1162 . 109.9 no
O16 . C117 C118 . 112.46(5) yes
O16 . C117 H1172 . 97.8 no
C118 . C117 H1172 . 104.8 no
O16 . C117 H1171 . 115.8 no
C118 . C117 H1171 . 114.7 no
H1172 . C117 H1171 . 109.3 no
C117 . C118 N12 . 114.35(5) yes
C117 . C118 H1181 . 107.3 no
N12 . C118 H1181 . 106.0 no
C117 . C118 H1182 . 104.4 no
N12 . C118 H1182 . 114.9 no
H1181 . C118 H1182 . 109.7 no
N21 . K2 N22 . 179.969(19) yes
N21 . K2 O21 . 60.44(3) yes
N22 . K2 O21 . 119.57(3) yes
N21 . K2 O22 . 119.59(3) yes
N22 . K2 O22 . 60.42(3) yes
O21 . K2 O22 . 59.15(3) yes
N21 . K2 O23 . 60.42(2) yes
N22 . K2 O23 . 119.55(2) yes
O21 . K2 O23 . 97.83(4) yes
O22 . K2 O23 . 128.39(4) yes
N21 . K2 O24 . 119.55(2) yes
N22 . K2 O24 . 60.42(2) yes
O21 . K2 O24 . 128.55(4) yes
O22 . K2 O24 . 97.69(4) yes
O23 . K2 O24 . 59.14(3) yes
N21 . K2 O25 . 60.43(4) yes
N22 . K2 O25 . 119.59(4) yes
O21 . K2 O25 . 97.68(4) yes
O22 . K2 O25 . 128.54(4) yes
O23 . K2 O25 . 97.71(4) yes
N21 . K2 O26 . 119.58(4) yes
N22 . K2 O26 . 60.44(4) yes
O21 . K2 O26 . 128.18(4) yes
O22 . K2 O26 . 97.65(4) yes
O23 . K2 O26 . 128.60(4) yes
O24 . K2 O25 . 128.42(4) yes
O24 . K2 O26 . 97.87(4) yes
O25 . K2 O26 . 59.15(3) yes
C201 . N21 C207 . 109.500(12) yes
C201 . N21 C213 . 109.500(14) yes
C207 . N21 C213 . 109.500(17) yes
C201 . N21 K2 . 109.45(3) yes
C207 . N21 K2 . 109.44(4) yes
C213 . N21 K2 . 109.44(4) yes
C206 . N22 C212 . 109.500(17) yes
C206 . N22 C218 . 109.50(2) yes
C212 . N22 C218 . 109.500(5) yes
C206 . N22 K2 . 109.44(3) yes
C212 . N22 K2 . 109.44(3) yes
C218 . N22 K2 . 109.45(4) yes
C202 . O21 C203 . 115.68(5) yes
C202 . O21 K2 . 122.30(4) yes
C203 . O21 K2 . 119.41(4) yes
C204 . O22 C205 . 115.71(5) yes
C204 . O22 K2 . 119.44(4) yes
C205 . O22 K2 . 122.34(4) yes
C208 . O23 C209 . 115.74(4) yes
C208 . O23 K2 . 122.36(4) yes
C209 . O23 K2 . 119.50(4) yes
C210 . O24 C211 . 115.71(5) yes
C210 . O24 K2 . 119.40(5) yes
C211 . O24 K2 . 122.35(4) yes
C214 . O25 C215 . 115.69(5) yes
C214 . O25 K2 . 122.33(5) yes
C215 . O25 K2 . 119.42(5) yes
C216 . O26 C217 . 115.68(5) yes
C216 . O26 K2 . 119.44(5) yes
C217 . O26 K2 . 122.30(5) yes
N21 . C201 C202 . 114.36(4) yes
N21 . C201 H2012 . 114.8 no
C202 . C201 H2012 . 103.5 no
N21 . C201 H2011 . 106.3 no
C202 . C201 H2011 . 107.8 no
H2012 . C201 H2011 . 109.8 no
C201 . C202 O21 . 112.45(5) yes
C201 . C202 H2021 . 114.7 no
O21 . C202 H2021 . 115.5 no
C201 . C202 H2022 . 104.0 no
O21 . C202 H2022 . 98.6 no
H2021 . C202 H2022 . 109.7 no
O21 . C203 C204 . 109.97(5) yes
O21 . C203 H2031 . 111.1 no
C204 . C203 H2031 . 110.8 no
O21 . C203 H2032 . 108.1 no
C204 . C203 H2032 . 107.2 no
H2031 . C203 H2032 . 109.5 no
C203 . C204 O22 . 109.97(5) yes
C203 . C204 H2041 . 110.0 no
O22 . C204 H2041 . 111.0 no
C203 . C204 H2042 . 107.5 no
O22 . C204 H2042 . 109.1 no
H2041 . C204 H2042 . 109.3 no
O22 . C205 C206 . 112.46(5) yes
O22 . C205 H2051 . 115.3 no
C206 . C205 H2051 . 115.2 no
O22 . C205 H2052 . 97.9 no
C206 . C205 H2052 . 104.2 no
H2051 . C205 H2052 . 109.7 no
C205 . C206 N22 . 114.34(4) yes
C205 . C206 H2062 . 107.6 no
N22 . C206 H2062 . 106.8 no
C205 . C206 H2061 . 103.5 no
N22 . C206 H2061 . 114.4 no
H2062 . C206 H2061 . 109.9 no
N21 . C207 C208 . 114.35(5) yes
N21 . C207 H2071 . 114.7 no
C208 . C207 H2071 . 104.1 no
N21 . C207 H2072 . 106.3 no
C208 . C207 H2072 . 107.6 no
H2071 . C207 H2072 . 109.6 no
C207 . C208 O23 . 112.45(5) yes
C207 . C208 H2082 . 104.2 no
O23 . C208 H2082 . 97.8 no
C207 . C208 H2081 . 114.8 no
O23 . C208 H2081 . 115.7 no
H2082 . C208 H2081 . 109.8 no
O23 . C209 C210 . 109.98(5) yes
O23 . C209 H2091 . 108.7 no
C210 . C209 H2091 . 106.8 no
O23 . C209 H2092 . 110.3 no
C210 . C209 H2092 . 110.9 no
H2091 . C209 H2092 . 110.0 no
C209 . C210 O24 . 109.95(5) yes
C209 . C210 H2101 . 111.1 no
O24 . C210 H2101 . 110.8 no
C209 . C210 H2102 . 107.5 no
O24 . C210 H2102 . 108.1 no
H2101 . C210 H2102 . 109.2 no
O24 . C211 C212 . 112.46(5) yes
O24 . C211 H2111 . 98.0 no
C212 . C211 H2111 . 104.4 no
O24 . C211 H2112 . 115.0 no
C212 . C211 H2112 . 115.1 no
H2111 . C211 H2112 . 109.8 no
C211 . C212 N22 . 114.33(5) yes
C211 . C212 H2121 . 108.0 no
N22 . C212 H2121 . 107.0 no
C211 . C212 H2122 . 103.1 no
N22 . C212 H2122 . 114.7 no
H2121 . C212 H2122 . 109.5 no
N21 . C213 C214 . 114.35(5) yes
N21 . C213 H2132 . 114.3 no
C214 . C213 H2132 . 103.4 no
N21 . C213 H2131 . 107.5 no
C214 . C213 H2131 . 107.6 no
H2132 . C213 H2131 . 109.5 no
C213 . C214 O25 . 112.46(5) yes
C213 . C214 H2141 . 104.7 no
O25 . C214 H2141 . 98.6 no
C213 . C214 H2142 . 114.8 no
O25 . C214 H2142 . 115.1 no
H2141 . C214 H2142 . 109.3 no
O25 . C215 C216 . 109.96(5) yes
O25 . C215 H2152 . 108.9 no
C216 . C215 H2152 . 107.8 no
O25 . C215 H2151 . 110.6 no
C216 . C215 H2151 . 110.1 no
H2152 . C215 H2151 . 109.4 no
C215 . C216 O26 . 109.98(6) yes
C215 . C216 H2161 . 110.8 no
O26 . C216 H2161 . 110.4 no
C215 . C216 H2162 . 107.3 no
O26 . C216 H2162 . 108.5 no
H2161 . C216 H2162 . 109.8 no
O26 . C217 C218 . 112.45(6) yes
O26 . C217 H2171 . 115.6 no
C218 . C217 H2171 . 114.5 no
O26 . C217 H2172 . 98.3 no
C218 . C217 H2172 . 104.3 no
H2171 . C217 H2172 . 109.8 no
C217 . C218 N22 . 114.36(5) yes
C217 . C218 H2181 . 108.1 no
N22 . C218 H2181 . 106.7 no
C217 . C218 H2182 . 103.5 no
N22 . C218 H2182 . 114.4 no
H2181 . C218 H2182 . 109.6 no
N31 . K3 N32 . 179.98(2) yes
N31 . K3 O31 . 60.43(3) yes
N32 . K3 O31 . 119.57(3) yes
N31 . K3 O32 . 119.56(3) yes
N32 . K3 O32 . 60.43(3) yes
O31 . K3 O32 . 59.14(3) yes
N31 . K3 O33 . 60.44(3) yes
N32 . K3 O33 . 119.58(3) yes
O31 . K3 O33 . 97.88(4) yes
O32 . K3 O33 . 128.45(4) yes
N31 . K3 O34 . 119.58(3) yes
N32 . K3 O34 . 60.44(3) yes
O31 . K3 O34 . 128.63(5) yes
O32 . K3 O34 . 97.75(4) yes
O33 . K3 O34 . 59.138(19) yes
N31 . K3 O35 . 60.43(2) yes
N32 . K3 O35 . 119.56(2) yes
O31 . K3 O35 . 97.62(5) yes
O32 . K3 O35 . 128.45(4) yes
O33 . K3 O35 . 97.74(4) yes
N31 . K3 O36 . 119.56(2) yes
N32 . K3 O36 . 60.43(2) yes
O31 . K3 O36 . 128.11(4) yes
O32 . K3 O36 . 97.62(4) yes
O33 . K3 O36 . 128.60(4) yes
O34 . K3 O35 . 128.42(5) yes
O34 . K3 O36 . 97.86(5) yes
O35 . K3 O36 . 59.14(3) yes
C301 . N31 C307 . 109.500(5) yes
C301 . N31 C313 . 109.50(3) yes
C307 . N31 C313 . 109.500(16) yes
C301 . N31 K3 . 109.43(4) yes
C307 . N31 K3 . 109.45(3) yes
C313 . N31 K3 . 109.45(3) yes
C306 . N32 C312 . 109.50(2) yes
C306 . N32 C318 . 109.50(2) yes
C312 . N32 C318 . 109.50(3) yes
C306 . N32 K3 . 109.45(3) yes
C312 . N32 K3 . 109.45(3) yes
C318 . N32 K3 . 109.43(4) yes
C302 . O31 C303 . 115.73(5) yes
C302 . O31 K3 . 122.34(4) yes
C303 . O31 K3 . 119.40(5) yes
C304 . O32 C305 . 115.75(5) yes
C304 . O32 K3 . 119.51(5) yes
C305 . O32 K3 . 122.32(4) yes
C308 . O33 C309 . 115.68(5) yes
C308 . O33 K3 . 122.30(5) yes
C309 . O33 K3 . 119.40(5) yes
C310 . O34 C311 . 115.71(4) yes
C310 . O34 K3 . 119.48(4) yes
C311 . O34 K3 . 122.30(4) yes
C314 . O35 C315 . 115.76(5) yes
C314 . O35 K3 . 122.32(4) yes
C315 . O35 K3 . 119.53(5) yes
C316 . O36 C317 . 115.72(5) yes
C316 . O36 K3 . 119.39(5) yes
C317 . O36 K3 . 122.33(4) yes
N31 . C301 C302 . 114.34(5) yes
N31 . C301 H3011 . 115.0 no
C302 . C301 H3011 . 103.6 no
N31 . C301 H3012 . 106.9 no
C302 . C301 H3012 . 107.4 no
H3011 . C301 H3012 . 109.4 no
C301 . C302 O31 . 112.44(5) yes
C301 . C302 H3022 . 104.0 no
O31 . C302 H3022 . 98.3 no
C301 . C302 H3021 . 114.7 no
O31 . C302 H3021 . 116.0 no
H3022 . C302 H3021 . 109.2 no
O31 . C303 C304 . 109.94(5) yes
O31 . C303 H3031 . 108.6 no
C304 . C303 H3031 . 107.3 no
O31 . C303 H3032 . 110.2 no
C304 . C303 H3032 . 111.2 no
H3031 . C303 H3032 . 109.6 no
C303 . C304 O32 . 109.99(6) yes
C303 . C304 H3042 . 110.2 no
O32 . C304 H3042 . 111.0 no
C303 . C304 H3041 . 107.1 no
O32 . C304 H3041 . 108.6 no
H3042 . C304 H3041 . 109.7 no
O32 . C305 C306 . 112.39(5) yes
O32 . C305 H3051 . 115.4 no
C306 . C305 H3051 . 115.0 no
O32 . C305 H3052 . 98.3 no
C306 . C305 H3052 . 104.2 no
H3051 . C305 H3052 . 109.4 no
C305 . C306 N32 . 114.37(4) yes
C305 . C306 H3061 . 107.1 no
N32 . C306 H3061 . 106.7 no
C305 . C306 H3062 . 103.8 no
N32 . C306 H3062 . 114.9 no
H3061 . C306 H3062 . 109.8 no
N31 . C307 C308 . 114.36(5) yes
N31 . C307 H3071 . 114.9 no
C308 . C307 H3071 . 102.9 no
N31 . C307 H3072 . 106.9 no
C308 . C307 H3072 . 108.2 no
H3071 . C307 H3072 . 109.4 no
C307 . C308 O33 . 112.42(5) yes
C307 . C308 H3081 . 114.9 no
O33 . C308 H3081 . 115.4 no
C307 . C308 H3082 . 104.0 no
O33 . C308 H3082 . 98.5 no
H3081 . C308 H3082 . 109.6 no
O33 . C309 C310 . 109.94(6) yes
O33 . C309 H3092 . 111.2 no
C310 . C309 H3092 . 110.8 no
O33 . C309 H3091 . 108.0 no
C310 . C309 H3091 . 107.3 no
H3092 . C309 H3091 . 109.4 no
C309 . C310 O34 . 109.97(6) yes
C309 . C310 H3101 . 107.8 no
O34 . C310 H3101 . 108.9 no
C309 . C310 H3102 . 110.4 no
O34 . C310 H3102 . 110.2 no
H3101 . C310 H3102 . 109.5 no
O34 . C311 C312 . 112.41(6) yes
O34 . C311 H3112 . 98.2 no
C312 . C311 H3112 . 104.5 no
O34 . C311 H3111 . 115.4 no
C312 . C311 H3111 . 115.1 no
H3112 . C311 H3111 . 109.3 no
C311 . C312 N32 . 114.37(4) yes
C311 . C312 H3121 . 107.8 no
N32 . C312 H3121 . 106.7 no
C311 . C312 H3122 . 103.5 no
N32 . C312 H3122 . 114.4 no
H3121 . C312 H3122 . 109.8 no
N31 . C313 C314 . 114.36(5) yes
N31 . C313 H3131 . 114.7 no
C314 . C313 H3131 . 103.6 no
N31 . C313 H3132 . 107.0 no
C314 . C313 H3132 . 107.5 no
H3131 . C313 H3132 . 109.5 no
C313 . C314 O35 . 112.40(5) yes
C313 . C314 H3141 . 114.8 no
O35 . C314 H3141 . 115.3 no
C313 . C314 H3142 . 104.8 no
O35 . C314 H3142 . 97.7 no
H3141 . C314 H3142 . 109.8 no
O35 . C315 C316 . 109.99(6) yes
O35 . C315 H3151 . 108.6 no
C316 . C315 H3151 . 107.5 no
O35 . C315 H3152 . 110.6 no
C316 . C315 H3152 . 110.4 no
H3151 . C315 H3152 . 109.6 no
C315 . C316 O36 . 109.93(5) yes
C315 . C316 H3162 . 110.9 no
O36 . C316 H3162 . 110.5 no
C315 . C316 H3161 . 107.4 no
O36 . C316 H3161 . 108.7 no
H3162 . C316 H3161 . 109.3 no
O36 . C317 C318 . 112.43(5) yes
O36 . C317 H3171 . 115.5 no
C318 . C317 H3171 . 114.7 no
O36 . C317 H3172 . 97.9 no
C318 . C317 H3172 . 104.5 no
H3171 . C317 H3172 . 109.8 no
C317 . C318 N32 . 114.33(6) yes
C317 . C318 H3182 . 107.8 no
N32 . C318 H3182 . 105.9 no
C317 . C318 H3181 . 103.7 no
N32 . C318 H3181 . 115.3 no
H3182 . C318 H3181 . 109.6 no
N41 . K4 N42 . 179.97(2) yes
N41 . K4 O41 . 60.44(2) yes
N42 . K4 O41 . 119.56(2) yes
N41 . K4 O42 . 119.58(2) yes
N42 . K4 O42 . 60.42(2) yes
O41 . K4 O42 . 59.14(3) yes
N41 . K4 O43 . 60.42(3) yes
N42 . K4 O43 . 119.56(3) yes
O41 . K4 O43 . 97.88(4) yes
O42 . K4 O43 . 128.45(4) yes
N41 . K4 O44 . 119.56(3) yes
N42 . K4 O44 . 60.42(3) yes
O41 . K4 O44 . 128.63(4) yes
O42 . K4 O44 . 97.74(4) yes
O43 . K4 O44 . 59.14(2) yes
N41 . K4 O45 . 60.43(2) yes
N42 . K4 O45 . 119.60(3) yes
O41 . K4 O45 . 97.66(4) yes
O42 . K4 O45 . 128.53(5) yes
O43 . K4 O45 . 97.67(4) yes
N41 . K4 O46 . 119.59(3) yes
N42 . K4 O46 . 60.44(2) yes
O41 . K4 O46 . 128.14(5) yes
O42 . K4 O46 . 97.63(4) yes
O43 . K4 O46 . 128.58(5) yes
O44 . K4 O45 . 128.36(5) yes
O44 . K4 O46 . 97.83(4) yes
O45 . K4 O46 . 59.16(3) yes
C401 . N41 C407 . 109.500(9) yes
C401 . N41 C413 . 109.50(2) yes
C407 . N41 C413 . 109.500(17) yes
C401 . N41 K4 . 109.46(4) yes
C407 . N41 K4 . 109.44(3) yes
C413 . N41 K4 . 109.44(4) yes
C406 . N42 C412 . 109.50(3) yes
C406 . N42 C418 . 109.500(19) yes
C412 . N42 C418 . 109.500(8) yes
C406 . N42 K4 . 109.44(4) yes
C412 . N42 K4 . 109.44(4) yes
C418 . N42 K4 . 109.45(3) yes
C402 . O41 C403 . 115.69(4) yes
C402 . O41 K4 . 122.31(4) yes
C403 . O41 K4 . 119.46(5) yes
C404 . O42 C405 . 115.69(5) yes
C404 . O42 K4 . 119.41(5) yes
C405 . O42 K4 . 122.35(4) yes
C408 . O43 C409 . 115.72(5) yes
C408 . O43 K4 . 122.36(4) yes
C409 . O43 K4 . 119.43(5) yes
C410 . O44 C411 . 115.74(4) yes
C410 . O44 K4 . 119.49(5) yes
C411 . O44 K4 . 122.36(4) yes
C414 . O45 C415 . 115.71(5) yes
C414 . O45 K4 . 122.33(4) yes
C415 . O45 K4 . 119.44(4) yes
C416 . O46 C417 . 115.69(5) yes
C416 . O46 K4 . 119.42(5) yes
C417 . O46 K4 . 122.31(4) yes
N41 . C401 C402 . 114.36(6) yes
N41 . C401 H4011 . 106.2 no
C402 . C401 H4011 . 107.8 no
N41 . C401 H4012 . 114.9 no
C402 . C401 H4012 . 103.9 no
H4011 . C401 H4012 . 109.5 no
C401 . C402 O41 . 112.45(5) yes
C401 . C402 H4021 . 104.6 no
O41 . C402 H4021 . 98.1 no
C401 . C402 H4022 . 114.5 no
O41 . C402 H4022 . 115.4 no
H4021 . C402 H4022 . 109.9 no
O41 . C403 C404 . 109.98(5) yes
O41 . C403 H4031 . 108.7 no
C404 . C403 H4031 . 107.1 no
O41 . C403 H4032 . 110.4 no
C404 . C403 H4032 . 111.2 no
H4031 . C403 H4032 . 109.3 no
C403 . C404 O42 . 109.95(6) yes
C403 . C404 H4041 . 110.1 no
O42 . C404 H4041 . 110.5 no
C403 . C404 H4042 . 107.4 no
O42 . C404 H4042 . 109.2 no
H4041 . C404 H4042 . 109.6 no
O42 . C405 C406 . 112.47(5) yes
O42 . C405 H4052 . 115.5 no
C406 . C405 H4052 . 114.7 no
O42 . C405 H4051 . 97.6 no
C406 . C405 H4051 . 104.8 no
H4052 . C405 H4051 . 109.7 no
C405 . C406 N42 . 114.34(5) yes
C405 . C406 H4061 . 107.1 no
N42 . C406 H4061 . 106.9 no
C405 . C406 H4062 . 103.7 no
N42 . C406 H4062 . 114.7 no
H4061 . C406 H4062 . 109.8 no
N41 . C407 C408 . 114.34(5) yes
N41 . C407 H4072 . 114.3 no
C408 . C407 H4072 . 103.4 no
N41 . C407 H4071 . 107.6 no
C408 . C407 H4071 . 107.3 no
H4072 . C407 H4071 . 109.6 no
C407 . C408 O43 . 112.47(5) yes
C407 . C408 H4081 . 115.2 no
O43 . C408 H4081 . 115.0 no
C407 . C408 H4082 . 104.6 no
O43 . C408 H4082 . 98.3 no
H4081 . C408 H4082 . 109.3 no
O43 . C409 C410 . 109.96(6) yes
O43 . C409 H4091 . 109.1 no
C410 . C409 H4091 . 106.9 no
O43 . C409 H4092 . 111.1 no
C410 . C409 H4092 . 110.1 no
H4091 . C409 H4092 . 109.6 no
C409 . C410 O44 . 109.99(5) yes
C409 . C410 H4101 . 111.2 no
O44 . C410 H4101 . 110.4 no
C409 . C410 H4102 . 107.1 no
O44 . C410 H4102 . 108.6 no
H4101 . C410 H4102 . 109.6 no
O44 . C411 C412 . 112.46(5) yes
O44 . C411 H4111 . 115.6 no
C412 . C411 H4111 . 114.3 no
O44 . C411 H4112 . 98.6 no
C412 . C411 H4112 . 104.4 no
H4111 . C411 H4112 . 109.7 no
C411 . C412 N42 . 114.34(5) yes
C411 . C412 H4122 . 108.0 no
N42 . C412 H4122 . 106.2 no
C411 . C412 H4121 . 103.2 no
N42 . C412 H4121 . 115.3 no
H4122 . C412 H4121 . 109.5 no
N41 . C413 C414 . 114.35(5) yes
N41 . C413 H4131 . 114.3 no
C414 . C413 H4131 . 103.2 no
N41 . C413 H4132 . 107.0 no
C414 . C413 H4132 . 108.4 no
H4131 . C413 H4132 . 109.4 no
C413 . C414 O45 . 112.47(5) yes
C413 . C414 H4142 . 114.5 no
O45 . C414 H4142 . 115.9 no
C413 . C414 H4141 . 104.0 no
O45 . C414 H4141 . 98.6 no
H4142 . C414 H4141 . 109.3 no
O45 . C415 C416 . 109.98(5) yes
O45 . C415 H4151 . 110.1 no
C416 . C415 H4151 . 110.1 no
O45 . C415 H4152 . 108.9 no
C416 . C415 H4152 . 108.6 no
H4151 . C415 H4152 . 109.1 no
C415 . C416 O46 . 109.98(5) yes
C415 . C416 H4161 . 107.9 no
O46 . C416 H4161 . 108.2 no
C415 . C416 H4162 . 110.3 no
O46 . C416 H4162 . 110.5 no
H4161 . C416 H4162 . 109.8 no
O46 . C417 C418 . 112.47(5) yes
O46 . C417 H4171 . 99.2 no
C418 . C417 H4171 . 104.6 no
O46 . C417 H4172 . 114.2 no
C418 . C417 H4172 . 114.8 no
H4171 . C417 H4172 . 109.8 no
C417 . C418 N42 . 114.37(5) yes
C417 . C418 H4181 . 107.6 no
N42 . C418 H4181 . 107.2 no
C417 . C418 H4182 . 103.3 no
N42 . C418 H4182 . 114.4 no
H4181 . C418 H4182 . 109.7 no
N51 . K5 N52 . 179.890(17) yes
N51 . K5 O51 . 60.44(3) yes
N52 . K5 O51 . 119.62(3) yes
N51 . K5 O52 . 119.61(3) yes
N52 . K5 O52 . 60.44(3) yes
O51 . K5 O52 . 59.17(3) yes
N51 . K5 O53 . 60.39(4) yes
N52 . K5 O53 . 119.50(4) yes
O51 . K5 O53 . 98.07(4) yes
O52 . K5 O53 . 128.59(4) yes
N51 . K5 O54 . 119.49(4) yes
N52 . K5 O54 . 60.40(3) yes
O51 . K5 O54 . 128.41(4) yes
O52 . K5 O54 . 97.51(4) yes
O53 . K5 O54 . 59.10(3) yes
N51 . K5 O55 . 60.44(2) yes
N52 . K5 O55 . 119.62(3) yes
O51 . K5 O55 . 97.64(4) yes
O52 . K5 O55 . 128.63(4) yes
O53 . K5 O55 . 97.48(4) yes
N51 . K5 O56 . 119.61(3) yes
N52 . K5 O56 . 60.44(2) yes
O51 . K5 O56 . 128.06(4) yes
O52 . K5 O56 . 97.63(4) yes
O53 . K5 O56 . 128.41(4) yes
O54 . K5 O55 . 128.57(4) yes
O54 . K5 O56 . 98.08(4) yes
O55 . K5 O56 . 59.17(2) yes
C501 . N51 C507 . 109.50(2) yes
C501 . N51 C513 . 109.500(15) yes
C507 . N51 C513 . 109.50(3) yes
C501 . N51 K5 . 109.45(3) yes
C507 . N51 K5 . 109.45(4) yes
C513 . N51 K5 . 109.43(3) yes
C506 . N52 C512 . 109.501(15) yes
C506 . N52 C518 . 109.500(12) yes
C512 . N52 C518 . 109.50(2) yes
C506 . N52 K5 . 109.43(3) yes
C512 . N52 K5 . 109.45(4) yes
C518 . N52 K5 . 109.45(4) yes
C502 . O51 C503 . 115.71(5) yes
C502 . O51 K5 . 122.33(4) yes
C503 . O51 K5 . 119.43(4) yes
C504 . O52 C505 . 115.74(5) yes
C504 . O52 K5 . 119.41(4) yes
C505 . O52 K5 . 122.34(4) yes
C508 . O53 C509 . 116.23(5) yes
C508 . O53 K5 . 122.68(4) yes
C509 . O53 K5 . 119.75(4) yes
C510 . O54 C511 . 116.25(5) yes
C510 . O54 K5 . 119.74(5) yes
C511 . O54 K5 . 122.67(4) yes
C514 . O55 C515 . 115.73(5) yes
C514 . O55 K5 . 122.35(4) yes
C515 . O55 K5 . 119.38(5) yes
C516 . O56 C517 . 115.71(4) yes
C516 . O56 K5 . 119.45(4) yes
C517 . O56 K5 . 122.31(4) yes
N51 . C501 C502 . 114.36(4) yes
N51 . C501 H5012 . 106.0 no
C502 . C501 H5012 . 107.0 no
N51 . C501 H5011 . 114.9 no
C502 . C501 H5011 . 104.4 no
H5012 . C501 H5011 . 109.9 no
C501 . C502 O51 . 112.49(5) yes
C501 . C502 H5021 . 114.4 no
O51 . C502 H5021 . 115.4 no
C501 . C502 H5022 . 105.5 no
O51 . C502 H5022 . 97.5 no
H5021 . C502 H5022 . 109.7 no
O51 . C503 C504 . 110.01(6) yes
O51 . C503 H5032 . 110.5 no
C504 . C503 H5032 . 109.7 no
O51 . C503 H5031 . 109.6 no
C504 . C503 H5031 . 107.5 no
H5032 . C503 H5031 . 109.4 no
C503 . C504 O52 . 109.98(6) yes
C503 . C504 H5041 . 107.4 no
O52 . C504 H5041 . 107.2 no
C503 . C504 H5042 . 110.8 no
O52 . C504 H5042 . 111.7 no
H5041 . C504 H5042 . 109.6 no
O52 . C505 C506 . 112.52(5) yes
O52 . C505 H5051 . 99.5 no
C506 . C505 H5051 . 104.4 no
O52 . C505 H5052 . 115.3 no
C506 . C505 H5052 . 114.2 no
H5051 . C505 H5052 . 109.3 no
C505 . C506 N52 . 114.35(4) yes
C505 . C506 H5061 . 103.8 no
N52 . C506 H5061 . 113.6 no
C505 . C506 H5062 . 108.1 no
N52 . C506 H5062 . 106.9 no
H5061 . C506 H5062 . 110.0 no
N51 . C507 C508 . 114.57(5) yes
N51 . C507 H5071 . 106.9 no
C508 . C507 H5071 . 107.1 no
N51 . C507 H5072 . 114.2 no
C508 . C507 H5072 . 104.4 no
H5071 . C507 H5072 . 109.5 no
C507 . C508 O53 . 112.61(5) yes
C507 . C508 H5082 . 114.6 no
O53 . C508 H5082 . 115.2 no
C507 . C508 H5081 . 105.3 no
O53 . C508 H5081 . 97.5 no
H5082 . C508 H5081 . 109.6 no
O53 . C509 C510 . 110.06(5) yes
O53 . C509 H5091 . 100.2 no
C510 . C509 H5091 . 102.8 no
O53 . C509 H5092 . 121.3 no
C510 . C509 H5092 . 110.7 no
H5091 . C509 H5092 . 109.7 no
C509 . C510 O54 . 110.04(6) yes
C509 . C510 H5102 . 112.7 no
O54 . C510 H5102 . 99.5 no
C509 . C510 H5101 . 112.0 no
O54 . C510 H5101 . 112.6 no
H5102 . C510 H5101 . 109.4 no
O54 . C511 C512 . 112.60(6) yes
O54 . C511 H5111 . 103.2 no
C512 . C511 H5111 . 104.6 no
O54 . C511 H5112 . 112.6 no
C512 . C511 H5112 . 113.8 no
H5111 . C511 H5112 . 109.2 no
C511 . C512 N52 . 114.58(5) yes
C511 . C512 H5121 . 103.7 no
N52 . C512 H5121 . 113.1 no
C511 . C512 H5122 . 108.6 no
N52 . C512 H5122 . 107.2 no
H5121 . C512 H5122 . 109.6 no
N51 . C513 C514 . 114.35(4) yes
N51 . C513 H5131 . 106.4 no
C514 . C513 H5131 . 108.1 no
N51 . C513 H5132 . 114.9 no
C514 . C513 H5132 . 103.6 no
H5131 . C513 H5132 . 109.3 no
C513 . C514 O55 . 112.54(5) yes
C513 . C514 H5141 . 114.9 no
O55 . C514 H5141 . 115.6 no
C513 . C514 H5142 . 104.1 no
O55 . C514 H5142 . 97.8 no
H5141 . C514 H5142 . 109.9 no
O55 . C515 C516 . 109.96(5) yes
O55 . C515 H5152 . 110.6 no
C516 . C515 H5152 . 110.6 no
O55 . C515 H5151 . 107.9 no
C516 . C515 H5151 . 108.3 no
H5152 . C515 H5151 . 109.4 no
C515 . C516 O56 . 110.02(5) yes
C515 . C516 H5161 . 107.2 no
O56 . C516 H5161 . 108.5 no
C515 . C516 H5162 . 110.4 no
O56 . C516 H5162 . 110.5 no
H5161 . C516 H5162 . 110.1 no
O56 . C517 C518 . 112.48(5) yes
O56 . C517 H5172 . 114.8 no
C518 . C517 H5172 . 114.4 no
O56 . C517 H5171 . 98.5 no
C518 . C517 H5171 . 104.8 no
H5172 . C517 H5171 . 110.1 no
C517 . C518 N52 . 114.36(4) yes
C517 . C518 H5181 . 104.6 no
N52 . C518 H5181 . 113.8 no
C517 . C518 H5182 . 107.6 no
N52 . C518 H5182 . 106.9 no
H5181 . C518 H5182 . 109.4 no
N61 . K6 N62 . 179.98(2) yes
N61 . K6 O61 . 60.44(2) yes
N62 . K6 O61 . 119.57(3) yes
N61 . K6 O62 . 119.59(3) yes
N62 . K6 O62 . 60.42(2) yes
O61 . K6 O62 . 59.152(19) yes
N61 . K6 O63 . 60.42(3) yes
N62 . K6 O63 . 119.56(3) yes
O61 . K6 O63 . 97.86(5) yes
O62 . K6 O63 . 128.42(5) yes
N61 . K6 O64 . 119.56(3) yes
N62 . K6 O64 . 60.41(3) yes
O61 . K6 O64 . 128.61(5) yes
O62 . K6 O64 . 97.72(4) yes
O63 . K6 O64 . 59.14(2) yes
N61 . K6 O65 . 60.42(3) yes
N62 . K6 O65 . 119.59(3) yes
O61 . K6 O65 . 97.70(4) yes
O62 . K6 O65 . 128.58(5) yes
O63 . K6 O65 . 97.65(5) yes
N61 . K6 O66 . 119.58(3) yes
N62 . K6 O66 . 60.44(3) yes
O61 . K6 O66 . 128.21(4) yes
O62 . K6 O66 . 97.68(5) yes
O63 . K6 O66 . 128.53(4) yes
O64 . K6 O65 . 128.33(4) yes
O64 . K6 O66 . 97.80(4) yes
O65 . K6 O66 . 59.15(2) yes
C601 . N61 C607 . 109.50(3) yes
C601 . N61 C613 . 109.500(11) yes
C607 . N61 C613 . 109.50(3) yes
C601 . N61 K6 . 109.45(3) yes
C607 . N61 K6 . 109.43(3) yes
C613 . N61 K6 . 109.45(3) yes
C606 . N62 C612 . 109.50(2) yes
C606 . N62 C618 . 109.50(2) yes
C612 . N62 C618 . 109.50(2) yes
C606 . N62 K6 . 109.44(3) yes
C612 . N62 K6 . 109.45(3) yes
C618 . N62 K6 . 109.44(3) yes
C602 . O61 C603 . 115.68(5) yes
C602 . O61 K6 . 122.31(4) yes
C603 . O61 K6 . 119.42(5) yes
C604 . O62 C605 . 115.71(4) yes
C604 . O62 K6 . 119.44(4) yes
C605 . O62 K6 . 122.35(4) yes
C608 . O63 C609 . 115.72(5) yes
C608 . O63 K6 . 122.36(5) yes
C609 . O63 K6 . 119.42(5) yes
C610 . O64 C611 . 115.74(5) yes
C610 . O64 K6 . 119.48(4) yes
C611 . O64 K6 . 122.36(5) yes
C614 . O65 C615 . 115.71(5) yes
C614 . O65 K6 . 122.34(4) yes
C615 . O65 K6 . 119.47(5) yes
C616 . O66 C617 . 115.67(4) yes
C616 . O66 K6 . 119.38(4) yes
C617 . O66 K6 . 122.31(5) yes
N61 . C601 C602 . 114.36(5) yes
N61 . C601 H6011 . 107.0 no
C602 . C601 H6011 . 107.3 no
N61 . C601 H6012 . 114.7 no
C602 . C601 H6012 . 103.5 no
H6011 . C601 H6012 . 109.6 no
C601 . C602 O61 . 112.46(5) yes
C601 . C602 H6021 . 104.2 no
O61 . C602 H6021 . 98.5 no
C601 . C602 H6022 . 115.4 no
O61 . C602 H6022 . 114.9 no
H6021 . C602 H6022 . 109.4 no
O61 . C603 C604 . 109.97(6) yes
O61 . C603 H6031 . 108.6 no
C604 . C603 H6031 . 106.7 no
O61 . C603 H6032 . 111.1 no
C604 . C603 H6032 . 110.8 no
H6031 . C603 H6032 . 109.5 no
C603 . C604 O62 . 109.97(6) yes
C603 . C604 H6042 . 110.8 no
O62 . C604 H6042 . 109.9 no
C603 . C604 H6041 . 107.3 no
O62 . C604 H6041 . 109.3 no
H6042 . C604 H6041 . 109.5 no
O62 . C605 C606 . 112.46(5) yes
O62 . C605 H6051 . 116.1 no
C606 . C605 H6051 . 114.7 no
O62 . C605 H6052 . 97.1 no
C606 . C605 H6052 . 104.8 no
H6051 . C605 H6052 . 109.6 no
C605 . C606 N62 . 114.35(5) yes
C605 . C606 H6062 . 104.1 no
N62 . C606 H6062 . 115.0 no
C605 . C606 H6061 . 107.5 no
N62 . C606 H6061 . 106.0 no
H6062 . C606 H6061 . 109.6 no
N61 . C607 C608 . 114.33(5) yes
N61 . C607 H6071 . 114.3 no
C608 . C607 H6071 . 103.8 no
N61 . C607 H6072 . 107.1 no
C608 . C607 H6072 . 107.8 no
H6071 . C607 H6072 . 109.3 no
C607 . C608 O63 . 112.47(5) yes
C607 . C608 H6081 . 115.1 no
O63 . C608 H6081 . 114.9 no
C607 . C608 H6082 . 104.4 no
O63 . C608 H6082 . 98.1 no
H6081 . C608 H6082 . 109.8 no
O63 . C609 C610 . 109.96(5) yes
O63 . C609 H6091 . 111.0 no
C610 . C609 H6091 . 110.3 no
O63 . C609 H6092 . 108.3 no
C610 . C609 H6092 . 107.6 no
H6091 . C609 H6092 . 109.5 no
C609 . C610 O64 . 109.98(6) yes
C609 . C610 H6101 . 107.9 no
O64 . C610 H6101 . 108.1 no
C609 . C610 H6102 . 110.7 no
O64 . C610 H6102 . 110.6 no
H6101 . C610 H6102 . 109.5 no
O64 . C611 C612 . 112.45(5) yes
O64 . C611 H6112 . 98.7 no
C612 . C611 H6112 . 103.9 no
O64 . C611 H6111 . 115.3 no
C612 . C611 H6111 . 114.7 no
H6112 . C611 H6111 . 109.8 no
C611 . C612 N62 . 114.34(4) yes
C611 . C612 H6121 . 108.1 no
N62 . C612 H6121 . 107.0 no
C611 . C612 H6122 . 102.7 no
N62 . C612 H6122 . 115.0 no
H6121 . C612 H6122 . 109.5 no
N61 . C613 C614 . 114.35(4) yes
N61 . C613 H6132 . 106.1 no
C614 . C613 H6132 . 107.9 no
N61 . C613 H6131 . 114.9 no
C614 . C613 H6131 . 104.0 no
H6132 . C613 H6131 . 109.5 no
C613 . C614 O65 . 112.46(5) yes
C613 . C614 H6141 . 104.6 no
O65 . C614 H6141 . 97.8 no
C613 . C614 H6142 . 114.7 no
O65 . C614 H6142 . 116.0 no
H6141 . C614 H6142 . 109.3 no
O65 . C615 C616 . 109.98(5) yes
O65 . C615 H6151 . 109.2 no
C616 . C615 H6151 . 107.2 no
O65 . C615 H6152 . 109.9 no
C616 . C615 H6152 . 111.0 no
H6151 . C615 H6152 . 109.5 no
C615 . C616 O66 . 109.96(5) yes
C615 . C616 H6161 . 107.3 no
O66 . C616 H6161 . 108.1 no
C615 . C616 H6162 . 110.3 no
O66 . C616 H6162 . 111.2 no
H6161 . C616 H6162 . 109.8 no
O66 . C617 C618 . 112.47(5) yes
O66 . C617 H6171 . 98.7 no
C618 . C617 H6171 . 104.4 no
O66 . C617 H6172 . 114.7 no
C618 . C617 H6172 . 114.9 no
H6171 . C617 H6172 . 109.9 no
C617 . C618 N62 . 114.36(5) yes
C617 . C618 H6182 . 103.2 no
N62 . C618 H6182 . 114.8 no
C617 . C618 H6181 . 107.5 no
N62 . C618 H6181 . 107.3 no
H6182 . C618 H6181 . 109.5 no
C712 . N711 H7111 . 107.3 no
C712 . N711 H7112 . 112.1 no
H7111 . N711 H7112 . 109.5 no
N711 . C712 C713 . 112.07(6) yes
N711 . C712 H7121 . 111.3 no
C713 . C712 H7121 . 115.2 no
N711 . C712 H7122 . 108.0 no
C713 . C712 H7122 . 99.8 no
H7121 . C712 H7122 . 109.6 no
C712 . C713 N714 . 112.07(5) yes
C712 . C713 H7132 . 99.3 no
N714 . C713 H7132 . 103.7 no
C712 . C713 H7131 . 114.9 no
N714 . C713 H7131 . 115.0 no
H7132 . C713 H7131 . 109.9 no
C713 . N714 H7141 . 107.3 no
C713 . N714 H7142 . 116.0 no
H7141 . N714 H7142 . 109.5 no
C722 . N721 H7211 . 108.0 no
C722 . N721 H7212 . 108.0 no
H7211 . N721 H7212 . 109.5 no
N721 . C722 C723 . 112.07(6) yes
N721 . C722 H7221 . 106.9 no
C723 . C722 H7221 . 110.2 no
N721 . C722 H7222 . 111.5 no
C723 . C722 H7222 . 106.3 no
H7221 . C722 H7222 . 109.8 no
C722 . C723 N724 . 112.07(6) yes
C722 . C723 H7231 . 106.1 no
N724 . C723 H7231 . 104.6 no
C722 . C723 H7232 . 110.3 no
N724 . C723 H7232 . 113.6 no
H7231 . C723 H7232 . 109.8 no
C723 . N724 H7241 . 108.3 no
C723 . N724 H7242 . 114.5 no
H7241 . N724 H7242 . 109.5 no

loop_
_geom_bond_atom_site_label_1
_geom_bond_atom_site_label_2
_geom_bond_site_symmetry_2
_geom_bond_distance
_geom_bond_publ_flag
Mn1 Pb11 . 3.269(2) yes
Mn1 Pb12 . 3.2785(18) yes
Mn1 Pb13 . 3.2694(18) yes
Mn1 Pb14 . 3.275(2) yes
Mn1 Pb15 . 3.075(2) yes
Mn1 Pb16 . 3.094(3) yes
Mn1 Pb17 . 3.095(3) yes
Mn1 Pb18 . 3.083(2) yes
Mn1 Pb19 . 2.8804(18) yes
Mn1 Pb110 . 2.874(2) yes
Mn1 Pb111 . 2.894(2) yes
Mn1 Pb112 . 2.8807(18) yes
Mn2 Pb21 . 3.1987(10) yes
Mn2 Pb21 2_667 3.1987(10) yes
Mn2 Pb22 . 2.9969(11) yes
Mn2 Pb22 2_667 2.9969(11) yes
Mn2 Pb23 . 2.8841(9) yes
Mn2 Pb23 2_667 2.8841(9) yes
Mn2 Pb24 . 2.8847(9) yes
Mn2 Pb24 2_667 2.8847(9) yes
Mn2 Pb25 . 3.2855(12) yes
Mn2 Pb25 2_667 3.2855(12) yes
Mn2 Pb26 . 3.2263(14) yes
Mn2 Pb26 2_667 3.2263(14) yes
Mn3 Pb31 . 2.9719(13) yes
Mn3 Pb31 2_566 2.9719(13) yes
Mn3 Pb32 . 2.8727(12) yes
Mn3 Pb32 2_566 2.8727(12) yes
Mn3 Pb33 . 3.2184(15) yes
Mn3 Pb33 2_566 3.2184(15) yes
Mn3 Pb34 . 2.9894(14) yes
Mn3 Pb34 2_566 2.9894(14) yes
Mn3 Pb35 . 3.1274(12) yes
Mn3 Pb35 2_566 3.1274(12) yes
Mn3 Pb36 . 3.2522(11) yes
Mn3 Pb36 2_566 3.2522(11) yes
Mn4 Pb41 . 3.1929(12) yes
Mn4 Pb41 2_667 3.1929(12) yes
Mn4 Pb42 . 2.9846(15) yes
Mn4 Pb42 2_667 2.9846(15) yes
Mn4 Pb43 . 2.8819(14) yes
Mn4 Pb43 2_667 2.8819(14) yes
Mn4 Pb44 . 2.8782(13) yes
Mn4 Pb44 2_667 2.8782(13) yes
Mn4 Pb45 . 3.2743(16) yes
Mn4 Pb45 2_667 3.2743(16) yes
Mn4 Pb46 . 3.2137(15) yes
Mn4 Pb46 2_667 3.2137(15) yes
Mn5 Pb51 . 2.9857(11) yes
Mn5 Pb51 2_566 2.9857(11) yes
Mn5 Pb52 . 2.8790(11) yes
Mn5 Pb52 2_566 2.8790(11) yes
Mn5 Pb53 . 3.2242(13) yes
Mn5 Pb53 2_566 3.2242(13) yes
Mn5 Pb54 . 3.0135(14) yes
Mn5 Pb54 2_566 3.0135(14) yes
Mn5 Pb55 . 3.1207(11) yes
Mn5 Pb55 2_566 3.1207(11) yes
Mn5 Pb56 . 3.2631(11) yes
Mn5 Pb56 2_566 3.2631(11) yes
Pb11 Pb110 . 3.4222(12) yes
Pb11 Pb16 . 3.1088(14) yes
Pb11 Pb12 . 3.1251(12) yes
Pb11 Pb15 . 3.1122(14) yes
Pb11 Pb19 . 3.3771(18) yes
Pb110 Pb16 . 3.1749(14) yes
Pb110 Pb19 . 3.1299(13) yes
Pb110 Pb13 . 3.3727(15) yes
Pb110 Pb18 . 3.1456(13) yes
Pb16 Pb12 . 3.1252(13) yes
Pb16 Pb18 . 3.7105(16) yes
Pb16 Pb112 . 3.1881(15) yes
Pb12 Pb15 . 3.1078(14) yes
Pb12 Pb112 . 3.3900(13) yes
Pb12 Pb111 . 3.3698(15) yes
Pb15 Pb19 . 3.1819(12) yes
Pb15 Pb111 . 3.1501(13) yes
Pb15 Pb17 . 3.6243(16) yes
Pb19 Pb15 . 3.1819(12) yes
Pb19 Pb13 . 3.3590(13) yes
Pb19 Pb17 . 3.1897(15) yes
Pb13 Pb18 . 3.1131(14) yes
Pb13 Pb17 . 3.1219(13) yes
Pb13 Pb14 . 3.1452(12) yes
Pb18 Pb112 . 3.1787(13) yes
Pb18 Pb14 . 3.1135(14) yes
Pb112 Pb111 . 3.1305(13) yes
Pb112 Pb14 . 3.3825(18) yes
Pb111 Pb17 . 3.1710(14) yes
Pb111 Pb14 . 3.3761(12) yes
Pb17 Pb14 . 3.1189(14) yes
Pb21 Pb22 . 3.6143(18) yes
Pb21 Pb23 . 3.1766(12) yes
Pb21 Pb24 . 3.2144(12) yes
Pb21 Pb25 2_667 3.1132(12) yes
Pb21 Pb26 2_667 3.1163(13) yes
Pb22 Pb23 . 3.1541(12) yes
Pb22 Pb24 . 3.1237(13) yes
Pb22 Pb25 . 3.1725(12) yes
Pb22 Pb26 . 3.1577(11) yes
Pb23 Pb24 2_667 3.1351(13) yes
Pb23 Pb25 2_667 3.3133(16) yes
Pb23 Pb26 . 3.4395(13) yes
Pb24 Pb25 . 3.4876(14) yes
Pb24 Pb26 2_667 3.2718(14) yes
Pb25 Pb26 . 3.0991(12) yes
Pb31 Pb32 . 3.0890(14) yes
Pb31 Pb33 . 3.4324(14) yes
Pb31 Pb34 . 3.1539(14) yes
Pb31 Pb35 . 3.1590(15) yes
Pb31 Pb36 . 3.3134(19) yes
Pb32 Pb33 . 3.3233(15) yes
Pb32 Pb34 2_566 3.1496(18) yes
Pb32 Pb35 2_566 3.2771(16) yes
Pb32 Pb36 . 3.3541(16) yes
Pb33 Pb34 . 3.1204(15) yes
Pb33 Pb35 2_566 3.1719(16) yes
Pb33 Pb36 2_566 3.1220(17) yes
Pb34 Pb35 . 3.4967(17) yes
Pb34 Pb36 2_566 3.2155(18) yes
Pb35 Pb36 . 3.0874(16) yes
Pb41 Pb42 . 3.599(2) yes
Pb41 Pb43 . 3.1733(16) yes
Pb41 Pb44 . 3.2079(15) yes
Pb41 Pb45 2_667 3.1046(17) yes
Pb41 Pb46 2_667 3.1031(17) yes
Pb42 Pb43 . 3.1463(16) yes
Pb42 Pb44 . 3.1109(17) yes
Pb42 Pb45 . 3.1714(15) yes
Pb42 Pb46 . 3.1503(15) yes
Pb43 Pb44 2_667 3.1291(17) yes
Pb43 Pb45 2_667 3.2948(19) yes
Pb43 Pb46 . 3.4355(16) yes
Pb44 Pb45 . 3.4714(17) yes
Pb44 Pb46 2_667 3.2641(18) yes
Pb45 Pb46 . 3.0931(16) yes
Pb51 Pb52 . 3.0902(13) yes
Pb51 Pb53 . 3.4179(14) yes
Pb51 Pb54 . 3.1706(13) yes
Pb51 Pb55 . 3.1674(14) yes
Pb51 Pb56 . 3.3378(19) yes
Pb52 Pb53 . 3.3372(15) yes
Pb52 Pb54 2_566 3.1661(16) yes
Pb52 Pb55 2_566 3.2852(15) yes
Pb52 Pb56 . 3.3528(15) yes
Pb53 Pb54 . 3.1234(14) yes
Pb53 Pb55 2_566 3.1951(16) yes
Pb53 Pb56 2_566 3.1381(15) yes
Pb54 Pb55 . 3.4992(15) yes
Pb54 Pb56 2_566 3.2291(17) yes
Pb55 Pb56 . 3.0985(15) yes
K1 N11 . 3.0321(7) yes
K1 N12 . 3.0321(7) yes
K1 O11 . 2.8206(8) yes
K1 O12 . 2.8207(12) yes
K1 O13 . 2.8206(8) yes
K1 O14 . 2.8207(8) yes
K1 O15 . 2.8205(8) yes
K1 O16 . 2.8205(8) yes
N11 C101 . 1.4753(5) yes
N11 C107 . 1.4753(6) yes
N11 C113 . 1.4753(4) yes
N12 C106 . 1.4753(6) yes
N12 C112 . 1.4753(5) yes
N12 C118 . 1.4753(5) yes
O11 C102 . 1.4554(6) yes
O11 C103 . 1.4299(8) yes
O12 C104 . 1.4302(7) yes
O12 C105 . 1.4552(7) yes
O13 C108 . 1.4552(6) yes
O13 C109 . 1.4300(7) yes
O14 C110 . 1.4300(7) yes
O14 C111 . 1.4553(6) yes
O15 C114 . 1.4553(7) yes
O15 C115 . 1.4301(7) yes
O16 C116 . 1.4300(6) yes
O16 C117 . 1.4554(7) yes
C101 C102 . 1.5380(8) yes
C101 H1011 . 0.970 no
C101 H1012 . 0.969 no
C102 H1021 . 0.969 no
C102 H1022 . 0.970 no
C103 C104 . 1.5381(6) yes
C103 H1032 . 0.969 no
C103 H1031 . 0.967 no
C104 H1041 . 0.970 no
C104 H1042 . 0.972 no
C105 C106 . 1.5380(7) yes
C105 H1052 . 0.970 no
C105 H1051 . 0.971 no
C106 H1061 . 0.968 no
C106 H1062 . 0.969 no
C107 C108 . 1.5379(6) yes
C107 H1071 . 0.969 no
C107 H1072 . 0.970 no
C108 H1081 . 0.968 no
C108 H1082 . 0.968 no
C109 C110 . 1.5380(6) yes
C109 H1091 . 0.970 no
C109 H1092 . 0.971 no
C110 H1102 . 0.971 no
C110 H1101 . 0.970 no
C111 C112 . 1.5379(8) yes
C111 H1111 . 0.971 no
C111 H1112 . 0.972 no
C112 H1122 . 0.973 no
C112 H1121 . 0.972 no
C113 C114 . 1.5380(7) yes
C113 H1131 . 0.968 no
C113 H1132 . 0.970 no
C114 H1141 . 0.969 no
C114 H1142 . 0.970 no
C115 C116 . 1.5382(8) yes
C115 H1151 . 0.971 no
C115 H1152 . 0.969 no
C116 H1161 . 0.971 no
C116 H1162 . 0.971 no
C117 C118 . 1.5381(6) yes
C117 H1172 . 0.973 no
C117 H1171 . 0.971 no
C118 H1181 . 0.971 no
C118 H1182 . 0.972 no
K2 N21 . 3.0321(8) yes
K2 N22 . 3.0321(8) yes
K2 O21 . 2.8206(8) yes
K2 O22 . 2.8207(8) yes
K2 O23 . 2.8207(8) yes
K2 O24 . 2.8206(8) yes
K2 O25 . 2.8208(8) yes
K2 O26 . 2.8207(12) yes
N21 C201 . 1.4752(5) yes
N21 C207 . 1.4753(5) yes
N21 C213 . 1.4752(5) yes
N22 C206 . 1.4752(5) yes
N22 C212 . 1.4752(5) yes
N22 C218 . 1.4752(6) yes
O21 C202 . 1.4553(7) yes
O21 C203 . 1.4300(7) yes
O22 C204 . 1.4300(7) yes
O22 C205 . 1.4553(7) yes
O23 C208 . 1.4553(7) yes
O23 C209 . 1.4301(7) yes
O24 C210 . 1.4299(7) yes
O24 C211 . 1.4554(7) yes
O25 C214 . 1.4554(7) yes
O25 C215 . 1.4300(8) yes
O26 C216 . 1.4301(7) yes
O26 C217 . 1.4553(7) yes
C201 C202 . 1.5379(7) yes
C201 H2012 . 0.971 no
C201 H2011 . 0.971 no
C202 H2021 . 0.970 no
C202 H2022 . 0.971 no
C203 C204 . 1.5380(8) yes
C203 H2031 . 0.971 no
C203 H2032 . 0.967 no
C204 H2041 . 0.968 no
C204 H2042 . 0.969 no
C205 C206 . 1.5379(7) yes
C205 H2051 . 0.967 no
C205 H2052 . 0.971 no
C206 H2062 . 0.969 no
C206 H2061 . 0.971 no
C207 C208 . 1.5380(7) yes
C207 H2071 . 0.972 no
C207 H2072 . 0.969 no
C208 H2082 . 0.969 no
C208 H2081 . 0.969 no
C209 C210 . 1.5380(7) yes
C209 H2091 . 0.972 no
C209 H2092 . 0.971 no
C210 H2101 . 0.971 no
C210 H2102 . 0.970 no
C211 C212 . 1.5380(7) yes
C211 H2111 . 0.971 no
C211 H2112 . 0.970 no
C212 H2121 . 0.970 no
C212 H2122 . 0.968 no
C213 C214 . 1.5379(7) yes
C213 H2132 . 0.968 no
C213 H2131 . 0.969 no
C214 H2141 . 0.972 no
C214 H2142 . 0.970 no
C215 C216 . 1.5380(7) yes
C215 H2152 . 0.969 no
C215 H2151 . 0.969 no
C216 H2161 . 0.967 no
C216 H2162 . 0.970 no
C217 C218 . 1.5379(7) yes
C217 H2171 . 0.971 no
C217 H2172 . 0.971 no
C218 H2181 . 0.969 no
C218 H2182 . 0.966 no
K3 N31 . 3.0322(8) yes
K3 N32 . 3.0322(8) yes
K3 O31 . 2.8204(10) yes
K3 O32 . 2.8207(7) yes
K3 O33 . 2.8207(8) yes
K3 O34 . 2.8207(11) yes
K3 O35 . 2.8207(7) yes
K3 O36 . 2.8205(7) yes
N31 C301 . 1.4752(5) yes
N31 C307 . 1.4753(5) yes
N31 C313 . 1.4753(5) yes
N32 C306 . 1.4753(5) yes
N32 C312 . 1.4753(5) yes
N32 C318 . 1.4752(5) yes
O31 C302 . 1.4553(7) yes
O31 C303 . 1.4299(7) yes
O32 C304 . 1.4302(7) yes
O32 C305 . 1.4551(7) yes
O33 C308 . 1.4552(7) yes
O33 C309 . 1.4299(7) yes
O34 C310 . 1.4301(7) yes
O34 C311 . 1.4551(7) yes
O35 C314 . 1.4551(7) yes
O35 C315 . 1.4302(7) yes
O36 C316 . 1.4298(6) yes
O36 C317 . 1.4553(7) yes
C301 C302 . 1.5380(7) yes
C301 H3011 . 0.972 no
C301 H3012 . 0.971 no
C302 H3022 . 0.970 no
C302 H3021 . 0.971 no
C303 C304 . 1.5380(7) yes
C303 H3031 . 0.966 no
C303 H3032 . 0.972 no
C304 H3042 . 0.971 no
C304 H3041 . 0.972 no
C305 C306 . 1.5378(7) yes
C305 H3051 . 0.971 no
C305 H3052 . 0.970 no
C306 H3061 . 0.971 no
C306 H3062 . 0.972 no
C307 C308 . 1.5378(7) yes
C307 H3071 . 0.972 no
C307 H3072 . 0.969 no
C308 H3081 . 0.970 no
C308 H3082 . 0.969 no
C309 C310 . 1.5379(7) yes
C309 H3092 . 0.972 no
C309 H3091 . 0.969 no
C310 H3101 . 0.968 no
C310 H3102 . 0.968 no
C311 C312 . 1.5378(7) yes
C311 H3112 . 0.969 no
C311 H3111 . 0.973 no
C312 H3121 . 0.972 no
C312 H3122 . 0.971 no
C313 C314 . 1.5378(7) yes
C313 H3131 . 0.972 no
C313 H3132 . 0.974 no
C314 H3141 . 0.970 no
C314 H3142 . 0.970 no
C315 C316 . 1.5380(6) yes
C315 H3151 . 0.970 no
C315 H3152 . 0.968 no
C316 H3162 . 0.972 no
C316 H3161 . 0.969 no
C317 C318 . 1.5379(6) yes
C317 H3171 . 0.969 no
C317 H3172 . 0.966 no
C318 H3182 . 0.972 no
C318 H3181 . 0.971 no
K4 N41 . 3.0320(10) yes
K4 N42 . 3.0320(10) yes
K4 O41 . 2.8209(8) yes
K4 O42 . 2.8208(7) yes
K4 O43 . 2.8207(7) yes
K4 O44 . 2.8207(10) yes
K4 O45 . 2.8207(9) yes
K4 O46 . 2.8207(8) yes
N41 C401 . 1.4753(5) yes
N41 C407 . 1.4752(5) yes
N41 C413 . 1.4752(5) yes
N42 C406 . 1.4752(4) yes
N42 C412 . 1.4752(5) yes
N42 C418 . 1.4752(5) yes
O41 C402 . 1.4553(7) yes
O41 C403 . 1.4301(6) yes
O42 C404 . 1.4300(7) yes
O42 C405 . 1.4554(7) yes
O43 C408 . 1.4554(7) yes
O43 C409 . 1.4300(7) yes
O44 C410 . 1.4301(6) yes
O44 C411 . 1.4554(8) yes
O45 C414 . 1.4554(8) yes
O45 C415 . 1.4301(7) yes
O46 C416 . 1.4300(7) yes
O46 C417 . 1.4554(7) yes
C401 C402 . 1.5379(6) yes
C401 H4011 . 0.973 no
C401 H4012 . 0.970 no
C402 H4021 . 0.969 no
C402 H4022 . 0.970 no
C403 C404 . 1.5380(6) yes
C403 H4031 . 0.969 no
C403 H4032 . 0.970 no
C404 H4041 . 0.967 no
C404 H4042 . 0.969 no
C405 C406 . 1.5379(7) yes
C405 H4052 . 0.972 no
C405 H4051 . 0.975 no
C406 H4061 . 0.970 no
C406 H4062 . 0.969 no
C407 C408 . 1.5380(7) yes
C407 H4072 . 0.969 no
C407 H4071 . 0.971 no
C408 H4081 . 0.970 no
C408 H4082 . 0.971 no
C409 C410 . 1.5381(8) yes
C409 H4091 . 0.969 no
C409 H4092 . 0.972 no
C410 H4101 . 0.970 no
C410 H4102 . 0.973 no
C411 C412 . 1.5380(7) yes
C411 H4111 . 0.972 no
C411 H4112 . 0.975 no
C412 H4122 . 0.969 no
C412 H4121 . 0.968 no
C413 C414 . 1.5380(7) yes
C413 H4131 . 0.967 no
C413 H4132 . 0.968 no
C414 H4142 . 0.971 no
C414 H4141 . 0.972 no
C415 C416 . 1.5380(8) yes
C415 H4151 . 0.968 no
C415 H4152 . 0.972 no
C416 H4161 . 0.970 no
C416 H4162 . 0.972 no
C417 C418 . 1.5380(6) yes
C417 H4171 . 0.973 no
C417 H4172 . 0.972 no
C418 H4181 . 0.971 no
C418 H4182 . 0.968 no
K5 N51 . 3.0318(8) yes
K5 N52 . 3.0318(8) yes
K5 O51 . 2.8206(8) yes
K5 O52 . 2.8205(8) yes
K5 O53 . 2.8193(11) yes
K5 O54 . 2.8192(8) yes
K5 O55 . 2.8204(8) yes
K5 O56 . 2.8206(8) yes
N51 C501 . 1.4753(5) yes
N51 C507 . 1.4756(6) yes
N51 C513 . 1.4753(5) yes
N52 C506 . 1.4753(5) yes
N52 C512 . 1.4756(5) yes
N52 C518 . 1.4753(5) yes
O51 C502 . 1.4555(7) yes
O51 C503 . 1.4302(6) yes
O52 C504 . 1.4300(7) yes
O52 C505 . 1.4558(7) yes
O53 C508 . 1.4558(7) yes
O53 C509 . 1.4306(6) yes
O54 C510 . 1.4306(7) yes
O54 C511 . 1.4557(7) yes
O55 C514 . 1.4558(7) yes
O55 C515 . 1.4299(7) yes
O56 C516 . 1.4303(7) yes
O56 C517 . 1.4554(7) yes
C501 C502 . 1.5382(7) yes
C501 H5012 . 0.969 no
C501 H5011 . 0.971 no
C502 H5021 . 0.969 no
C502 H5022 . 0.972 no
C503 C504 . 1.5382(8) yes
C503 H5032 . 0.970 no
C503 H5031 . 0.968 no
C504 H5041 . 0.967 no
C504 H5042 . 0.973 no
C505 C506 . 1.5385(7) yes
C505 H5051 . 0.967 no
C505 H5052 . 0.969 no
C506 H5061 . 0.972 no
C506 H5062 . 0.970 no
C507 C508 . 1.5391(7) yes
C507 H5071 . 0.968 no
C507 H5072 . 0.968 no
C508 H5082 . 0.970 no
C508 H5081 . 0.971 no
C509 C510 . 1.5394(7) yes
C509 H5091 . 0.967 no
C509 H5092 . 0.969 no
C510 H5102 . 0.970 no
C510 H5101 . 0.971 no
C511 C512 . 1.5391(7) yes
C511 H5111 . 0.971 no
C511 H5112 . 0.972 no
C512 H5121 . 0.967 no
C512 H5122 . 0.969 no
C513 C514 . 1.5385(7) yes
C513 H5131 . 0.969 no
C513 H5132 . 0.970 no
C514 H5141 . 0.970 no
C514 H5142 . 0.971 no
C515 C516 . 1.5382(7) yes
C515 H5152 . 0.971 no
C515 H5151 . 0.973 no
C516 H5161 . 0.970 no
C516 H5162 . 0.971 no
C517 C518 . 1.5381(7) yes
C517 H5172 . 0.970 no
C517 H5171 . 0.972 no
C518 H5181 . 0.971 no
C518 H5182 . 0.972 no
K6 N61 . 3.0320(5) yes
K6 N62 . 3.0320(5) yes
K6 O61 . 2.8207(8) yes
K6 O62 . 2.8207(8) yes
K6 O63 . 2.8205(13) yes
K6 O64 . 2.8208(8) yes
K6 O65 . 2.8208(9) yes
K6 O66 . 2.8206(8) yes
N61 C601 . 1.4753(5) yes
N61 C607 . 1.4752(6) yes
N61 C613 . 1.4753(5) yes
N62 C606 . 1.4752(5) yes
N62 C612 . 1.4753(5) yes
N62 C618 . 1.4752(6) yes
O61 C602 . 1.4553(6) yes
O61 C603 . 1.4300(6) yes
O62 C604 . 1.4300(7) yes
O62 C605 . 1.4554(6) yes
O63 C608 . 1.4554(6) yes
O63 C609 . 1.4300(7) yes
O64 C610 . 1.4301(8) yes
O64 C611 . 1.4554(6) yes
O65 C614 . 1.4553(6) yes
O65 C615 . 1.4301(7) yes
O66 C616 . 1.4299(7) yes
O66 C617 . 1.4554(6) yes
C601 C602 . 1.5380(6) yes
C601 H6011 . 0.971 no
C601 H6012 . 0.969 no
C602 H6021 . 0.971 no
C602 H6022 . 0.970 no
C603 C604 . 1.5380(7) yes
C603 H6031 . 0.971 no
C603 H6032 . 0.972 no
C604 H6042 . 0.971 no
C604 H6041 . 0.970 no
C605 C606 . 1.5379(7) yes
C605 H6051 . 0.967 no
C605 H6052 . 0.969 no
C606 H6062 . 0.969 no
C606 H6061 . 0.970 no
C607 C608 . 1.5380(7) yes
C607 H6071 . 0.968 no
C607 H6072 . 0.972 no
C608 H6081 . 0.970 no
C608 H6082 . 0.968 no
C609 C610 . 1.5381(6) yes
C609 H6091 . 0.974 no
C609 H6092 . 0.972 no
C610 H6101 . 0.969 no
C610 H6102 . 0.970 no
C611 C612 . 1.5380(8) yes
C611 H6112 . 0.968 no
C611 H6111 . 0.969 no
C612 H6121 . 0.972 no
C612 H6122 . 0.971 no
C613 C614 . 1.5379(8) yes
C613 H6132 . 0.968 no
C613 H6131 . 0.969 no
C614 H6141 . 0.969 no
C614 H6142 . 0.967 no
C615 C616 . 1.5380(6) yes
C615 H6151 . 0.973 no
C615 H6152 . 0.973 no
C616 H6161 . 0.969 no
C616 H6162 . 0.971 no
C617 C618 . 1.5379(7) yes
C617 H6171 . 0.972 no
C617 H6172 . 0.969 no
C618 H6182 . 0.966 no
C618 H6181 . 0.970 no
N711 C712 . 1.4902(7) yes
N711 H7111 . 0.950 no
N711 H7112 . 0.950 no
C712 C713 . 1.5273(7) yes
C712 H7121 . 0.969 no
C712 H7122 . 0.969 no
C713 N714 . 1.4902(7) yes
C713 H7132 . 0.971 no
C713 H7131 . 0.971 no
N714 H7141 . 0.950 no
N714 H7142 . 0.950 no
N721 C722 . 1.4902(7) yes
N721 H7211 . 0.950 no
N721 H7212 . 0.950 no
C722 C723 . 1.5273(7) yes
C722 H7221 . 0.971 no
C722 H7222 . 0.970 no
C723 N724 . 1.4902(7) yes
C723 H7231 . 0.971 no
C723 H7232 . 0.972 no
N724 H7241 . 0.950 no
N724 H7242 . 0.950 no

loop_
_geom_hbond_atom_site_label_D
_geom_hbond_atom_site_label_H
_geom_hbond_atom_site_label_A
_geom_hbond_site_symmetry_A
_geom_hbond_angle_DHA
_geom_hbond_distance_DH
_geom_hbond_distance_HA
_geom_hbond_distance_DA
_geom_hbond_publ_flag
C104 H1042 C410 3_656 154 0.97 2.54 3.4401(13) yes
C304 H3041 N724 3_646 166 0.97 2.40 3.3521(13) yes
C409 H4091 N711 3_546 158 0.97 2.58 3.4915(13) yes
C410 H4102 C104 3_646 148 0.97 2.58 3.4401(13) yes
N724 H7242 C304 3_656 164 0.95 2.43 3.3521(13) yes

loop_
_platon_squeeze_void_nr
_platon_squeeze_void_average_x
_platon_squeeze_void_average_y
_platon_squeeze_void_average_z
_platon_squeeze_void_volume
_platon_squeeze_void_count_electrons
_platon_squeeze_void_content
1 0.000 0.500 0.000 192 83 ' '
2 0.000 1.000 0.500 192 84 ' '
3 0.155 0.372 0.133 17 5 ' '
4 0.155 0.128 0.633 17 6 ' '
5 0.274 0.175 0.476 7 2 ' '
6 0.274 0.325 0.976 7 2 ' '
7 0.500 0.500 0.500 223 96 ' '
8 0.500 0.000 1.000 223 95 ' '
9 0.366 0.628 0.376 29 10 ' '
10 0.366 0.872 0.876 29 10 ' '
11 0.633 0.128 0.123 29 9 ' '
12 0.633 0.372 0.623 29 9 ' '
13 0.726 0.675 0.024 7 1 ' '
14 0.726 0.825 0.524 7 1 ' '
15 0.844 0.872 0.367 17 5 ' '
16 0.844 0.628 0.867 17 6 ' '
